data_1520709
loop_
_publ_author_name
'Giri, Chandan'
'Topi\'c, Filip'
'Cametti, Massimo'
'Rissanen, Kari'

_publ_section_title
;
 Mixed valence mono- and hetero-metallic grid catenanes
;
_journal_issue 10
_journal_name_full 'Chem. Sci.'
_journal_page_first 5712
_journal_paper_doi 10.1039/C5SC01851J
_journal_volume 6
_journal_year 2015
_chemical_formula_moiety '2(C160 H106 Cu2 N48 O40 S8 Zn6), 11.5 Na, 1.65(C3 H7 N O), O33.9'
_chemical_formula_sum 'C324.95 H223.55 Cu4 N97.65 Na11.5 O115.55 S16 Zn12'
_chemical_formula_weight 9160.80
_space_group_crystal_system monoclinic
_space_group_IT_number 7
_space_group_name_Hall 'P -2yac'
_space_group_name_H-M_alt 'P 1 n 1'
_symmetry_space_group_name_Hall 'P -2yac'
_symmetry_space_group_name_H-M 'P 1 n 1'
_atom_sites_solution_hydrogens geom
_atom_sites_solution_primary iterative
_atom_sites_solution_secondary difmap
_audit_creation_method SHELXL-2013
_audit_update_record
;
2015-05-08 deposited with the CCDC.
2015-06-29 downloaded from the CCDC.
;
_cell_angle_alpha 90
_cell_angle_beta 98.2694(6)
_cell_angle_gamma 90
_cell_formula_units_Z 2
_cell_length_a 21.91216(13)
_cell_length_b 32.64068(17)
_cell_length_c 35.0386(2)
_cell_measurement_reflns_used 38303
_cell_measurement_temperature 123.0(1)
_cell_measurement_theta_max 74.2200
_cell_measurement_theta_min 3.3000
_cell_volume 24800.0(2)
_computing_cell_refinement
;
CrysAlisPro, Agilent Technologies,
Version 1.171.36.32 (release 02-08-2013 CrysAlis171 .NET)
(compiled Aug  2 2013,16:46:58)
;
_computing_data_collection
;
CrysAlisPro, Agilent Technologies,
Version 1.171.36.32 (release 02-08-2013 CrysAlis171 .NET)
(compiled Aug  2 2013,16:46:58)
;
_computing_data_reduction
;
CrysAlisPro, Agilent Technologies,
Version 1.171.36.32 (release 02-08-2013 CrysAlis171 .NET)
(compiled Aug  2 2013,16:46:58)
;
_computing_publication_material 'WinGX (Farrugia, 2012)'
_computing_structure_refinement 'SHELXL-2013 (Sheldrick, 2008)'
_computing_structure_solution 'Superflip (Palatinus & Chapuis, 2007)'
_diffrn_ambient_temperature 123.0(1)
_diffrn_detector_area_resol_mean 10.3953
_diffrn_measured_fraction_theta_full 0.985
_diffrn_measured_fraction_theta_max 0.985
_diffrn_measurement_device_type 'SuperNova, Dual, Cu at zero, Atlas'
_diffrn_measurement_method '\w scans'
_diffrn_radiation_monochromator mirror
_diffrn_radiation_source 'SuperNova (Cu) X-ray Source'
_diffrn_radiation_type CuK\a
_diffrn_radiation_wavelength 1.54184
_diffrn_reflns_av_R_equivalents 0.0271
_diffrn_reflns_av_unetI/netI 0.0331
_diffrn_reflns_Laue_measured_fraction_full 0.985
_diffrn_reflns_Laue_measured_fraction_max 0.985
_diffrn_reflns_limit_h_max 26
_diffrn_reflns_limit_h_min -26
_diffrn_reflns_limit_k_max 39
_diffrn_reflns_limit_k_min -37
_diffrn_reflns_limit_l_max 34
_diffrn_reflns_limit_l_min -42
_diffrn_reflns_number 79830
_diffrn_reflns_point_group_measured_fraction_full 0.985
_diffrn_reflns_point_group_measured_fraction_max 0.985
_diffrn_reflns_theta_full 67.750
_diffrn_reflns_theta_max 67.749
_diffrn_reflns_theta_min 3.315
_exptl_absorpt_coefficient_mu 2.188
_exptl_absorpt_correction_T_max 0.856
_exptl_absorpt_correction_T_min 0.694
_exptl_absorpt_correction_type analytical
_exptl_absorpt_process_details
;
CrysAlisPro, Agilent Technologies,
Version 1.171.36.32 (release 02-08-2013 CrysAlis171 .NET)
(compiled Aug  2 2013,16:46:58)
Analytical numeric absorption correction using a multifaceted crystal
 model based on expressions derived by R.C. Clark & J.S. Reid.
(Clark, R. C. & Reid, J. S. (1995). Acta Cryst. A51, 887-897)
;
_exptl_crystal_colour brown
_exptl_crystal_density_diffrn 1.227
_exptl_crystal_density_method 'not measured'
_exptl_crystal_description plate
_exptl_crystal_F_000 9279.4
_exptl_crystal_size_max 0.239
_exptl_crystal_size_mid 0.187
_exptl_crystal_size_min 0.086
_refine_diff_density_max 1.242
_refine_diff_density_min -0.601
_refine_diff_density_rms 0.105
_refine_ls_abs_structure_details
;
 Refined as an inversion twin.
;
_refine_ls_abs_structure_Flack 0.347(16)
_refine_ls_extinction_method none
_refine_ls_goodness_of_fit_ref 1.037
_refine_ls_hydrogen_treatment constr
_refine_ls_matrix_type full
_refine_ls_number_parameters 5333
_refine_ls_number_reflns 52904
_refine_ls_number_restraints 6844
_refine_ls_restrained_S_all 1.002
_refine_ls_R_factor_all 0.0699
_refine_ls_R_factor_gt 0.0663
_refine_ls_shift/su_max 0.001
_refine_ls_shift/su_mean 0.000
_refine_ls_structure_factor_coef Fsqd
_refine_ls_weighting_details 'w=1/[\s^2^(Fo^2^)+(0.1566P)^2^+2.8606P] where P=(Fo^2^+2Fc^2^)/3'
_refine_ls_weighting_scheme calc
_refine_ls_wR_factor_gt 0.1866
_refine_ls_wR_factor_ref 0.1937
_reflns_Friedel_coverage 0.999
_reflns_Friedel_fraction_full 0.985
_reflns_Friedel_fraction_max 0.985
_reflns_number_gt 48845
_reflns_number_total 52904
_reflns_threshold_expression 'I > 2\s(I)'
_cod_data_source_file c5sc01851j2.cif
_cod_data_source_block 6
_cod_depositor_comments 'Adding full bibliography for 1520709--1520712.cif.'
_cod_original_formula_sum 'C324.95 H223.55 Cu4 N97.65 Na11.50 O115.55 S16 Zn12'
_cod_database_code 1520709
_shelx_space_group_comment
;
The symmetry employed for this shelxl refinement is uniquely defined
by the following loop, which should always be used as a source of
symmetry information in preference to the above space-group names.
They are only intended as comments.
;
_shelx_estimated_absorpt_t_min 0.623
_shelx_estimated_absorpt_t_max 0.834
_shelxl_version_number 2013-4

loop_
_space_group_symop_operation_xyz
'x, y, z'
'x+1/2, -y, z+1/2'

loop_
_atom_site_label
_atom_site_type_symbol
_atom_site_fract_x
_atom_site_fract_y
_atom_site_fract_z
_atom_site_U_iso_or_equiv
_atom_site_adp_type
_atom_site_occupancy
_atom_site_site_symmetry_order
_atom_site_calc_flag
_atom_site_refinement_flags_posn
_atom_site_refinement_flags_adp
_atom_site_refinement_flags_occupancy
_atom_site_disorder_assembly
_atom_site_disorder_group
Zn1 Zn 0.74137(5) 0.06981(3) -0.01761(3) 0.0572(2) Uani 1 1 d . U . . .
Cu2 Cu 0.42936(5) 0.11087(3) 0.08774(3) 0.0484(2) Uani 1 1 d . U . . .
Zn3 Zn 0.60318(7) 0.15499(4) 0.29861(3) 0.0729(3) Uani 1 1 d . U . . .
Zn4 Zn 0.92902(5) 0.08190(3) 0.20487(3) 0.0575(2) Uani 1 1 d . U . . .
Zn5 Zn 0.45503(4) 0.17845(3) -0.05305(3) 0.04808(19) Uani 1 1 d . U . . .
Zn6 Zn 0.13142(5) 0.08171(3) 0.01657(3) 0.0576(2) Uani 1 1 d . U . . .
Zn7 Zn 0.32048(5) 0.02621(3) 0.23633(3) 0.0636(3) Uani 1 1 d . U . . .
Cu8 Cu 0.63458(5) 0.11020(3) 0.14845(3) 0.0504(2) Uani 1 1 d . U . . .
Zn9 Zn 0.18882(6) 0.62218(4) 0.18946(4) 0.0691(3) Uani 1 1 d . U . . .
Cu10 Cu 0.48488(5) 0.56790(3) 0.08076(3) 0.0510(2) Uani 1 1 d . U . . .
Zn11 Zn 0.67757(4) 0.51432(3) 0.28081(3) 0.0496(2) Uani 1 1 d . U . . .
Zn12 Zn 0.41590(5) 0.61494(3) 0.40009(3) 0.0630(2) Uani 1 1 d . U . . .
Zn13 Zn 0.25756(4) 0.49928(3) 0.01628(3) 0.0512(2) Uani 1 1 d . U . . .
Zn14 Zn 0.53819(5) 0.60500(3) -0.08834(3) 0.0561(2) Uani 1 1 d . U . . .
Zn15 Zn 0.75813(6) 0.64083(3) 0.12176(4) 0.0707(3) Uani 1 1 d . U . . .
Cu16 Cu 0.45113(7) 0.56802(3) 0.22768(5) 0.0708(3) Uani 1 1 d . U . . .
C2A C 0.8461(5) 0.0198(3) -0.0496(3) 0.077(2) Uani 1 1 d . U . . .
H2A H 0.8204 -0.0036 -0.0493 0.092 Uiso 1 1 calc R U . . .
C3A C 0.9047(5) 0.0157(4) -0.0607(4) 0.090(3) Uani 1 1 d . U . . .
H3A H 0.9201 -0.0103 -0.0666 0.108 Uiso 1 1 calc R U . . .
C4A C 0.9402(6) 0.0517(5) -0.0629(5) 0.105(4) Uani 1 1 d . U . . .
H4A H 0.9784 0.0505 -0.0727 0.126 Uiso 1 1 calc R U . . .
C5A C 0.9199(5) 0.0863(4) -0.0513(4) 0.092(3) Uani 1 1 d . U . . .
H5A H 0.9449 0.1101 -0.0510 0.111 Uiso 1 1 calc R U . . .
C6A C 0.8618(4) 0.0890(3) -0.0392(3) 0.0655(18) Uani 1 1 d . U . . .
C7A C 0.8365(4) 0.1274(3) -0.0248(3) 0.0668(19) Uani 1 1 d . U . . .
H7A H 0.8584 0.1526 -0.0238 0.080 Uiso 1 1 calc R U . . .
C10A C 0.7034(3) 0.1444(2) 0.0110(2) 0.0508(14) Uani 1 1 d . U . . .
C12A C 0.6670(3) 0.1734(2) 0.0316(2) 0.0487(13) Uani 1 1 d . U . . .
C13A C 0.6849(3) 0.2135(2) 0.0421(2) 0.0490(13) Uani 1 1 d . U . . .
H13A H 0.7221 0.2243 0.0353 0.059 Uiso 1 1 calc R U . . .
C14A C 0.6484(3) 0.23746(16) 0.06240(19) 0.0443(12) Uani 1 1 d D U . . .
C15A C 0.5934(3) 0.22211(19) 0.07190(19) 0.0448(12) Uani 1 1 d . U . . .
H15A H 0.5687 0.2390 0.0856 0.054 Uiso 1 1 calc R U . . .
C16A C 0.5742(3) 0.18328(18) 0.06196(18) 0.0425(12) Uani 1 1 d . U . . .
C17A C 0.6108(3) 0.15864(18) 0.04119(19) 0.0447(12) Uani 1 1 d . U . . .
H17A H 0.5974 0.1318 0.0336 0.054 Uiso 1 1 calc R U . . .
C23A C 0.5170(3) 0.16541(19) 0.07254(18) 0.0460(12) Uani 1 1 d . U . . .
C26A C 0.3798(4) 0.1872(2) 0.1002(2) 0.0511(14) Uani 1 1 d . U . . .
H26A H 0.3749 0.2162 0.1002 0.061 Uiso 1 1 calc R U . . .
C27A C 0.3335(3) 0.1592(2) 0.1122(2) 0.0482(13) Uani 1 1 d . U . . .
C28A C 0.2801(4) 0.1707(2) 0.1253(2) 0.0560(15) Uani 1 1 d . U . . .
H28A H 0.2684 0.1987 0.1247 0.067 Uiso 1 1 calc R U . . .
C29A C 0.2435(4) 0.1417(3) 0.1393(3) 0.069(2) Uani 1 1 d . U . . .
H29A H 0.2067 0.1496 0.1487 0.083 Uiso 1 1 calc R U . . .
C30A C 0.2613(4) 0.1001(3) 0.1394(3) 0.0638(18) Uani 1 1 d . U . . .
H30A H 0.2370 0.0794 0.1488 0.077 Uiso 1 1 calc R U . . .
C31A C 0.3150(4) 0.0908(2) 0.1254(2) 0.0589(17) Uani 1 1 d . U . . .
H31A H 0.3271 0.0629 0.1253 0.071 Uiso 1 1 calc R U . . .
N1A N 0.8259(3) 0.0564(2) -0.0392(2) 0.0645(15) Uani 1 1 d . U . . .
N8A N 0.7859(3) 0.12467(19) -0.01419(19) 0.0553(13) Uani 1 1 d . U . . .
N9A N 0.7572(3) 0.15722(19) 0.0016(2) 0.0564(13) Uani 1 1 d . U . . .
N24A N 0.4761(3) 0.19170(16) 0.08077(17) 0.0489(12) Uani 1 1 d . U . . .
N25A N 0.4261(3) 0.17043(16) 0.08975(16) 0.0451(11) Uani 1 1 d . U . . .
N32A N 0.3511(3) 0.11833(17) 0.11205(18) 0.0498(12) Uani 1 1 d . U . . .
O11A O 0.6814(2) 0.10918(15) 0.00420(17) 0.0582(12) Uani 1 1 d . U . . .
O19A O 0.6984(3) 0.30616(15) 0.04830(17) 0.0674(13) Uani 1 1 d D U . . .
O20A O 0.6201(2) 0.30698(14) 0.09001(17) 0.0605(12) Uani 1 1 d D U . . .
O21A O 0.7193(3) 0.27955(15) 0.11302(17) 0.0648(13) Uani 1 1 d D U . . .
O22A O 0.5135(2) 0.12605(14) 0.07402(14) 0.0503(10) Uani 1 1 d . U . . .
S18A S 0.67346(8) 0.28680(4) 0.07935(5) 0.0498(3) Uani 1 1 d D U . . .
C2B C 0.3640(3) 0.0903(2) 0.0027(2) 0.0516(14) Uani 1 1 d . U . . .
H2B H 0.3591 0.1189 -0.0014 0.062 Uiso 1 1 calc R U . . .
C3B C 0.3424(4) 0.0639(3) -0.0270(2) 0.0590(16) Uani 1 1 d . U . . .
H3B H 0.3226 0.0744 -0.0509 0.071 Uiso 1 1 calc R U . . .
C4B C 0.3494(4) 0.0236(3) -0.0220(2) 0.0596(17) Uani 1 1 d . U . . .
H4B H 0.3350 0.0053 -0.0424 0.071 Uiso 1 1 calc R U . . .
C5B C 0.3779(3) 0.0083(2) 0.0132(2) 0.0525(14) Uani 1 1 d . U . . .
H5B H 0.3838 -0.0202 0.0174 0.063 Uiso 1 1 calc R U . . .
C6B C 0.3976(3) 0.0369(2) 0.0423(2) 0.0473(13) Uani 1 1 d . U . . .
C7B C 0.4286(3) 0.0228(2) 0.0798(2) 0.0465(13) Uani 1 1 d . U . . .
H7B H 0.4331 -0.0055 0.0859 0.056 Uiso 1 1 calc R U . . .
C10B C 0.4911(3) 0.00366(19) 0.15660(19) 0.0447(12) Uani 1 1 d . U . . .
C12B C 0.5259(3) 0.0019(2) 0.1961(2) 0.0465(13) Uani 1 1 d . U . . .
C13B C 0.5437(3) -0.0365(2) 0.2111(2) 0.0521(14) Uani 1 1 d . U . . .
H13B H 0.5344 -0.0606 0.1962 0.063 Uiso 1 1 calc R U . . .
C14B C 0.5751(4) -0.0388(2) 0.2479(2) 0.0586(16) Uani 1 1 d D U . . .
C15B C 0.5894(4) -0.0049(2) 0.2703(2) 0.0599(16) Uani 1 1 d . U . . .
H15B H 0.6108 -0.0078 0.2958 0.072 Uiso 1 1 calc R U . . .
C16B C 0.5727(4) 0.0336(2) 0.2558(2) 0.0521(14) Uani 1 1 d . U . . .
C17B C 0.5423(3) 0.0369(2) 0.2181(2) 0.0493(14) Uani 1 1 d . U . . .
H17B H 0.5327 0.0632 0.2073 0.059 Uiso 1 1 calc R U . . .
C23B C 0.5885(4) 0.0719(2) 0.2785(2) 0.0588(16) Uani 1 1 d . U . . .
C26B C 0.6509(8) 0.1076(4) 0.3669(3) 0.097(4) Uani 1 1 d . U . . .
H26B H 0.6648 0.0842 0.3818 0.117 Uiso 1 1 calc R U . . .
C27B C 0.6591(8) 0.1482(4) 0.3830(3) 0.098(4) Uani 1 1 d . U . . .
C28B C 0.6788(10) 0.1530(5) 0.4224(4) 0.124(6) Uani 1 1 d . U . . .
H28B H 0.6864 0.1302 0.4392 0.149 Uiso 1 1 calc R U . . .
C29B C 0.6869(10) 0.1930(5) 0.4357(4) 0.128(6) Uani 1 1 d . U . . .
H29B H 0.7053 0.1979 0.4616 0.153 Uiso 1 1 calc R U . . .
C30B C 0.6687(12) 0.2251(5) 0.4122(5) 0.152(8) Uani 1 1 d . U . . .
H30B H 0.6723 0.2524 0.4215 0.183 Uiso 1 1 calc R U . . .
C31B C 0.6437(10) 0.2167(4) 0.3725(4) 0.125(6) Uani 1 1 d . U . . .
H31B H 0.6293 0.2386 0.3559 0.150 Uiso 1 1 calc R U . . .
N1B N 0.3913(3) 0.07716(17) 0.03700(16) 0.0460(11) Uani 1 1 d . U . . .
N8B N 0.4496(3) 0.05083(15) 0.10416(15) 0.0439(11) Uani 1 1 d . U . . .
N9B N 0.4803(3) 0.04205(17) 0.14050(16) 0.0497(12) Uani 1 1 d . U . . .
H9B H 0.4944 0.0631 0.1548 0.060 Uiso 1 1 calc R U . . .
N24B N 0.6145(5) 0.0663(2) 0.3146(2) 0.0722(19) Uani 1 1 d . U . . .
N25B N 0.6244(5) 0.1037(2) 0.3321(2) 0.0747(19) Uani 1 1 d . U . . .
N32B N 0.6408(6) 0.1785(3) 0.3591(3) 0.094(3) Uani 1 1 d . U . . .
O11B O 0.4733(3) -0.02751(15) 0.13902(16) 0.0626(13) Uani 1 1 d . U . . .
O19B O 0.6256(5) -0.1081(2) 0.2388(2) 0.110(3) Uani 1 1 d D U . . .
O20B O 0.6378(5) -0.0797(3) 0.3027(3) 0.132(4) Uani 1 1 d D U . . .
O21B O 0.5415(4) -0.1066(2) 0.2747(3) 0.098(2) Uani 1 1 d D U . . .
O22B O 0.5751(3) 0.10523(16) 0.26140(15) 0.0627(13) Uani 1 1 d . U . . .
S18B S 0.59811(12) -0.08776(6) 0.26741(8) 0.0775(6) Uani 1 1 d D U . . .
C2C C 0.4677(7) 0.1476(4) 0.3188(4) 0.091(3) Uani 1 1 d . U . . .
H2C H 0.4795 0.1210 0.3280 0.109 Uiso 1 1 calc R U . . .
C3C C 0.4076(8) 0.1614(5) 0.3220(5) 0.109(4) Uani 1 1 d . U . . .
H3C H 0.3784 0.1440 0.3315 0.131 Uiso 1 1 calc R U . . .
C4C C 0.3935(7) 0.2004(4) 0.3111(4) 0.096(3) Uani 1 1 d . U . . .
H4C H 0.3557 0.2122 0.3158 0.115 Uiso 1 1 calc R U . . .
C5C C 0.4327(6) 0.2222(4) 0.2936(3) 0.091(3) Uani 1 1 d . U . . .
H5C H 0.4208 0.2483 0.2831 0.109 Uiso 1 1 calc R U . . .
C6C C 0.4920(5) 0.2068(3) 0.2906(3) 0.078(2) Uani 1 1 d . U . . .
C7C C 0.5378(5) 0.2302(3) 0.2735(3) 0.074(2) Uani 1 1 d . U . . .
H7C H 0.5303 0.2569 0.2631 0.089 Uiso 1 1 calc R U . . .
C10C C 0.6843(5) 0.2015(3) 0.2617(3) 0.0675(18) Uani 1 1 d . U . . .
C12C C 0.7406(5) 0.2147(2) 0.2447(3) 0.0681(18) Uani 1 1 d . U . . .
C13C C 0.7523(4) 0.2562(3) 0.2360(3) 0.0700(19) Uani 1 1 d . U . . .
H13C H 0.7249 0.2772 0.2415 0.084 Uiso 1 1 calc R U . . .
C14C C 0.8030(5) 0.2654(2) 0.2196(3) 0.075(2) Uani 1 1 d D U . . .
C15C C 0.8462(4) 0.2363(2) 0.2100(3) 0.070(2) Uani 1 1 d . U . . .
H15C H 0.8806 0.2437 0.1979 0.084 Uiso 1 1 calc R U . . .
C16C C 0.8345(5) 0.1949(2) 0.2199(3) 0.0662(17) Uani 1 1 d . U . . .
C17C C 0.7833(4) 0.1854(2) 0.2364(3) 0.0666(18) Uani 1 1 d . U . . .
H17C H 0.7764 0.1576 0.2424 0.080 Uiso 1 1 calc R U . . .
C23C C 0.8765(4) 0.1614(3) 0.2097(3) 0.0675(18) Uani 1 1 d . U . . .
C26C C 1.0031(5) 0.1396(4) 0.1686(3) 0.081(2) Uani 1 1 d . U . . .
H26C H 1.0175 0.1653 0.1608 0.097 Uiso 1 1 calc R U . . .
C27C C 1.0334(4) 0.1013(3) 0.1619(3) 0.071(2) Uani 1 1 d . U . . .
C28C C 1.0815(5) 0.1012(5) 0.1398(3) 0.092(3) Uani 1 1 d . U . . .
H28C H 1.0977 0.1257 0.1305 0.110 Uiso 1 1 calc R U . . .
C29C C 1.1048(5) 0.0607(5) 0.1320(3) 0.093(3) Uani 1 1 d . U . . .
H29C H 1.1373 0.0582 0.1169 0.112 Uiso 1 1 calc R U . . .
C30C C 1.0825(6) 0.0291(5) 0.1452(4) 0.100(3) Uani 1 1 d . U . . .
H30C H 1.0988 0.0032 0.1395 0.120 Uiso 1 1 calc R U . . .
C31C C 1.0336(5) 0.0302(4) 0.1685(3) 0.084(2) Uani 1 1 d . U . . .
H31C H 1.0174 0.0057 0.1778 0.100 Uiso 1 1 calc R U . . .
N1C N 0.5080(4) 0.1696(3) 0.3039(2) 0.0763(18) Uani 1 1 d . U . . .
N8C N 0.5907(4) 0.2108(2) 0.2738(2) 0.0670(15) Uani 1 1 d . U . . .
N9C N 0.6368(4) 0.2283(2) 0.2588(2) 0.0703(16) Uani 1 1 d . U . . .
N24C N 0.9239(4) 0.1722(2) 0.1933(2) 0.0687(16) Uani 1 1 d . U . . .
N25C N 0.9563(4) 0.1365(2) 0.1853(2) 0.0661(15) Uani 1 1 d . U . . .
N32C N 1.0117(3) 0.0671(2) 0.1766(2) 0.0646(15) Uani 1 1 d . U . . .
O11C O 0.6851(3) 0.16636(18) 0.27607(19) 0.0718(14) Uani 1 1 d . U . . .
O19C O 0.8643(4) 0.3198(2) 0.1873(3) 0.108(2) Uani 1 1 d D U . . .
O20C O 0.7594(3) 0.33408(18) 0.1915(2) 0.092(2) Uani 1 1 d D U . . .
O21C O 0.8348(4) 0.3364(2) 0.2480(2) 0.107(3) Uani 1 1 d D U . . .
O22C O 0.8629(3) 0.12529(17) 0.2189(2) 0.0708(15) Uani 1 1 d . U . . .
S18C S 0.81731(13) 0.31835(7) 0.21077(9) 0.0847(7) Uani 1 1 d D U . . .
C2D C 1.0153(5) 0.1170(3) 0.2778(2) 0.066(2) Uani 1 1 d . U . . .
H2D H 1.0207 0.1400 0.2620 0.079 Uiso 1 1 calc R U . . .
C3D C 1.0437(5) 0.1175(3) 0.3161(3) 0.075(2) Uani 1 1 d . U . . .
H3D H 1.0689 0.1397 0.3263 0.090 Uiso 1 1 calc R U . . .
C4D C 1.0332(6) 0.0836(3) 0.3390(3) 0.080(3) Uani 1 1 d . U . . .
H4D H 1.0511 0.0826 0.3653 0.096 Uiso 1 1 calc R U . . .
C5D C 0.9968(5) 0.0517(3) 0.3230(2) 0.073(2) Uani 1 1 d . U . . .
H5D H 0.9896 0.0286 0.3382 0.087 Uiso 1 1 calc R U . . .
C6D C 0.9709(4) 0.0537(3) 0.2844(2) 0.0592(16) Uani 1 1 d . U . . .
C7D C 0.9331(4) 0.0214(2) 0.2657(2) 0.0585(16) Uani 1 1 d . U . . .
H7D H 0.9252 -0.0031 0.2788 0.070 Uiso 1 1 calc R U . . .
C10D C 0.8580(3) 0.0153(2) 0.1726(2) 0.0544(14) Uani 1 1 d . U . . .
C12D C 0.8178(3) -0.0098(2) 0.1442(2) 0.0535(14) Uani 1 1 d . U . . .
C13D C 0.7899(4) -0.0463(2) 0.1529(2) 0.0556(15) Uani 1 1 d . U . . .
H13D H 0.7999 -0.0587 0.1775 0.067 Uiso 1 1 calc R U . . .
C14D C 0.7474(4) -0.0641(2) 0.1249(2) 0.0606(16) Uani 1 1 d D U . . .
C15D C 0.7337(4) -0.0487(2) 0.0879(2) 0.0598(17) Uani 1 1 d . U . . .
H15D H 0.7051 -0.0624 0.0692 0.072 Uiso 1 1 calc R U . . .
C16D C 0.7624(3) -0.0131(2) 0.0784(2) 0.0546(15) Uani 1 1 d . U . . .
C17D C 0.8035(3) 0.0068(2) 0.1073(2) 0.0515(14) Uani 1 1 d . U . . .
H17D H 0.8218 0.0320 0.1015 0.062 Uiso 1 1 calc R U . . .
C23D C 0.7486(3) 0.0074(2) 0.0413(2) 0.0539(14) Uani 1 1 d . U . . .
C26D C 0.6585(4) 0.0046(3) -0.0472(2) 0.0624(17) Uani 1 1 d . U . . .
H26D H 0.6374 -0.0209 -0.0478 0.075 Uiso 1 1 calc R U . . .
C27D C 0.6483(4) 0.0326(3) -0.0795(2) 0.0625(17) Uani 1 1 d . U . . .
C28D C 0.6041(5) 0.0264(4) -0.1114(3) 0.082(2) Uani 1 1 d . U . . .
H28D H 0.5785 0.0028 -0.1129 0.098 Uiso 1 1 calc R U . . .
C29D C 0.5974(6) 0.0539(5) -0.1405(3) 0.094(3) Uani 1 1 d . U . . .
H29D H 0.5667 0.0496 -0.1622 0.113 Uiso 1 1 calc R U . . .
C30D C 0.6341(6) 0.0880(5) -0.1392(3) 0.094(3) Uani 1 1 d . U . . .
H30D H 0.6300 0.1076 -0.1594 0.113 Uiso 1 1 calc R U . . .
C31D C 0.6788(6) 0.0919(4) -0.1057(3) 0.083(2) Uani 1 1 d . U . . .
H31D H 0.7061 0.1147 -0.1046 0.099 Uiso 1 1 calc R U . . .
N1D N 0.9820(3) 0.0866(2) 0.26283(17) 0.0553(13) Uani 1 1 d . U . . .
N8D N 0.9105(3) 0.02779(19) 0.22994(18) 0.0531(12) Uani 1 1 d . U . . .
N9D N 0.8748(3) -0.00080(19) 0.20844(19) 0.0531(12) Uani 1 1 d . U . . .
N24D N 0.7068(3) -0.0096(2) 0.01331(18) 0.0557(13) Uani 1 1 d . U . . .
N25D N 0.6971(3) 0.0155(2) -0.01783(18) 0.0567(13) Uani 1 1 d . U . . .
N32D N 0.6854(4) 0.0673(2) -0.0764(2) 0.0653(15) Uani 1 1 d . U . . .
O11D O 0.8730(3) 0.05015(18) 0.16205(16) 0.0650(13) Uani 1 1 d . U . . .
O19D O 0.6959(3) -0.13498(16) 0.10700(16) 0.0695(14) Uani 1 1 d D U . . .
O20D O 0.7398(3) -0.12313(19) 0.17290(17) 0.0796(18) Uani 1 1 d D U . . .
O21D O 0.6450(3) -0.08969(18) 0.14633(19) 0.0751(15) Uani 1 1 d D U . . .
O22D O 0.7741(3) 0.04235(16) 0.03762(15) 0.0565(11) Uani 1 1 d . U . . .
S18D S 0.70450(11) -0.10660(6) 0.13868(6) 0.0669(5) Uani 1 1 d D U . . .
C2E C 0.5922(4) 0.1817(2) -0.0752(2) 0.0605(17) Uani 1 1 d . U . . .
H2E H 0.5837 0.1557 -0.0871 0.073 Uiso 1 1 calc R U . . .
C3E C 0.6481(4) 0.1991(3) -0.0766(3) 0.069(2) Uani 1 1 d . U . . .
H3E H 0.6781 0.1852 -0.0888 0.083 Uiso 1 1 calc R U . . .
C4E C 0.6614(4) 0.2373(3) -0.0601(3) 0.068(2) Uani 1 1 d . U . . .
H4E H 0.6995 0.2507 -0.0619 0.082 Uiso 1 1 calc R U . . .
C5E C 0.6172(4) 0.2554(2) -0.0408(2) 0.0561(16) Uani 1 1 d . U . . .
H5E H 0.6250 0.2811 -0.0282 0.067 Uiso 1 1 calc R U . . .
C6E C 0.5617(3) 0.23549(19) -0.0403(2) 0.0476(13) Uani 1 1 d . U . . .
C7E C 0.5145(3) 0.25267(18) -0.0203(2) 0.0496(14) Uani 1 1 d . U . . .
H7E H 0.5197 0.2783 -0.0073 0.060 Uiso 1 1 calc R U . . .
C10E C 0.3725(3) 0.2150(2) -0.0078(2) 0.0529(14) Uani 1 1 d . U . . .
C12E C 0.3171(3) 0.2228(2) 0.0110(2) 0.0497(13) Uani 1 1 d . U . . .
C13E C 0.3066(4) 0.2602(2) 0.0282(2) 0.0569(16) Uani 1 1 d . U . . .
H13E H 0.3347 0.2822 0.0274 0.068 Uiso 1 1 calc R U . . .
C14E C 0.2544(3) 0.26501(18) 0.0467(2) 0.0539(15) Uani 1 1 d D U . . .
C15E C 0.2123(3) 0.2343(2) 0.0477(2) 0.0531(15) Uani 1 1 d . U . . .
H15E H 0.1763 0.2385 0.0593 0.064 Uiso 1 1 calc R U . . .
C16E C 0.2238(3) 0.1959(2) 0.0308(2) 0.0534(14) Uani 1 1 d . U . . .
C17E C 0.2746(3) 0.1916(2) 0.0130(2) 0.0503(14) Uani 1 1 d . U . . .
H17E H 0.2814 0.1660 0.0014 0.060 Uiso 1 1 calc R U . . .
C23E C 0.1814(3) 0.1601(2) 0.0315(2) 0.0530(15) Uani 1 1 d . U . . .
C26E C 0.0399(4) 0.1297(3) 0.0501(3) 0.070(2) Uani 1 1 d . U . . .
H26E H 0.0194 0.1530 0.0585 0.084 Uiso 1 1 calc R U . . .
C27E C 0.0106(4) 0.0884(3) 0.0458(3) 0.075(2) Uani 1 1 d . U . . .
C28E C -0.0464(5) 0.0819(4) 0.0539(4) 0.096(3) Uani 1 1 d . U . . .
H28E H -0.0693 0.1036 0.0631 0.116 Uiso 1 1 calc R U . . .
C29E C -0.0716(7) 0.0431(5) 0.0489(5) 0.112(4) Uani 1 1 d . U . . .
H29E H -0.1124 0.0377 0.0538 0.134 Uiso 1 1 calc R U . . .
C30E C -0.0351(7) 0.0117(5) 0.0363(5) 0.113(4) Uani 1 1 d . U . . .
H30E H -0.0491 -0.0158 0.0338 0.135 Uiso 1 1 calc R U . . .
C31E C 0.0207(5) 0.0227(3) 0.0280(4) 0.083(3) Uani 1 1 d . U . . .
H31E H 0.0451 0.0016 0.0193 0.100 Uiso 1 1 calc R U . . .
N1E N 0.5487(3) 0.19941(16) -0.05810(17) 0.0486(11) Uani 1 1 d . U . . .
N8E N 0.4644(3) 0.23094(15) -0.02097(16) 0.0446(11) Uani 1 1 d . U . . .
N9E N 0.4169(3) 0.24384(17) -0.00242(18) 0.0495(12) Uani 1 1 d . U . . .
N24E N 0.1276(3) 0.1667(2) 0.0447(2) 0.0633(16) Uani 1 1 d . U . . .
N25E N 0.0946(3) 0.1314(2) 0.0416(2) 0.0593(15) Uani 1 1 d . U . . .
N32E N 0.0447(3) 0.0591(2) 0.0306(2) 0.0636(15) Uani 1 1 d . U . . .
O11E O 0.3745(2) 0.18198(14) -0.02716(16) 0.0526(10) Uani 1 1 d . U . . .
O19E O 0.2072(3) 0.3366(2) 0.0355(2) 0.089(2) Uani 1 1 d D U . . .
O20E O 0.2084(3) 0.30609(19) 0.0981(2) 0.0817(17) Uani 1 1 d D U . . .
O21E O 0.3029(2) 0.33031(14) 0.07858(17) 0.0573(12) Uani 1 1 d D U . . .
O22E O 0.1988(3) 0.12662(16) 0.01834(19) 0.0635(13) Uani 1 1 d . U . . .
S18E S 0.24229(8) 0.31396(5) 0.06656(7) 0.0615(5) Uani 1 1 d D U . . .
C2F C 0.0613(5) 0.1320(3) -0.0583(3) 0.077(2) Uani 1 1 d . U . . .
H2F H 0.0491 0.1514 -0.0406 0.092 Uiso 1 1 calc R U . . .
C3F C 0.0442(7) 0.1386(4) -0.0982(4) 0.095(3) Uani 1 1 d . U . . .
H3F H 0.0213 0.1621 -0.1075 0.115 Uiso 1 1 calc R U . . .
C4F C 0.0616(6) 0.1098(4) -0.1231(4) 0.093(3) Uani 1 1 d . U . . .
H4F H 0.0499 0.1129 -0.1501 0.112 Uiso 1 1 calc R U . . .
C5F C 0.0954(6) 0.0772(3) -0.1091(3) 0.080(2) Uani 1 1 d . U . . .
H5F H 0.1077 0.0575 -0.1264 0.096 Uiso 1 1 calc R U . . .
C6F C 0.1120(5) 0.0720(3) -0.0703(3) 0.0698(19) Uani 1 1 d . U . . .
C7F C 0.1473(5) 0.0375(3) -0.0530(3) 0.076(2) Uani 1 1 d . U . . .
H7F H 0.1599 0.0163 -0.0687 0.091 Uiso 1 1 calc R U . . .
C10F C 0.2052(3) 0.0125(2) 0.0395(2) 0.0543(14) Uani 1 1 d . U . . .
C12F C 0.2472(3) -0.0175(2) 0.0646(2) 0.0547(15) Uani 1 1 d . U . . .
C13F C 0.2766(4) -0.0491(2) 0.0487(3) 0.0594(16) Uani 1 1 d . U . . .
H13F H 0.2687 -0.0547 0.0219 0.071 Uiso 1 1 calc R U . . .
C14F C 0.3185(4) -0.0728(2) 0.0736(3) 0.0614(16) Uani 1 1 d D U . . .
C15F C 0.3313(4) -0.0649(2) 0.1122(3) 0.0633(17) Uani 1 1 d . U . . .
H15F H 0.3603 -0.0812 0.1284 0.076 Uiso 1 1 calc R U . . .
C16F C 0.3005(4) -0.0319(2) 0.1276(3) 0.0602(16) Uani 1 1 d . U . . .
C17F C 0.2589(4) -0.0094(2) 0.1035(2) 0.0554(15) Uani 1 1 d . U . . .
H17F H 0.2375 0.0123 0.1138 0.066 Uiso 1 1 calc R U . . .
C23F C 0.3153(4) -0.0205(2) 0.1693(3) 0.0586(15) Uani 1 1 d . U . . .
C26F C 0.4093(4) -0.0382(3) 0.2544(3) 0.0676(18) Uani 1 1 d . U . . .
H26F H 0.4317 -0.0627 0.2516 0.081 Uiso 1 1 calc R U . . .
C27F C 0.4206(4) -0.0144(3) 0.2895(3) 0.0698(19) Uani 1 1 d . U . . .
C28F C 0.4666(5) -0.0229(4) 0.3182(3) 0.086(2) Uani 1 1 d . U . . .
H28F H 0.4921 -0.0463 0.3168 0.103 Uiso 1 1 calc R U . . .
C29F C 0.4764(6) 0.0042(4) 0.3512(3) 0.091(3) Uani 1 1 d . U . . .
H29F H 0.5092 0.0004 0.3718 0.109 Uiso 1 1 calc R U . . .
C30F C 0.4364(6) 0.0348(4) 0.3508(3) 0.088(3) Uani 1 1 d . U . . .
H30F H 0.4412 0.0532 0.3721 0.105 Uiso 1 1 calc R U . . .
C31F C 0.3884(5) 0.0417(3) 0.3215(3) 0.080(2) Uani 1 1 d . U . . .
H31F H 0.3607 0.0637 0.3234 0.096 Uiso 1 1 calc R U . . .
N1F N 0.0940(4) 0.0993(2) -0.0445(2) 0.0687(16) Uani 1 1 d . U . . .
N8F N 0.1613(3) 0.0358(2) -0.0167(2) 0.0600(14) Uani 1 1 d . U . . .
N9F N 0.1966(4) 0.0057(2) 0.0017(2) 0.0668(16) Uani 1 1 d . U . . .
N24F N 0.3574(4) -0.0424(2) 0.1916(2) 0.0660(16) Uani 1 1 d . U . . .
N25F N 0.3682(3) -0.0254(2) 0.2270(2) 0.0646(15) Uani 1 1 d . U . . .
N32F N 0.3809(3) 0.0179(2) 0.2910(2) 0.0652(15) Uani 1 1 d . U . . .
O11F O 0.1819(3) 0.04149(16) 0.05707(17) 0.0580(11) Uani 1 1 d . U . . .
O19F O 0.4096(3) -0.09056(19) 0.0390(2) 0.0829(18) Uani 1 1 d D U . . .
O20F O 0.3824(3) -0.13865(15) 0.08522(17) 0.0705(15) Uani 1 1 d D U . . .
O21F O 0.3201(4) -0.1326(2) 0.0242(2) 0.097(2) Uani 1 1 d D U . . .
O22F O 0.2880(3) 0.01083(17) 0.17964(18) 0.0636(13) Uani 1 1 d . U . . .
S18F S 0.36053(10) -0.11178(6) 0.05335(7) 0.0643(5) Uani 1 1 d D U . . .
C2G C 0.2109(6) -0.0319(4) 0.2583(5) 0.102(4) Uani 1 1 d . U . . .
H2G H 0.2378 -0.0543 0.2558 0.123 Uiso 1 1 calc R U . . .
C3G C 0.1506(6) -0.0403(5) 0.2656(5) 0.109(4) Uani 1 1 d . U . . .
H3G H 0.1374 -0.0676 0.2689 0.130 Uiso 1 1 calc R U . . .
C4G C 0.1117(6) -0.0083(4) 0.2677(4) 0.100(3) Uani 1 1 d . U . . .
H4G H 0.0710 -0.0126 0.2731 0.120 Uiso 1 1 calc R U . . .
C5G C 0.1327(5) 0.0304(4) 0.2620(4) 0.092(3) Uani 1 1 d . U . . .
H5G H 0.1056 0.0530 0.2629 0.110 Uiso 1 1 calc R U . . .
C6G C 0.1924(4) 0.0376(3) 0.2549(3) 0.070(2) Uani 1 1 d . U . . .
C7G C 0.2175(5) 0.0774(3) 0.2501(3) 0.074(2) Uani 1 1 d . U . . .
H7G H 0.1943 0.1016 0.2529 0.089 Uiso 1 1 calc R U . . .
C10G C 0.3551(4) 0.1085(2) 0.2231(2) 0.0572(15) Uani 1 1 d . U . . .
C12G C 0.3898(4) 0.1439(2) 0.2113(2) 0.0573(15) Uani 1 1 d . U . . .
C13G C 0.3692(4) 0.1844(2) 0.2096(2) 0.0566(16) Uani 1 1 d . U . . .
H13G H 0.3310 0.1912 0.2177 0.068 Uiso 1 1 calc R U . . .
C14G C 0.4046(4) 0.21412(19) 0.1963(2) 0.0577(16) Uani 1 1 d D U . . .
C15G C 0.4613(4) 0.2058(2) 0.1848(2) 0.0531(15) Uani 1 1 d . U . . .
H15G H 0.4852 0.2270 0.1758 0.064 Uiso 1 1 calc R U . . .
C16G C 0.4823(3) 0.16533(19) 0.1867(2) 0.0486(13) Uani 1 1 d . U . . .
C17G C 0.4466(4) 0.1356(2) 0.1992(2) 0.0511(14) Uani 1 1 d . U . . .
H17G H 0.4607 0.1080 0.1998 0.061 Uiso 1 1 calc R U . . .
C23G C 0.5407(4) 0.1541(2) 0.1731(2) 0.0499(13) Uani 1 1 d . U . . .
C26G C 0.6793(3) 0.18945(19) 0.15197(19) 0.0476(13) Uani 1 1 d . U . . .
H26G H 0.6830 0.2177 0.1584 0.057 Uiso 1 1 calc R U . . .
C27G C 0.7259(3) 0.1677(2) 0.1338(2) 0.0503(13) Uani 1 1 d . U . . .
C28G C 0.7788(4) 0.1841(2) 0.1246(2) 0.0578(16) Uani 1 1 d . U . . .
H28G H 0.7888 0.2118 0.1307 0.069 Uiso 1 1 calc R U . . .
C29G C 0.8170(4) 0.1609(2) 0.1067(3) 0.069(2) Uani 1 1 d . U . . .
H29G H 0.8548 0.1722 0.1012 0.082 Uiso 1 1 calc R U . . .
C30G C 0.8020(5) 0.1203(3) 0.0960(4) 0.079(3) Uani 1 1 d . U . . .
H30G H 0.8275 0.1039 0.0824 0.094 Uiso 1 1 calc R U . . .
C31G C 0.7460(4) 0.1057(2) 0.1069(3) 0.066(2) Uani 1 1 d . U . . .
H31G H 0.7338 0.0784 0.1000 0.079 Uiso 1 1 calc R U . . .
N1G N 0.2322(4) 0.0061(3) 0.2548(2) 0.0721(18) Uani 1 1 d . U . . .
N8G N 0.2730(3) 0.0792(2) 0.2420(2) 0.0619(14) Uani 1 1 d . U . . .
N9G N 0.2989(3) 0.1158(2) 0.2344(2) 0.0656(16) Uani 1 1 d . U . . .
N24G N 0.5829(3) 0.18380(17) 0.17265(18) 0.0538(13) Uani 1 1 d . U . . .
N25G N 0.6337(3) 0.16798(16) 0.15849(16) 0.0472(11) Uani 1 1 d . U . . .
N32G N 0.7107(3) 0.12712(18) 0.1255(2) 0.0557(13) Uani 1 1 d . U . . .
O11G O 0.3783(3) 0.07358(17) 0.22143(19) 0.0663(14) Uani 1 1 d . U . . .
O19G O 0.3724(3) 0.27401(15) 0.15012(15) 0.0654(13) Uani 1 1 d D U . . .
O20G O 0.3205(3) 0.26821(19) 0.2057(2) 0.0870(19) Uani 1 1 d D U . . .
O21G O 0.4250(3) 0.28909(17) 0.2145(2) 0.0863(19) Uani 1 1 d D U . . .
O22G O 0.5493(2) 0.11686(13) 0.16341(14) 0.0489(10) Uani 1 1 d . U . . .
S18G S 0.37889(10) 0.26609(5) 0.19118(6) 0.0606(4) Uani 1 1 d D U . . .
C2H C 0.7045(4) 0.0811(3) 0.2302(2) 0.0618(17) Uani 1 1 d . U . . .
H2H H 0.7048 0.1091 0.2378 0.074 Uiso 1 1 calc R U . . .
C3H C 0.7324(5) 0.0527(3) 0.2563(3) 0.072(2) Uani 1 1 d . U . . .
H3H H 0.7519 0.0612 0.2810 0.086 Uiso 1 1 calc R U . . .
C4H C 0.7316(5) 0.0111(3) 0.2459(2) 0.068(2) Uani 1 1 d . U . . .
H4H H 0.7495 -0.0093 0.2635 0.082 Uiso 1 1 calc R U . . .
C5H C 0.7038(4) 0.0008(3) 0.2092(2) 0.0625(18) Uani 1 1 d . U . . .
H5H H 0.7024 -0.0268 0.2007 0.075 Uiso 1 1 calc R U . . .
C6H C 0.6772(3) 0.0327(2) 0.18452(19) 0.0477(13) Uani 1 1 d . U . . .
C7H C 0.6473(3) 0.0231(2) 0.1458(2) 0.0501(14) Uani 1 1 d . U . . .
H7H H 0.6447 -0.0042 0.1364 0.060 Uiso 1 1 calc R U . . .
C10H C 0.5819(3) 0.01342(18) 0.06824(18) 0.0410(11) Uani 1 1 d . U . . .
C12H C 0.5522(3) 0.01686(17) 0.02848(18) 0.0412(12) Uani 1 1 d . U . . .
C13H C 0.5422(3) -0.02041(18) 0.00783(18) 0.0450(13) Uani 1 1 d . U . . .
H13H H 0.5555 -0.0456 0.0199 0.054 Uiso 1 1 calc R U . . .
C14H C 0.5131(3) -0.02005(17) -0.02995(19) 0.0487(14) Uani 1 1 d D U . . .
C15H C 0.4931(3) 0.01610(19) -0.04818(19) 0.0456(13) Uani 1 1 d . U . . .
H15H H 0.4721 0.0156 -0.0738 0.055 Uiso 1 1 calc R U . . .
C16H C 0.5041(3) 0.05349(18) -0.02866(19) 0.0438(12) Uani 1 1 d . U . . .
C17H C 0.5320(3) 0.05337(18) 0.00967(18) 0.0413(12) Uani 1 1 d . U . . .
H17H H 0.5374 0.0785 0.0233 0.050 Uiso 1 1 calc R U . . .
C23H C 0.4827(3) 0.09326(19) -0.04599(18) 0.0430(12) Uani 1 1 d . U . . .
C26H C 0.4074(4) 0.1392(2) -0.1265(2) 0.0609(18) Uani 1 1 d . U . . .
H26H H 0.3982 0.1182 -0.1451 0.073 Uiso 1 1 calc R U . . .
C27H C 0.3873(4) 0.1816(3) -0.1341(3) 0.0642(18) Uani 1 1 d . U . . .
C28H C 0.3506(6) 0.1925(4) -0.1680(3) 0.091(3) Uani 1 1 d . U . . .
H28H H 0.3399 0.1734 -0.1883 0.109 Uiso 1 1 calc R U . . .
C29H C 0.3298(7) 0.2336(4) -0.1710(4) 0.109(4) Uani 1 1 d . U . . .
H29H H 0.3021 0.2421 -0.1929 0.130 Uiso 1 1 calc R U . . .
C30H C 0.3483(9) 0.2595(4) -0.1439(5) 0.131(6) Uani 1 1 d . U . . .
H30H H 0.3367 0.2875 -0.1469 0.157 Uiso 1 1 calc R U . . .
C31H C 0.3850(6) 0.2468(3) -0.1104(3) 0.087(3) Uani 1 1 d . U . . .
H31H H 0.3955 0.2659 -0.0901 0.104 Uiso 1 1 calc R U . . .
N1H N 0.6778(3) 0.07170(19) 0.19551(18) 0.0525(12) Uani 1 1 d . U . . .
N8H N 0.6245(3) 0.05337(16) 0.12493(16) 0.0474(11) Uani 1 1 d . U . . .
N9H N 0.5950(3) 0.04919(16) 0.08743(17) 0.0523(13) Uani 1 1 d . U . . .
H9H H 0.5836 0.0719 0.0748 0.063 Uiso 1 1 calc R U . . .
N24H N 0.4579(3) 0.09378(17) -0.08294(17) 0.0520(13) Uani 1 1 d . U . . .
N25H N 0.4383(3) 0.13214(18) -0.09313(17) 0.0514(12) Uani 1 1 d . U . . .
N32H N 0.4055(3) 0.2091(2) -0.1059(2) 0.0634(15) Uani 1 1 d . U . . .
O11H O 0.5947(3) -0.01944(15) 0.08407(16) 0.0680(16) Uani 1 1 d . U . . .
O19H O 0.4906(3) -0.09808(14) -0.02641(14) 0.0621(13) Uani 1 1 d D U . . .
O20H O 0.4533(3) -0.06201(16) -0.08521(15) 0.0657(14) Uani 1 1 d D U . . .
O21H O 0.5613(3) -0.07464(17) -0.06847(17) 0.0674(14) Uani 1 1 d D U . . .
O22H O 0.4889(2) 0.12466(13) -0.02406(13) 0.0476(10) Uani 1 1 d . U . . .
S18H S 0.50336(9) -0.06791(5) -0.05470(5) 0.0511(4) Uani 1 1 d D U . . .
C2I C 0.0937(7) 0.6725(4) 0.2352(4) 0.096(3) Uani 1 1 d . U . . .
H2I H 0.1077 0.6968 0.2244 0.115 Uiso 1 1 calc R U . . .
C3I C 0.0494(7) 0.6742(5) 0.2615(4) 0.106(3) Uani 1 1 d . U . . .
H3I H 0.0309 0.6996 0.2664 0.127 Uiso 1 1 calc R U . . .
C4I C 0.0334(7) 0.6391(5) 0.2801(4) 0.105(3) Uani 1 1 d . U . . .
H4I H 0.0065 0.6403 0.2990 0.126 Uiso 1 1 calc R U . . .
C5I C 0.0569(6) 0.6037(4) 0.2705(4) 0.097(3) Uani 1 1 d . U . . .
H5I H 0.0449 0.5790 0.2817 0.116 Uiso 1 1 calc R U . . .
C6I C 0.0992(5) 0.6023(3) 0.2441(3) 0.076(2) Uani 1 1 d . U . . .
C7I C 0.1288(5) 0.5641(3) 0.2334(3) 0.072(2) Uani 1 1 d . U . . .
H7I H 0.1186 0.5385 0.2437 0.087 Uiso 1 1 calc R U . . .
C10I C 0.2414(4) 0.5433(2) 0.1790(2) 0.0496(14) Uani 1 1 d . U . . .
C12I C 0.2799(3) 0.51038(19) 0.16587(19) 0.0468(13) Uani 1 1 d . U . . .
C13I C 0.2775(3) 0.46939(19) 0.1764(2) 0.0472(13) Uani 1 1 d . U . . .
H13I H 0.2477 0.4601 0.1916 0.057 Uiso 1 1 calc R U . . .
C14I C 0.3207(3) 0.44166(17) 0.1639(2) 0.0488(13) Uani 1 1 d D U . . .
C15I C 0.3636(3) 0.45438(19) 0.1421(2) 0.0479(13) Uani 1 1 d . U . . .
H15I H 0.3922 0.4354 0.1342 0.057 Uiso 1 1 calc R U . . .
C16I C 0.3653(4) 0.49618(19) 0.1313(2) 0.0485(13) Uani 1 1 d . U . . .
C17I C 0.3240(4) 0.52271(18) 0.14311(19) 0.0485(13) Uani 1 1 d . U . . .
H17I H 0.3252 0.5506 0.1356 0.058 Uiso 1 1 calc R U . . .
C23I C 0.4130(3) 0.51229(18) 0.10974(19) 0.0446(12) Uani 1 1 d . U . . .
C26I C 0.5311(3) 0.49377(18) 0.05966(19) 0.0454(13) Uani 1 1 d . U . . .
H26I H 0.5342 0.4652 0.0553 0.055 Uiso 1 1 calc R U . . .
C27I C 0.5747(3) 0.52298(19) 0.04725(19) 0.0455(12) Uani 1 1 d . U . . .
C28I C 0.6242(4) 0.5121(2) 0.0297(2) 0.0545(15) Uani 1 1 d . U . . .
H28I H 0.6313 0.4843 0.0236 0.065 Uiso 1 1 calc R U . . .
C29I C 0.6642(4) 0.5433(2) 0.0211(3) 0.0613(17) Uani 1 1 d . U . . .
H29I H 0.6980 0.5371 0.0079 0.074 Uiso 1 1 calc R U . . .
C30I C 0.6541(4) 0.5823(3) 0.0317(3) 0.0647(19) Uani 1 1 d . U . . .
H30I H 0.6824 0.6032 0.0273 0.078 Uiso 1 1 calc R U . . .
C31I C 0.6028(4) 0.5921(2) 0.0491(3) 0.0620(18) Uani 1 1 d . U . . .
H31I H 0.5956 0.6198 0.0554 0.074 Uiso 1 1 calc R U . . .
N1I N 0.1152(4) 0.6353(3) 0.2261(2) 0.0734(18) Uani 1 1 d . U . . .
N8I N 0.1676(3) 0.5663(2) 0.2105(2) 0.0615(15) Uani 1 1 d . U . . .
N9I N 0.1973(4) 0.5319(2) 0.1999(2) 0.0631(16) Uani 1 1 d . U . . .
N24I N 0.4472(3) 0.48649(16) 0.09295(18) 0.0516(13) Uani 1 1 d . U . . .
N25I N 0.4892(3) 0.50843(16) 0.07645(17) 0.0487(11) Uani 1 1 d . U . . .
N32I N 0.5629(3) 0.56265(16) 0.05718(18) 0.0485(12) Uani 1 1 d . U . . .
O11I O 0.2548(3) 0.58002(15) 0.17102(16) 0.0608(12) Uani 1 1 d . U . . .
O19I O 0.2631(3) 0.37339(16) 0.1738(2) 0.0734(15) Uani 1 1 d D U . . .
O20I O 0.3691(3) 0.36967(16) 0.16228(18) 0.0709(14) Uani 1 1 d D U . . .
O21I O 0.3454(3) 0.39415(15) 0.22238(14) 0.0603(12) Uani 1 1 d D U . . .
O22I O 0.4199(3) 0.55148(14) 0.11068(15) 0.0550(11) Uani 1 1 d . U . . .
S18I S 0.32396(9) 0.39055(4) 0.18167(5) 0.0517(4) Uani 1 1 d D U . . .
C2J C 0.3948(4) 0.5920(2) 0.0045(2) 0.0540(15) Uani 1 1 d . U . . .
H2J H 0.3935 0.5636 -0.0017 0.065 Uiso 1 1 calc R U . . .
C3J C 0.3606(4) 0.6177(3) -0.0204(3) 0.0660(19) Uani 1 1 d . U . . .
H3J H 0.3363 0.6077 -0.0431 0.079 Uiso 1 1 calc R U . . .
C4J C 0.3626(4) 0.6603(2) -0.0110(3) 0.066(2) Uani 1 1 d . U . . .
H4J H 0.3399 0.6796 -0.0276 0.079 Uiso 1 1 calc R U . . .
C5J C 0.3981(4) 0.6725(2) 0.0223(2) 0.0549(16) Uani 1 1 d . U . . .
H5J H 0.3996 0.7006 0.0294 0.066 Uiso 1 1 calc R U . . .
C6J C 0.4313(3) 0.64424(18) 0.04558(19) 0.0450(13) Uani 1 1 d . U . . .
C7J C 0.4691(4) 0.65621(19) 0.0817(2) 0.0520(15) Uani 1 1 d . U . . .
H7J H 0.4734 0.6841 0.0892 0.062 Uiso 1 1 calc R U . . .
C10J C 0.5481(3) 0.67396(17) 0.15326(19) 0.0449(13) Uani 1 1 d . U . . .
C12J C 0.5891(4) 0.6741(2) 0.1902(2) 0.0518(15) Uani 1 1 d . U . . .
C13J C 0.6076(4) 0.7114(2) 0.2065(2) 0.0567(16) Uani 1 1 d . U . . .
H13J H 0.5933 0.7361 0.1939 0.068 Uiso 1 1 calc R U . . .
C14J C 0.6465(5) 0.71291(18) 0.2408(2) 0.0625(19) Uani 1 1 d D U . . .
C15J C 0.6700(4) 0.6776(2) 0.2601(2) 0.0574(17) Uani 1 1 d . U . . .
H15J H 0.6977 0.6794 0.2835 0.069 Uiso 1 1 calc R U . . .
C16J C 0.6516(4) 0.63945(19) 0.24376(19) 0.0482(14) Uani 1 1 d . U . . .
C17J C 0.6109(3) 0.63766(18) 0.20992(19) 0.0455(13) Uani 1 1 d . U . . .
H17J H 0.5972 0.6118 0.1997 0.055 Uiso 1 1 calc R U . . .
C23J C 0.6712(3) 0.59956(19) 0.2636(2) 0.0489(14) Uani 1 1 d . U . . .
C26J C 0.7548(4) 0.5574(2) 0.3431(2) 0.0612(18) Uani 1 1 d . U . . .
H26J H 0.7733 0.5799 0.3575 0.073 Uiso 1 1 calc R U . . .
C27J C 0.7643(4) 0.5156(2) 0.3571(2) 0.0574(16) Uani 1 1 d . U . . .
C28J C 0.7978(5) 0.5061(3) 0.3922(3) 0.072(2) Uani 1 1 d . U . . .
H28J H 0.8192 0.5271 0.4074 0.086 Uiso 1 1 calc R U . . .
C29J C 0.8006(6) 0.4659(3) 0.4055(3) 0.082(3) Uani 1 1 d . U . . .
H29J H 0.8212 0.4595 0.4305 0.098 Uiso 1 1 calc R U . . .
C30J C 0.7724(6) 0.4350(3) 0.3813(3) 0.083(3) Uani 1 1 d . U . . .
H30J H 0.7757 0.4069 0.3884 0.100 Uiso 1 1 calc R U . . .
C31J C 0.7398(5) 0.4474(2) 0.3466(2) 0.0660(19) Uani 1 1 d . U . . .
H31J H 0.7191 0.4270 0.3303 0.079 Uiso 1 1 calc R U . . .
N1J N 0.4300(3) 0.60323(15) 0.03687(16) 0.0444(11) Uani 1 1 d . U . . .
N8J N 0.4951(4) 0.62881(17) 0.10213(17) 0.0594(15) Uani 1 1 d . U . . .
N9J N 0.5290(5) 0.63606(19) 0.1375(2) 0.088(3) Uani 1 1 d . U . . .
H9J H 0.5400 0.6144 0.1519 0.106 Uiso 1 1 calc R U . . .
N24J N 0.7081(3) 0.60209(17) 0.29660(18) 0.0533(13) Uani 1 1 d . U . . .
N25J N 0.7210(3) 0.56273(17) 0.31093(17) 0.0511(12) Uani 1 1 d . U . . .
N32J N 0.7353(3) 0.48592(19) 0.33456(18) 0.0550(13) Uani 1 1 d . U . . .
O11J O 0.5289(3) 0.70524(15) 0.13758(18) 0.0721(17) Uani 1 1 d . U . . .
O19J O 0.6241(4) 0.79056(18) 0.2456(2) 0.103(2) Uani 1 1 d D U . . .
O20J O 0.6734(5) 0.75503(19) 0.30298(17) 0.102(3) Uani 1 1 d D U . . .
O21J O 0.7275(4) 0.7701(2) 0.2504(2) 0.099(2) Uani 1 1 d D U . . .
O22J O 0.6490(2) 0.56682(13) 0.24704(14) 0.0513(10) Uani 1 1 d . U . . .
S18J S 0.66863(15) 0.76110(6) 0.26238(6) 0.0809(7) Uani 1 1 d D U . . .
C2K C 0.7883(4) 0.5109(3) 0.2338(3) 0.0656(18) Uani 1 1 d . U . . .
H2K H 0.7993 0.5370 0.2446 0.079 Uiso 1 1 calc R U . . .
C3K C 0.8264(5) 0.4928(3) 0.2095(3) 0.077(2) Uani 1 1 d . U . . .
H3K H 0.8627 0.5061 0.2040 0.092 Uiso 1 1 calc R U . . .
C4K C 0.8094(5) 0.4549(3) 0.1939(3) 0.072(2) Uani 1 1 d . U . . .
H4K H 0.8335 0.4421 0.1768 0.086 Uiso 1 1 calc R U . . .
C5K C 0.7575(4) 0.4359(2) 0.2030(2) 0.0576(16) Uani 1 1 d . U . . .
H5K H 0.7460 0.4095 0.1930 0.069 Uiso 1 1 calc R U . . .
C6K C 0.7224(3) 0.4554(2) 0.22678(18) 0.0484(13) Uani 1 1 d . U . . .
C7K C 0.6651(4) 0.4381(2) 0.2378(2) 0.0537(15) Uani 1 1 d . U . . .
H7K H 0.6486 0.4126 0.2281 0.064 Uiso 1 1 calc R U . . .
C10K C 0.5697(4) 0.4755(2) 0.2980(2) 0.0509(13) Uani 1 1 d . U . . .
C12K C 0.5141(3) 0.4682(2) 0.3167(2) 0.0495(13) Uani 1 1 d . U . . .
C13K C 0.4816(4) 0.4301(2) 0.3148(2) 0.0576(16) Uani 1 1 d . U . . .
H13K H 0.4954 0.4074 0.3014 0.069 Uiso 1 1 calc R U . . .
C14K C 0.4301(4) 0.4267(2) 0.3327(2) 0.0633(18) Uani 1 1 d D U . . .
C15K C 0.4076(4) 0.4588(2) 0.3525(2) 0.0578(16) Uani 1 1 d . U . . .
H15K H 0.3722 0.4552 0.3649 0.069 Uiso 1 1 calc R U . . .
C16K C 0.4383(4) 0.4970(2) 0.3541(2) 0.0538(15) Uani 1 1 d . U . . .
C17K C 0.4908(4) 0.50030(19) 0.3358(2) 0.0513(14) Uani 1 1 d . U . . .
H17K H 0.5115 0.5259 0.3366 0.062 Uiso 1 1 calc R U . . .
C23K C 0.4172(3) 0.5338(2) 0.3721(2) 0.0544(15) Uani 1 1 d . U . . .
C26K C 0.3055(4) 0.5762(3) 0.4178(3) 0.0629(17) Uani 1 1 d . U . . .
H26K H 0.2739 0.5562 0.4176 0.075 Uiso 1 1 calc R U . . .
C27K C 0.2995(4) 0.6165(3) 0.4346(2) 0.0593(16) Uani 1 1 d . U . . .
C28K C 0.2490(4) 0.6279(3) 0.4507(3) 0.0683(19) Uani 1 1 d . U . . .
H28K H 0.2148 0.6099 0.4500 0.082 Uiso 1 1 calc R U . . .
C29K C 0.2481(5) 0.6664(3) 0.4684(3) 0.071(2) Uani 1 1 d . U . . .
H29K H 0.2138 0.6746 0.4804 0.086 Uiso 1 1 calc R U . . .
C30K C 0.2978(5) 0.6923(3) 0.4680(3) 0.075(2) Uani 1 1 d . U . . .
H30K H 0.2982 0.7187 0.4793 0.090 Uiso 1 1 calc R U . . .
C31K C 0.3468(5) 0.6787(3) 0.4508(3) 0.072(2) Uani 1 1 d . U . . .
H31K H 0.3815 0.6963 0.4513 0.086 Uiso 1 1 calc R U . . .
N1K N 0.7383(3) 0.49317(17) 0.24207(17) 0.0487(11) Uani 1 1 d . U . . .
N8K N 0.6388(3) 0.46011(17) 0.26187(16) 0.0486(11) Uani 1 1 d . U . . .
N9K N 0.5866(3) 0.44641(17) 0.27526(17) 0.0506(12) Uani 1 1 d . U . . .
N24K N 0.3653(3) 0.5312(2) 0.38853(19) 0.0585(14) Uani 1 1 d . U . . .
N25K N 0.3541(3) 0.56855(19) 0.40355(18) 0.0535(12) Uani 1 1 d . U . . .
N32K N 0.3482(3) 0.6421(2) 0.4334(2) 0.0620(14) Uani 1 1 d . U . . .
O11K O 0.5967(2) 0.51037(14) 0.30548(15) 0.0512(10) Uani 1 1 d . U . . .
O19K O 0.4072(7) 0.3614(3) 0.3683(2) 0.158(4) Uani 1 1 d D U . . .
O20K O 0.3251(3) 0.3905(3) 0.3258(4) 0.141(4) Uani 1 1 d D U . . .
O21K O 0.4057(3) 0.35589(17) 0.30028(18) 0.0731(15) Uani 1 1 d D U . . .
O22K O 0.4494(3) 0.56586(16) 0.37098(19) 0.0636(13) Uani 1 1 d . U . . .
S18K S 0.38870(17) 0.37940(8) 0.33145(9) 0.0973(10) Uani 1 1 d D U . . .
C2L C 0.5059(6) 0.5761(4) 0.4702(5) 0.112(5) Uani 1 1 d . U . . .
H2L H 0.4834 0.5514 0.4647 0.134 Uiso 1 1 calc R U . . .
C3L C 0.5539(7) 0.5770(5) 0.5014(5) 0.118(5) Uani 1 1 d . U . . .
H3L H 0.5588 0.5554 0.5197 0.141 Uiso 1 1 calc R U . . .
C4L C 0.5923(6) 0.6088(4) 0.5049(4) 0.106(4) Uani 1 1 d . U . . .
H4L H 0.6276 0.6090 0.5241 0.127 Uiso 1 1 calc R U . . .
C5L C 0.5797(5) 0.6422(4) 0.4796(4) 0.096(3) Uani 1 1 d . U . . .
H5L H 0.6057 0.6656 0.4817 0.115 Uiso 1 1 calc R U . . .
C6L C 0.5294(4) 0.6400(3) 0.4519(3) 0.079(2) Uani 1 1 d . U . . .
C7L C 0.5142(5) 0.6720(4) 0.4229(4) 0.094(3) Uani 1 1 d . U . . .
H7L H 0.5390 0.6958 0.4226 0.113 Uiso 1 1 calc R U . . .
C10L C 0.3993(4) 0.6800(2) 0.3470(2) 0.0599(16) Uani 1 1 d . U . . .
C12L C 0.3748(4) 0.7061(2) 0.3129(3) 0.0581(15) Uani 1 1 d . U . . .
C13L C 0.3975(5) 0.7446(3) 0.3052(3) 0.079(2) Uani 1 1 d . U . . .
H13L H 0.4281 0.7573 0.3234 0.095 Uiso 1 1 calc R U . . .
C14L C 0.3761(5) 0.7637(3) 0.2719(3) 0.088(3) Uani 1 1 d D U . . .
C15L C 0.3306(5) 0.7468(3) 0.2437(4) 0.084(3) Uani 1 1 d . U . . .
H15L H 0.3165 0.7611 0.2205 0.101 Uiso 1 1 calc R U . . .
C16L C 0.3075(4) 0.7086(2) 0.2511(2) 0.0622(16) Uani 1 1 d . U . . .
C17L C 0.3301(4) 0.6891(2) 0.2858(2) 0.0571(15) Uani 1 1 d . U . . .
H17L H 0.3139 0.6630 0.2909 0.069 Uiso 1 1 calc R U . . .
C23L C 0.2633(4) 0.6865(3) 0.2232(2) 0.0639(17) Uani 1 1 d . U . . .
C26L C 0.1705(5) 0.6902(3) 0.1365(3) 0.0710(19) Uani 1 1 d . U . . .
H26L H 0.1722 0.7173 0.1268 0.085 Uiso 1 1 calc R U . . .
C27L C 0.1329(5) 0.6570(3) 0.1150(3) 0.0713(19) Uani 1 1 d . U . . .
C28L C 0.1017(5) 0.6631(4) 0.0775(3) 0.085(2) Uani 1 1 d . U . . .
H28L H 0.1015 0.6892 0.0655 0.103 Uiso 1 1 calc R U . . .
C29L C 0.0716(5) 0.6304(4) 0.0587(4) 0.090(3) Uani 1 1 d . U . . .
H29L H 0.0519 0.6327 0.0328 0.108 Uiso 1 1 calc R U . . .
C30L C 0.0708(5) 0.5939(4) 0.0786(3) 0.083(2) Uani 1 1 d . U . . .
H30L H 0.0485 0.5711 0.0669 0.100 Uiso 1 1 calc R U . . .
C31L C 0.1023(5) 0.5905(3) 0.1155(3) 0.083(2) Uani 1 1 d . U . . .
H31L H 0.1023 0.5649 0.1283 0.100 Uiso 1 1 calc R U . . .
N1L N 0.4915(4) 0.6078(3) 0.4489(3) 0.0744(18) Uani 1 1 d . U . . .
N8L N 0.4663(3) 0.6667(2) 0.3977(2) 0.0672(15) Uani 1 1 d . U . . .
N9L N 0.4471(3) 0.6954(2) 0.3702(2) 0.0698(16) Uani 1 1 d . U . . .
N24L N 0.2392(4) 0.7066(2) 0.1918(2) 0.0711(17) Uani 1 1 d . U . . .
N25L N 0.2001(4) 0.6792(2) 0.1687(2) 0.0692(16) Uani 1 1 d . U . . .
N32L N 0.1323(4) 0.6212(2) 0.1337(2) 0.0725(17) Uani 1 1 d . U . . .
O11L O 0.3736(3) 0.64673(18) 0.35008(18) 0.0716(15) Uani 1 1 d . U . . .
O19L O 0.4615(6) 0.7993(4) 0.2405(5) 0.194(5) Uani 1 1 d D U . . .
O20L O 0.3678(6) 0.8310(4) 0.2322(5) 0.202(7) Uani 1 1 d D U . . .
O21L O 0.4319(8) 0.8304(3) 0.2964(3) 0.183(5) Uani 1 1 d D U . . .
O22L O 0.2522(3) 0.64874(17) 0.23158(17) 0.0698(14) Uani 1 1 d . U . . .
S18L S 0.4087(2) 0.81091(15) 0.26051(17) 0.160(2) Uani 1 1 d D U . . .
C2M C 0.1479(4) 0.4962(2) 0.0668(3) 0.0590(16) Uani 1 1 d . U . . .
H2M H 0.1346 0.5214 0.0548 0.071 Uiso 1 1 calc R U . . .
C3M C 0.1145(4) 0.4801(3) 0.0931(3) 0.0662(18) Uani 1 1 d . U . . .
H3M H 0.0792 0.4939 0.0995 0.079 Uiso 1 1 calc R U . . .
C4M C 0.1335(4) 0.4433(3) 0.1100(3) 0.0660(18) Uani 1 1 d . U . . .
H4M H 0.1105 0.4308 0.1279 0.079 Uiso 1 1 calc R U . . .
C5M C 0.1867(4) 0.4245(2) 0.1008(2) 0.0583(16) Uani 1 1 d . U . . .
H5M H 0.2015 0.3997 0.1130 0.070 Uiso 1 1 calc R U . . .
C6M C 0.2172(3) 0.4425(2) 0.0736(2) 0.0484(13) Uani 1 1 d . U . . .
C7M C 0.2736(3) 0.4257(2) 0.0624(2) 0.0502(14) Uani 1 1 d . U . . .
H7M H 0.2911 0.4008 0.0729 0.060 Uiso 1 1 calc R U . . .
C10M C 0.3687(3) 0.46269(19) 0.00108(19) 0.0445(12) Uani 1 1 d . U . . .
C12M C 0.4271(3) 0.4563(2) -0.01417(19) 0.0454(12) Uani 1 1 d . U . . .
C13M C 0.4591(3) 0.4194(2) -0.0116(2) 0.0493(13) Uani 1 1 d . U . . .
H13M H 0.4423 0.3962 -0.0005 0.059 Uiso 1 1 calc R U . . .
C14M C 0.5153(3) 0.41599(17) -0.0252(2) 0.0489(13) Uani 1 1 d D U . . .
C15M C 0.5408(3) 0.4495(2) -0.0421(2) 0.0480(13) Uani 1 1 d . U . . .
H15M H 0.5792 0.4469 -0.0514 0.058 Uiso 1 1 calc R U . . .
C16M C 0.5098(3) 0.4864(2) -0.0453(2) 0.0474(13) Uani 1 1 d . U . . .
C17M C 0.4531(3) 0.4895(2) -0.03178(19) 0.0469(13) Uani 1 1 d . U . . .
H17M H 0.4314 0.5147 -0.0346 0.056 Uiso 1 1 calc R U . . .
C23M C 0.5328(3) 0.5241(2) -0.0619(2) 0.0485(13) Uani 1 1 d . U . . .
C26M C 0.6446(4) 0.5632(3) -0.1105(3) 0.0610(17) Uani 1 1 d . U . . .
H26M H 0.6733 0.5421 -0.1136 0.073 Uiso 1 1 calc R U . . .
C27M C 0.6499(4) 0.6043(3) -0.1257(3) 0.0661(19) Uani 1 1 d . U . . .
C28M C 0.6987(6) 0.6154(3) -0.1453(4) 0.087(3) Uani 1 1 d . U . . .
H28M H 0.7290 0.5959 -0.1500 0.104 Uiso 1 1 calc R U . . .
C29M C 0.7015(7) 0.6551(4) -0.1576(5) 0.107(5) Uani 1 1 d . U . . .
H29M H 0.7353 0.6633 -0.1701 0.128 Uiso 1 1 calc R U . . .
C30M C 0.6581(6) 0.6829(3) -0.1527(4) 0.095(4) Uani 1 1 d . U . . .
H30M H 0.6606 0.7102 -0.1618 0.114 Uiso 1 1 calc R U . . .
C31M C 0.6083(5) 0.6701(3) -0.1336(3) 0.079(3) Uani 1 1 d . U . . .
H31M H 0.5769 0.6890 -0.1295 0.095 Uiso 1 1 calc R U . . .
N1M N 0.1980(3) 0.47866(17) 0.05679(18) 0.0496(12) Uani 1 1 d . U . . .
N8M N 0.2985(2) 0.44672(16) 0.03726(16) 0.0455(11) Uani 1 1 d . U . . .
N9M N 0.3521(3) 0.43421(16) 0.02467(16) 0.0459(11) Uani 1 1 d . U . . .
N24M N 0.5843(3) 0.51976(19) -0.07790(19) 0.0544(13) Uani 1 1 d . U . . .
N25M N 0.5981(3) 0.55779(18) -0.09270(18) 0.0522(12) Uani 1 1 d . U . . .
N32M N 0.6060(3) 0.6309(2) -0.1212(2) 0.0613(15) Uani 1 1 d . U . . .
O11M O 0.3390(2) 0.49591(14) -0.00858(14) 0.0485(10) Uani 1 1 d . U . . .
O19M O 0.5302(4) 0.34581(19) -0.05801(17) 0.0841(19) Uani 1 1 d D U . . .
O20M O 0.6175(3) 0.37549(18) -0.0188(2) 0.0757(15) Uani 1 1 d D U . . .
O21M O 0.5354(3) 0.34717(13) 0.01048(15) 0.0568(11) Uani 1 1 d D U . . .
O22M O 0.5041(2) 0.55648(14) -0.05895(16) 0.0547(11) Uani 1 1 d . U . . .
S18M S 0.55279(9) 0.36711(5) -0.02249(6) 0.0558(4) Uani 1 1 d D U . . .
C2N C 0.4625(6) 0.5585(3) -0.1635(3) 0.088(3) Uani 1 1 d . U . . .
H2N H 0.4932 0.5378 -0.1601 0.105 Uiso 1 1 calc R U . . .
C3N C 0.4127(6) 0.5548(4) -0.1930(4) 0.098(4) Uani 1 1 d . U . . .
H3N H 0.4110 0.5321 -0.2101 0.117 Uiso 1 1 calc R U . . .
C4N C 0.3690(6) 0.5816(4) -0.1976(3) 0.094(3) Uani 1 1 d . U . . .
H4N H 0.3351 0.5786 -0.2176 0.113 Uiso 1 1 calc R U . . .
C5N C 0.3725(5) 0.6162(3) -0.1719(3) 0.079(2) Uani 1 1 d . U . . .
H5N H 0.3410 0.6364 -0.1745 0.094 Uiso 1 1 calc R U . . .
C6N C 0.4227(4) 0.6194(3) -0.1432(3) 0.0638(18) Uani 1 1 d . U . . .
C7N C 0.4303(4) 0.6527(3) -0.1161(3) 0.071(2) Uani 1 1 d . U . . .
H7N H 0.4015 0.6746 -0.1178 0.085 Uiso 1 1 calc R U . . .
C10N C 0.5372(3) 0.6731(2) -0.0379(2) 0.0515(14) Uani 1 1 d . U . . .
C12N C 0.5529(4) 0.7006(2) -0.0035(2) 0.0512(14) Uani 1 1 d . U . . .
C13N C 0.5149(4) 0.7321(2) 0.0048(2) 0.0545(15) Uani 1 1 d . U . . .
H13N H 0.4791 0.7390 -0.0127 0.065 Uiso 1 1 calc R U . . .
C14N C 0.5293(3) 0.75338(18) 0.0386(2) 0.0536(14) Uani 1 1 d D U . . .
C15N C 0.5801(4) 0.7444(2) 0.0649(2) 0.0521(14) Uani 1 1 d . U . . .
H15N H 0.5883 0.7596 0.0882 0.062 Uiso 1 1 calc R U . . .
C16N C 0.6203(3) 0.71239(18) 0.0572(2) 0.0496(13) Uani 1 1 d . U . . .
C17N C 0.6054(4) 0.6919(2) 0.0219(2) 0.0512(14) Uani 1 1 d . U . . .
H17N H 0.6326 0.6713 0.0152 0.061 Uiso 1 1 calc R U . . .
C23N C 0.6718(4) 0.6970(2) 0.0844(2) 0.0551(15) Uani 1 1 d . U . . .
C26N C 0.7519(4) 0.7062(3) 0.1754(3) 0.070(2) Uani 1 1 d . U . . .
H26N H 0.7400 0.7315 0.1855 0.084 Uiso 1 1 calc R U . . .
C27N C 0.7948(5) 0.6793(3) 0.1983(3) 0.078(2) Uani 1 1 d . U . . .
C28N C 0.8186(5) 0.6853(4) 0.2349(4) 0.092(3) Uani 1 1 d . U . . .
H28N H 0.8065 0.7091 0.2475 0.110 Uiso 1 1 calc R U . . .
C29N C 0.8587(8) 0.6596(5) 0.2550(5) 0.130(6) Uani 1 1 d . U . . .
H29N H 0.8782 0.6660 0.2803 0.156 Uiso 1 1 calc R U . . .
C30N C 0.8709(8) 0.6209(5) 0.2360(5) 0.117(4) Uani 1 1 d . U . . .
H30N H 0.8963 0.6000 0.2488 0.140 Uiso 1 1 calc R U . . .
C31N C 0.8439(6) 0.6170(4) 0.1993(5) 0.100(3) Uani 1 1 d . U . . .
H31N H 0.8511 0.5921 0.1866 0.120 Uiso 1 1 calc R U . . .
N1N N 0.4675(4) 0.5913(2) -0.1398(2) 0.0651(15) Uani 1 1 d . U . . .
N8N N 0.4765(3) 0.65210(19) -0.08995(18) 0.0537(12) Uani 1 1 d . U . . .
N9N N 0.4865(4) 0.6823(2) -0.0620(2) 0.0621(15) Uani 1 1 d . U . . .
N24N N 0.6858(3) 0.71688(19) 0.1187(2) 0.0592(14) Uani 1 1 d . U . . .
N25N N 0.7304(3) 0.69497(18) 0.1415(2) 0.0597(14) Uani 1 1 d . U . . .
N32N N 0.8083(4) 0.6444(2) 0.1791(3) 0.081(2) Uani 1 1 d . U . . .
O11N O 0.5714(3) 0.64249(16) -0.04025(16) 0.0596(12) Uani 1 1 d . U . . .
O19N O 0.4231(3) 0.76832(18) 0.0597(2) 0.0763(16) Uani 1 1 d D U . . .
O20N O 0.5085(3) 0.81427(15) 0.08149(17) 0.0641(13) Uani 1 1 d D U . . .
O21N O 0.4591(3) 0.81557(17) 0.01639(17) 0.0711(14) Uani 1 1 d D U . . .
O22N O 0.6974(3) 0.66435(16) 0.07602(17) 0.0613(12) Uani 1 1 d . U . . .
S18N S 0.47593(9) 0.79087(5) 0.05029(6) 0.0582(4) Uani 1 1 d D U . . .
C2O C 0.8557(6) 0.6929(4) 0.0784(6) 0.112(4) Uani 1 1 d . U . . .
H2O H 0.8409 0.7169 0.0895 0.135 Uiso 1 1 calc R U . . .
C3O C 0.8990(7) 0.6973(5) 0.0517(6) 0.129(5) Uani 1 1 d . U . . .
H3O H 0.9122 0.7236 0.0447 0.155 Uiso 1 1 calc R U . . .
C4O C 0.9194(8) 0.6644(5) 0.0375(7) 0.137(5) Uani 1 1 d . U . . .
H4O H 0.9489 0.6663 0.0202 0.165 Uiso 1 1 calc R U . . .
C5O C 0.8991(6) 0.6273(5) 0.0472(5) 0.105(4) Uani 1 1 d . U . . .
H5O H 0.9140 0.6031 0.0365 0.126 Uiso 1 1 calc R U . . .
C6O C 0.8572(5) 0.6244(3) 0.0724(4) 0.087(3) Uani 1 1 d . U . . .
C7O C 0.8308(5) 0.5845(3) 0.0821(3) 0.082(2) Uani 1 1 d . U . . .
H7O H 0.8465 0.5592 0.0744 0.098 Uiso 1 1 calc R U . . .
C10O C 0.7083(4) 0.5612(2) 0.1288(2) 0.0613(16) Uani 1 1 d . U . . .
C12O C 0.6652(4) 0.52787(19) 0.1369(2) 0.0530(14) Uani 1 1 d . U . . .
C13O C 0.6726(4) 0.4870(2) 0.1252(2) 0.0561(16) Uani 1 1 d . U . . .
H13O H 0.7058 0.4791 0.1121 0.067 Uiso 1 1 calc R U . . .
C14O C 0.6292(4) 0.45917(18) 0.1338(2) 0.0575(16) Uani 1 1 d D U . . .
C15O C 0.5810(4) 0.4691(2) 0.1537(2) 0.0584(16) Uani 1 1 d . U . . .
H15O H 0.5533 0.4486 0.1600 0.070 Uiso 1 1 calc R U . . .
C16O C 0.5740(4) 0.5102(2) 0.1643(2) 0.0545(15) Uani 1 1 d . U . . .
C17O C 0.6170(4) 0.53807(19) 0.1564(2) 0.0539(14) Uani 1 1 d . U . . .
H17O H 0.6136 0.5656 0.1647 0.065 Uiso 1 1 calc R U . . .
C23O C 0.5237(4) 0.5224(2) 0.1857(2) 0.0540(14) Uani 1 1 d . U . . .
C26O C 0.4107(4) 0.4885(2) 0.2348(2) 0.0578(16) Uani 1 1 d . U . . .
H26O H 0.4099 0.4595 0.2335 0.069 Uiso 1 1 calc R U . . .
C27O C 0.3680(4) 0.5128(2) 0.2560(2) 0.0566(15) Uani 1 1 d . U . . .
C28O C 0.3229(5) 0.4966(3) 0.2739(3) 0.076(2) Uani 1 1 d . U . . .
H28O H 0.3148 0.4680 0.2731 0.091 Uiso 1 1 calc R U . . .
C29O C 0.2880(5) 0.5239(4) 0.2941(3) 0.083(2) Uani 1 1 d . U . . .
H29O H 0.2545 0.5140 0.3058 0.100 Uiso 1 1 calc R U . . .
C30O C 0.3037(7) 0.5651(4) 0.2963(4) 0.096(3) Uani 1 1 d . U . . .
H30O H 0.2818 0.5839 0.3100 0.115 Uiso 1 1 calc R U . . .
C31O C 0.3510(7) 0.5777(3) 0.2784(5) 0.101(4) Uani 1 1 d . U . . .
H31O H 0.3633 0.6055 0.2812 0.121 Uiso 1 1 calc R U . . .
N1O N 0.8354(4) 0.6563(3) 0.0883(3) 0.084(2) Uani 1 1 d . U . . .
N8O N 0.7860(4) 0.5863(2) 0.1012(2) 0.0702(16) Uani 1 1 d . U . . .
N9O N 0.7554(4) 0.5510(2) 0.1114(2) 0.0687(16) Uani 1 1 d . U . . .
N24O N 0.4892(3) 0.49261(18) 0.19832(19) 0.0586(14) Uani 1 1 d . U . . .
N25O N 0.4476(3) 0.50998(18) 0.21890(19) 0.0561(13) Uani 1 1 d . U . . .
N32O N 0.3811(4) 0.5537(2) 0.2574(3) 0.0718(18) Uani 1 1 d . U . . .
O11O O 0.6932(3) 0.59719(15) 0.1376(2) 0.0705(15) Uani 1 1 d . U . . .
O19O O 0.5883(3) 0.40262(17) 0.08560(18) 0.0762(15) Uani 1 1 d D U . . .
O20O O 0.6961(3) 0.40093(18) 0.1085(2) 0.0766(15) Uani 1 1 d D U . . .
O21O O 0.6251(3) 0.38337(17) 0.15159(18) 0.0765(16) Uani 1 1 d D U . . .
O22O O 0.5147(3) 0.56063(15) 0.1918(2) 0.0730(16) Uani 1 1 d . U . . .
S18O S 0.63371(11) 0.40738(5) 0.11811(6) 0.0626(5) Uani 1 1 d D U . . .
C2P C 0.5353(4) 0.6036(2) 0.2948(2) 0.0590(16) Uani 1 1 d . U . . .
H2P H 0.5465 0.5761 0.3012 0.071 Uiso 1 1 calc R U . . .
C3P C 0.5618(4) 0.6358(2) 0.3188(2) 0.0615(17) Uani 1 1 d . U . . .
H3P H 0.5882 0.6294 0.3420 0.074 Uiso 1 1 calc R U . . .
C4P C 0.5501(4) 0.6753(3) 0.3094(2) 0.0634(18) Uani 1 1 d . U . . .
H4P H 0.5695 0.6967 0.3250 0.076 Uiso 1 1 calc R U . . .
C5P C 0.5082(4) 0.6841(2) 0.2757(2) 0.0589(16) Uani 1 1 d . U . . .
H5P H 0.4990 0.7116 0.2680 0.071 Uiso 1 1 calc R U . . .
C6P C 0.4808(4) 0.65099(19) 0.2542(2) 0.0499(14) Uani 1 1 d . U . . .
C7P C 0.4366(4) 0.6579(2) 0.2196(2) 0.0576(16) Uani 1 1 d . U . . .
H7P H 0.4284 0.6849 0.2102 0.069 Uiso 1 1 calc R U . . .
C10P C 0.3616(3) 0.66629(19) 0.1461(2) 0.0473(13) Uani 1 1 d . U . . .
C12P C 0.3185(3) 0.6619(2) 0.1098(2) 0.0515(14) Uani 1 1 d . U . . .
C13P C 0.2919(5) 0.6987(2) 0.0939(3) 0.0646(19) Uani 1 1 d . U . . .
H13P H 0.3014 0.7241 0.1065 0.077 Uiso 1 1 calc R U . . .
C14P C 0.2515(4) 0.6969(2) 0.0592(3) 0.0686(19) Uani 1 1 d D U . . .
C15P C 0.2380(4) 0.6602(2) 0.0390(3) 0.0656(19) Uani 1 1 d . U . . .
H15P H 0.2110 0.6599 0.0152 0.079 Uiso 1 1 calc R U . . .
C16P C 0.2652(4) 0.6237(2) 0.0548(2) 0.0534(15) Uani 1 1 d . U . . .
C17P C 0.3054(3) 0.62580(19) 0.0899(2) 0.0466(13) Uani 1 1 d . U . . .
H17P H 0.3243 0.6013 0.1003 0.056 Uiso 1 1 calc R U . . .
C23P C 0.2543(3) 0.5839(2) 0.0350(2) 0.0512(14) Uani 1 1 d . U . . .
C26P C 0.1734(5) 0.5388(3) -0.0450(3) 0.072(2) Uani 1 1 d . U . . .
H26P H 0.1503 0.5605 -0.0582 0.087 Uiso 1 1 calc R U . . .
C27P C 0.1693(5) 0.4988(3) -0.0603(2) 0.069(2) Uani 1 1 d . U . . .
C28P C 0.1330(5) 0.4882(4) -0.0935(3) 0.083(3) Uani 1 1 d . U . . .
H28P H 0.1087 0.5084 -0.1082 0.100 Uiso 1 1 calc R U . . .
C29P C 0.1314(6) 0.4478(4) -0.1059(4) 0.099(4) Uani 1 1 d . U . . .
H29P H 0.1092 0.4404 -0.1302 0.119 Uiso 1 1 calc R U . . .
C30P C 0.1624(6) 0.4190(4) -0.0826(4) 0.097(4) Uani 1 1 d . U . . .
H30P H 0.1595 0.3910 -0.0900 0.116 Uiso 1 1 calc R U . . .
C31P C 0.1981(5) 0.4300(3) -0.0480(3) 0.074(2) Uani 1 1 d . U . . .
H31P H 0.2207 0.4096 -0.0325 0.089 Uiso 1 1 calc R U . . .
N1P N 0.4949(3) 0.61120(17) 0.26346(18) 0.0521(12) Uani 1 1 d . U . . .
N8P N 0.4091(3) 0.62778(17) 0.20205(19) 0.0560(14) Uani 1 1 d . U . . .
N9P N 0.3680(4) 0.63341(19) 0.1701(2) 0.0640(16) Uani 1 1 d . U . . .
H9P H 0.3419 0.6132 0.1639 0.077 Uiso 1 1 calc R U . . .
N24P N 0.2153(3) 0.5846(2) 0.00167(18) 0.0584(14) Uani 1 1 d . U . . .
N25P N 0.2085(3) 0.5460(2) -0.01303(17) 0.0549(13) Uani 1 1 d . U . . .
N32P N 0.2008(3) 0.4695(2) -0.0364(2) 0.0604(14) Uani 1 1 d . U . . .
O11P O 0.3915(4) 0.69768(19) 0.15362(19) 0.0772(17) Uani 1 1 d . U . . .
O19P O 0.2630(5) 0.7729(2) 0.0452(4) 0.151(4) Uani 1 1 d D U . . .
O20P O 0.1878(8) 0.7346(3) 0.0014(3) 0.185(6) Uani 1 1 d D U . . .
O21P O 0.1685(5) 0.7535(3) 0.0633(4) 0.146(4) Uani 1 1 d D U . . .
O22P O 0.2822(2) 0.55284(15) 0.05049(15) 0.0540(11) Uani 1 1 d . U . . .
S18P S 0.2163(2) 0.74337(8) 0.03954(10) 0.1068(10) Uani 1 1 d D U . . .
Na1 Na 0.39982(12) 0.32961(8) 0.11405(8) 0.0513(6) Uani 1 1 d . U . . .
Na2 Na 0.52564(13) 0.34163(8) 0.07523(9) 0.0564(6) Uani 1 1 d . U . . .
Na3 Na 0.43801(15) 0.35424(8) 0.23776(10) 0.0615(7) Uani 1 1 d . U . . .
Na4 Na 0.50766(16) 0.88018(9) 0.03952(10) 0.0620(7) Uani 1 1 d . U . . .
Na5 Na 0.47253(19) 0.84910(10) 0.13161(10) 0.0697(8) Uani 1 1 d . U . . .
Na6 Na 0.6638(2) 0.31980(9) 0.16199(12) 0.0791(10) Uani 1 1 d . U . . .
Na7 Na 0.6751(3) 0.37793(10) 0.04178(12) 0.0874(11) Uani 1 1 d . U . . .
Na8 Na 0.2372(3) 0.30213(12) 0.16625(17) 0.1088(16) Uani 1 1 d . U . . .
Na9A Na 0.7398(4) 0.82080(18) 0.21113(18) 0.0716(15) Uani 0.55 1 d . U P A 1
O99A O 0.8353(13) 0.7934(8) 0.2011(8) 0.145(7) Uiso 0.55 1 d . . P A 1
Na9B Na 0.6986(5) 0.8396(2) 0.2191(3) 0.085(2) Uani 0.45 1 d . U P A 2
Na10 Na 0.5431(3) 0.8362(2) 0.2316(2) 0.1238(18) Uiso 1 1 d . . . . .
Na11 Na 0.3924(4) 0.8580(2) -0.0252(2) 0.134(2) Uiso 1 1 d . . . . .
Na12 Na 0.3327(6) 0.7997(4) 0.0695(4) 0.114(3) Uiso 0.5 1 d . . P . .
O1 O 0.4362(2) 0.38827(15) 0.07852(15) 0.0515(10) Uani 1 1 d . U . . .
O2 O 0.4544(2) 0.28485(15) 0.06911(15) 0.0530(10) Uani 1 1 d . U . . .
O3 O 0.5024(3) 0.40449(17) 0.21689(19) 0.0682(14) Uani 1 1 d . U . . .
O4 O 0.5249(3) 0.90445(18) 0.10439(19) 0.0729(15) Uani 1 1 d . U . . .
O5 O 0.5064(3) 0.33289(19) 0.14550(19) 0.0690(14) Uani 1 1 d . U . . .
O6 O 0.6999(3) 0.48037(19) -0.0477(2) 0.0736(16) Uani 1 1 d . U . . .
O7 O 0.6668(4) 0.79427(18) 0.1507(2) 0.0820(19) Uani 1 1 d . U . . .
O8 O 0.5946(4) 0.2705(2) 0.1818(2) 0.0826(17) Uani 1 1 d . U . . .
O9 O 0.4357(4) 0.8824(2) 0.1846(2) 0.0797(17) Uani 1 1 d . U . . .
O10 O 0.6104(3) 0.8754(3) 0.0399(2) 0.089(2) Uani 1 1 d . U . . .
O11 O 0.7247(4) 0.4351(2) 0.0226(2) 0.0859(19) Uani 1 1 d . U . . .
O12 O 0.9443(5) -0.0422(3) 0.3507(3) 0.113(3) Uani 1 1 d . U . . .
O13 O 0.5721(5) 0.8412(3) 0.1729(3) 0.108(2) Uani 1 1 d . U . . .
O14 O 0.8015(4) 0.4833(3) 0.0733(4) 0.127(4) Uani 1 1 d . U . . .
O15 O 0.7556(6) 0.8725(3) 0.2632(3) 0.109(3) Uani 1 1 d . U . . .
O16 O 0.1026(6) 0.2025(3) 0.1154(3) 0.119(3) Uani 1 1 d . U . . .
O17 O 0.8412(5) 0.2209(3) 0.0176(4) 0.119(3) Uani 1 1 d . U . . .
O18 O 0.3096(6) 0.2937(4) 0.2833(3) 0.129(4) Uani 1 1 d . U . . .
O19 O 0.7318(5) 0.3572(4) 0.2841(4) 0.124(3) Uani 1 1 d . U . . .
O20 O 0.2297(6) -0.0508(4) -0.0557(4) 0.149(5) Uani 1 1 d . U . . .
O21 O 0.6299(6) 0.3350(3) 0.2306(3) 0.120(3) Uani 1 1 d . U . . .
O22 O 0.1938(6) 0.2397(4) 0.1653(4) 0.134(3) Uani 1 1 d . U . . .
O23 O 0.7880(6) 0.5250(3) -0.0812(5) 0.157(6) Uani 1 1 d . U . . .
O24 O 0.2120(7) 0.1809(4) 0.2270(4) 0.142(4) Uani 1 1 d . U . . .
O25 O 0.8302(7) -0.0242(5) 0.3333(5) 0.087(4) Uani 0.5 1 d . U P . .
O26 O 0.7391(11) 0.6603(4) 0.3546(5) 0.118(8) Uani 0.5 1 d . U P . .
O27 O 0.1648(10) 0.4631(4) 0.2469(7) 0.117(8) Uani 0.5 1 d . U P . .
O28 O 0.4332(12) 0.7855(3) 0.1504(6) 0.130(7) Uani 0.5 1 d . U P . .
O29 O 0.3399(6) 0.9104(6) -0.0621(5) 0.093(5) Uani 0.5 1 d . U P . .
O30 O 0.6748(8) -0.0880(5) -0.0125(4) 0.085(4) Uani 0.5 1 d . U P . .
O31 O 0.2366(12) 0.3947(4) 0.2593(6) 0.116(8) Uani 0.5 1 d . U P . .
O32 O 0.3766(9) 0.7357(6) -0.0732(6) 0.055(4) Uiso 0.25 1 d . . P . .
O33 O 0.5553(9) 0.7912(6) 0.3291(6) 0.053(4) Uiso 0.25 1 d . . P . .
O34 O 0.8731(11) 0.5001(7) 0.0017(7) 0.061(5) Uiso 0.25 1 d . . P . .
O35 O 0.5034(12) 0.0818(8) -0.2142(7) 0.070(6) Uiso 0.25 1 d . . P . .
O36 O 0.1867(13) 0.3208(8) 0.2235(8) 0.072(6) Uiso 0.25 1 d . . P . .
O37 O 0.8534(15) -0.0709(9) 0.2551(9) 0.083(7) Uiso 0.25 1 d . . P . .
O38 O 0.3421(9) -0.1962(6) 0.0067(6) 0.052(4) Uiso 0.25 1 d . . P . .
O39 O 0.5435(12) 0.0407(8) 0.4376(7) 0.069(6) Uiso 0.25 1 d . . P . .
O40 O 0.1566(13) 0.3108(9) -0.0998(8) 0.075(6) Uiso 0.25 1 d . . P . .
O41 O -0.0009(10) 0.2345(7) -0.1110(6) 0.061(5) Uiso 0.25 1 d . . P . .
O42 O 0.1939(13) 0.6465(9) -0.0592(8) 0.076(6) Uiso 0.25 1 d . . P . .
O43 O 0.005(3) 0.5489(17) -0.0444(16) 0.137(15) Uiso 0.25 1 d . . P . .
O44 O 0.6853(10) 0.0106(7) 0.3717(6) 0.060(5) Uiso 0.25 1 d . . P . .
O45 O 0.8650(13) 0.1250(8) 0.3255(8) 0.073(6) Uiso 0.25 1 d . . P . .
O46 O 0.8183(12) 0.0703(8) -0.1501(8) 0.071(6) Uiso 0.25 1 d . . P . .
O47 O 0.8298(15) 0.0143(10) 0.3507(9) 0.087(7) Uiso 0.25 1 d . U P . .
O48 O 0.922(2) 0.5601(14) 0.3344(13) 0.112(11) Uiso 0.25 1 d . . P . .
O49 O 0.456(2) 0.4430(13) -0.1474(13) 0.109(10) Uiso 0.25 1 d . . P . .
O50 O 0.8715(19) 0.2594(12) 0.0866(11) 0.105(10) Uiso 0.25 1 d . . P . .
O51 O 0.9517(13) 0.2028(9) -0.0153(8) 0.078(6) Uiso 0.25 1 d . . P . .
O52 O 0.2687(12) 0.6888(8) -0.1489(7) 0.071(6) Uiso 0.25 1 d . U P . .
O53 O 0.2786(12) 0.6719(8) -0.0979(7) 0.068(5) Uiso 0.25 1 d . U P . .
C1S C 0.7493(8) 0.8983(5) 0.3645(4) 0.122(5) Uani 1 1 d D U . . .
H1S H 0.7438 0.9016 0.3373 0.146 Uiso 1 1 calc R U . . .
C2S C 0.7436(9) 0.8529(5) 0.4185(3) 0.122(5) Uani 1 1 d D U . . .
H2S1 H 0.7880 0.8477 0.4245 0.183 Uiso 1 1 calc R U . . .
H2S2 H 0.7209 0.8280 0.4232 0.183 Uiso 1 1 calc R U . . .
H2S3 H 0.7320 0.8751 0.4348 0.183 Uiso 1 1 calc R U . . .
C3S C 0.6998(7) 0.8333(3) 0.3547(3) 0.096(3) Uani 1 1 d D U . . .
H3S1 H 0.6919 0.8438 0.3282 0.144 Uiso 1 1 calc R U . . .
H3S2 H 0.6607 0.8256 0.3632 0.144 Uiso 1 1 calc R U . . .
H3S3 H 0.7268 0.8092 0.3555 0.144 Uiso 1 1 calc R U . . .
N1S N 0.7290(5) 0.8642(3) 0.3795(2) 0.093(2) Uani 1 1 d D U . . .
O1S O 0.7750(11) 0.9255(5) 0.3852(4) 0.229(9) Uani 1 1 d D U . . .
C1T C 0.5266(7) 0.3232(4) 0.3087(4) 0.077(3) Uani 0.65 1 d D U P B 1
H1T H 0.4922 0.3062 0.3112 0.093 Uiso 0.65 1 calc R U P B 1
C2T C 0.6124(9) 0.3616(6) 0.3419(6) 0.107(6) Uani 0.65 1 d D U P B 1
H2T1 H 0.6155 0.3710 0.3156 0.161 Uiso 0.65 1 calc R U P B 1
H2T2 H 0.6515 0.3491 0.3531 0.161 Uiso 0.65 1 calc R U P B 1
H2T3 H 0.6033 0.3850 0.3577 0.161 Uiso 0.65 1 calc R U P B 1
C3T C 0.5548(12) 0.3172(6) 0.3771(4) 0.109(6) Uani 0.65 1 d D U P B 1
H3T1 H 0.5135 0.3051 0.3751 0.164 Uiso 0.65 1 calc R U P B 1
H3T2 H 0.5584 0.3397 0.3959 0.164 Uiso 0.65 1 calc R U P B 1
H3T3 H 0.5858 0.2962 0.3857 0.164 Uiso 0.65 1 calc R U P B 1
N1T N 0.5647(6) 0.3324(4) 0.3406(3) 0.087(3) Uani 0.65 1 d D U P B 1
O1T O 0.5325(4) 0.3351(2) 0.2761(3) 0.0628(18) Uani 0.65 1 d D U P B 1
O11T O 0.5699(18) 0.3412(10) 0.2890(10) 0.119(6) Uani 0.35 1 d . U P C 2

loop_
_atom_site_aniso_label
_atom_site_aniso_U_11
_atom_site_aniso_U_22
_atom_site_aniso_U_33
_atom_site_aniso_U_23
_atom_site_aniso_U_13
_atom_site_aniso_U_12
Zn1 0.0570(5) 0.0556(5) 0.0598(5) -0.0049(4) 0.0113(4) 0.0058(4)
Cu2 0.0563(5) 0.0328(4) 0.0578(5) 0.0008(4) 0.0138(4) -0.0010(4)
Zn3 0.0988(8) 0.0558(6) 0.0600(6) -0.0063(5) -0.0022(6) 0.0125(6)
Zn4 0.0585(5) 0.0529(5) 0.0610(5) 0.0009(4) 0.0085(4) -0.0082(4)
Zn5 0.0542(5) 0.0370(4) 0.0525(5) 0.0004(3) 0.0058(4) 0.0040(4)
Zn6 0.0517(5) 0.0499(5) 0.0730(6) -0.0087(4) 0.0155(4) -0.0068(4)
Zn7 0.0665(6) 0.0547(5) 0.0716(6) 0.0112(5) 0.0162(5) 0.0040(5)
Cu8 0.0620(6) 0.0324(4) 0.0568(5) -0.0063(4) 0.0085(4) -0.0002(4)
Zn9 0.0865(7) 0.0542(6) 0.0695(6) 0.0034(5) 0.0208(6) 0.0186(5)
Cu10 0.0653(6) 0.0260(4) 0.0617(6) 0.0030(4) 0.0093(5) 0.0013(4)
Zn11 0.0563(5) 0.0373(4) 0.0542(5) 0.0001(3) 0.0043(4) 0.0019(4)
Zn12 0.0668(6) 0.0503(5) 0.0704(6) 0.0032(4) 0.0046(5) 0.0082(5)
Zn13 0.0479(4) 0.0497(5) 0.0545(5) 0.0015(4) 0.0022(4) 0.0037(4)
Zn14 0.0638(5) 0.0430(4) 0.0613(5) 0.0006(4) 0.0080(4) 0.0013(4)
Zn15 0.0687(6) 0.0427(5) 0.0975(8) -0.0093(5) 0.0012(6) -0.0021(5)
Cu16 0.0774(8) 0.0330(5) 0.1039(10) -0.0088(5) 0.0194(7) -0.0053(5)
C2A 0.079(5) 0.075(5) 0.080(6) -0.007(4) 0.019(4) 0.019(4)
C3A 0.073(5) 0.097(6) 0.104(8) -0.022(5) 0.024(5) 0.021(4)
C4A 0.081(6) 0.111(6) 0.129(10) -0.030(6) 0.039(6) 0.010(5)
C5A 0.074(5) 0.096(6) 0.113(8) -0.026(5) 0.033(5) -0.002(4)
C6A 0.056(3) 0.072(4) 0.070(5) -0.004(3) 0.012(3) 0.006(3)
C7A 0.059(4) 0.064(4) 0.078(5) -0.004(4) 0.013(3) 0.006(3)
C10A 0.051(3) 0.039(3) 0.061(4) -0.003(2) 0.001(3) 0.004(2)
C12A 0.053(3) 0.035(3) 0.056(3) 0.001(2) 0.001(3) -0.003(2)
C13A 0.049(3) 0.039(3) 0.058(4) -0.001(2) 0.003(3) -0.003(2)
C14A 0.047(3) 0.029(2) 0.055(3) 0.005(2) -0.002(2) -0.001(2)
C15A 0.051(3) 0.034(3) 0.049(3) 0.004(2) 0.003(2) 0.004(2)
C16A 0.051(3) 0.032(2) 0.043(3) 0.004(2) 0.000(2) -0.001(2)
C17A 0.050(3) 0.031(3) 0.051(3) 0.001(2) 0.000(2) -0.002(2)
C23A 0.062(3) 0.035(3) 0.040(3) 0.006(2) 0.002(2) -0.002(2)
C26A 0.062(3) 0.036(3) 0.055(4) 0.002(2) 0.010(3) -0.004(3)
C27A 0.054(3) 0.039(3) 0.052(3) 0.001(2) 0.009(3) 0.005(2)
C28A 0.055(3) 0.054(3) 0.059(4) -0.002(3) 0.008(3) 0.007(3)
C29A 0.060(4) 0.070(4) 0.079(5) -0.003(4) 0.017(4) -0.002(3)
C30A 0.064(4) 0.058(4) 0.070(5) 0.005(3) 0.013(3) -0.008(3)
C31A 0.065(4) 0.043(3) 0.070(4) -0.001(3) 0.017(3) -0.007(3)
N1A 0.058(3) 0.074(3) 0.066(4) -0.004(3) 0.022(3) 0.011(3)
N8A 0.059(3) 0.049(3) 0.056(3) 0.001(2) 0.005(2) 0.006(2)
N9A 0.054(3) 0.048(3) 0.066(4) 0.000(2) 0.006(2) 0.004(2)
N24A 0.054(3) 0.036(2) 0.057(3) 0.005(2) 0.008(2) -0.008(2)
N25A 0.055(3) 0.037(2) 0.044(3) 0.003(2) 0.008(2) -0.002(2)
N32A 0.058(3) 0.039(2) 0.054(3) 0.000(2) 0.013(2) 0.000(2)
O11A 0.055(3) 0.043(2) 0.077(3) -0.011(2) 0.014(2) 0.0013(19)
O19A 0.083(3) 0.038(2) 0.083(3) 0.002(2) 0.016(3) -0.009(2)
O20A 0.063(3) 0.031(2) 0.086(3) -0.011(2) 0.005(2) -0.0008(19)
O21A 0.066(3) 0.035(2) 0.086(3) -0.007(2) -0.015(2) -0.002(2)
O22A 0.062(3) 0.0327(19) 0.057(3) 0.0010(17) 0.013(2) -0.0070(18)
S18A 0.0511(8) 0.0255(6) 0.0708(10) -0.0008(6) 0.0027(7) -0.0030(6)
C2B 0.051(3) 0.054(3) 0.050(3) 0.004(2) 0.005(2) 0.001(3)
C3B 0.061(4) 0.059(4) 0.055(4) 0.002(3) 0.000(3) -0.002(3)
C4B 0.072(4) 0.056(3) 0.049(3) -0.005(3) 0.003(3) -0.004(3)
C5B 0.058(4) 0.040(3) 0.059(3) 0.001(2) 0.009(3) -0.006(3)
C6B 0.047(3) 0.037(3) 0.059(3) 0.002(2) 0.011(2) -0.003(2)
C7B 0.048(3) 0.038(3) 0.055(3) 0.002(2) 0.011(2) -0.005(2)
C10B 0.049(3) 0.035(3) 0.051(3) 0.001(2) 0.009(2) 0.003(2)
C12B 0.053(3) 0.037(3) 0.050(3) 0.005(2) 0.007(2) 0.004(2)
C13B 0.058(3) 0.042(3) 0.057(3) 0.006(2) 0.009(3) 0.002(3)
C14B 0.067(4) 0.043(3) 0.064(4) 0.015(3) 0.005(3) 0.003(3)
C15B 0.069(4) 0.055(3) 0.057(4) 0.011(3) 0.011(3) 0.004(3)
C16B 0.067(4) 0.044(3) 0.044(3) 0.004(2) 0.005(3) 0.003(3)
C17B 0.062(4) 0.038(3) 0.048(3) 0.001(2) 0.008(3) 0.008(3)
C23B 0.074(4) 0.054(3) 0.048(3) -0.002(2) 0.010(3) 0.008(3)
C26B 0.150(10) 0.081(5) 0.053(4) -0.010(4) -0.008(5) 0.010(5)
C27B 0.145(10) 0.076(5) 0.065(4) -0.014(3) -0.010(5) 0.012(5)
C28B 0.191(16) 0.098(7) 0.073(5) -0.016(5) -0.015(7) 0.022(7)
C29B 0.189(16) 0.105(7) 0.079(6) -0.024(5) -0.017(8) 0.021(8)
C30B 0.25(2) 0.094(7) 0.099(7) -0.029(5) -0.037(9) 0.013(9)
C31B 0.197(16) 0.072(5) 0.090(6) -0.022(5) -0.030(8) 0.023(7)
N1B 0.051(3) 0.040(2) 0.046(3) -0.0001(19) 0.006(2) -0.002(2)
N8B 0.055(3) 0.032(2) 0.045(2) 0.0072(18) 0.008(2) 0.004(2)
N9B 0.068(3) 0.034(2) 0.045(3) 0.0023(19) 0.000(2) 0.003(2)
N24B 0.107(6) 0.060(3) 0.047(3) 0.001(2) 0.002(3) 0.003(3)
N25B 0.105(5) 0.066(4) 0.050(3) -0.007(3) 0.002(3) 0.006(3)
N32B 0.135(7) 0.074(4) 0.065(4) -0.019(3) -0.014(4) 0.009(4)
O11B 0.095(4) 0.031(2) 0.058(3) 0.0019(18) 0.001(3) 0.002(2)
O19B 0.125(6) 0.079(4) 0.125(5) 0.045(4) 0.015(5) 0.034(4)
O20B 0.140(7) 0.084(5) 0.149(6) 0.044(5) -0.060(6) 0.007(5)
O21B 0.112(5) 0.061(4) 0.118(6) 0.024(4) 0.008(4) -0.008(4)
O22B 0.089(4) 0.046(2) 0.051(3) -0.0053(19) 0.000(2) 0.008(2)
S18B 0.0860(14) 0.0479(10) 0.0909(15) 0.0290(10) -0.0130(11) -0.0008(10)
C2C 0.111(6) 0.078(5) 0.088(7) 0.001(5) 0.026(5) 0.008(5)
C3C 0.114(7) 0.105(7) 0.112(9) -0.004(6) 0.032(6) 0.008(6)
C4C 0.100(6) 0.099(6) 0.093(7) -0.009(5) 0.023(5) 0.009(5)
C5C 0.099(6) 0.097(6) 0.077(6) -0.003(5) 0.010(4) 0.015(5)
C6C 0.093(5) 0.072(4) 0.067(5) -0.005(4) 0.010(4) 0.011(4)
C7C 0.085(4) 0.064(4) 0.069(5) -0.006(4) -0.002(4) 0.013(3)
C10C 0.082(4) 0.050(3) 0.065(4) -0.013(3) -0.008(3) 0.010(3)
C12C 0.085(4) 0.047(3) 0.065(4) -0.004(3) -0.018(3) 0.003(3)
C13C 0.072(4) 0.047(3) 0.082(5) 0.004(3) -0.020(3) 0.006(3)
C14C 0.080(4) 0.039(3) 0.097(6) 0.000(3) -0.020(4) 0.000(3)
C15C 0.074(4) 0.045(3) 0.081(5) 0.004(3) -0.025(4) -0.002(3)
C16C 0.083(4) 0.041(3) 0.067(4) 0.001(3) -0.016(3) -0.001(3)
C17C 0.072(4) 0.044(3) 0.075(5) 0.008(3) -0.018(3) 0.005(3)
C23C 0.072(4) 0.051(3) 0.073(4) 0.006(3) -0.013(3) 0.000(3)
C26C 0.092(5) 0.083(5) 0.068(5) -0.005(4) 0.010(4) -0.019(4)
C27C 0.067(4) 0.082(4) 0.068(4) -0.004(3) 0.017(4) -0.027(3)
C28C 0.079(5) 0.118(7) 0.084(6) -0.009(5) 0.029(5) -0.023(5)
C29C 0.069(5) 0.132(7) 0.083(6) -0.018(5) 0.025(5) -0.021(5)
C30C 0.082(6) 0.120(7) 0.104(8) -0.020(6) 0.032(6) -0.003(5)
C31C 0.085(5) 0.089(5) 0.080(6) -0.015(4) 0.023(5) -0.008(4)
N1C 0.099(4) 0.065(4) 0.063(4) -0.013(3) 0.005(3) 0.006(3)
N8C 0.082(4) 0.050(3) 0.067(4) -0.006(3) 0.002(3) 0.009(3)
N9C 0.082(4) 0.057(3) 0.067(4) -0.007(3) -0.008(3) 0.010(3)
N24C 0.076(4) 0.053(3) 0.070(4) 0.008(3) -0.013(3) -0.005(3)
N25C 0.074(4) 0.065(3) 0.054(3) 0.004(3) -0.007(3) -0.009(3)
N32C 0.057(3) 0.080(4) 0.060(3) -0.011(3) 0.018(3) -0.022(3)
O11C 0.083(3) 0.050(3) 0.078(3) -0.003(2) -0.004(3) 0.014(3)
O19C 0.119(5) 0.052(3) 0.149(7) 0.024(4) 0.006(5) 0.009(4)
O20C 0.102(4) 0.040(3) 0.122(5) -0.002(3) -0.028(4) 0.001(3)
O21C 0.116(6) 0.064(4) 0.126(5) -0.007(4) -0.039(4) -0.010(4)
O22C 0.071(3) 0.042(2) 0.097(4) 0.005(2) 0.006(3) 0.005(2)
S18C 0.0856(14) 0.0436(10) 0.1147(19) 0.0050(10) -0.0206(13) -0.0040(10)
C2D 0.082(5) 0.054(4) 0.058(4) 0.006(3) -0.004(3) -0.010(4)
C3D 0.096(6) 0.075(5) 0.051(4) 0.003(3) -0.003(4) -0.016(4)
C4D 0.103(6) 0.086(5) 0.047(4) 0.007(3) -0.001(4) -0.013(5)
C5D 0.093(6) 0.073(5) 0.048(3) 0.018(3) -0.006(3) -0.006(4)
C6D 0.067(4) 0.061(4) 0.050(3) 0.006(3) 0.008(3) -0.006(3)
C7D 0.068(4) 0.052(3) 0.056(3) 0.003(3) 0.009(3) -0.004(3)
C10D 0.054(3) 0.054(3) 0.056(3) -0.001(3) 0.010(3) -0.007(3)
C12D 0.050(3) 0.050(3) 0.061(3) -0.004(3) 0.009(3) -0.005(3)
C13D 0.062(4) 0.049(3) 0.054(3) 0.002(3) 0.002(3) -0.007(3)
C14D 0.066(4) 0.048(3) 0.065(4) 0.002(3) 0.001(3) -0.004(3)
C15D 0.068(4) 0.050(3) 0.060(4) -0.006(3) 0.004(3) -0.012(3)
C16D 0.053(3) 0.050(3) 0.061(3) -0.007(3) 0.008(3) -0.005(3)
C17D 0.051(3) 0.048(3) 0.056(3) -0.004(2) 0.011(3) -0.005(3)
C23D 0.052(3) 0.056(3) 0.055(3) -0.009(2) 0.010(3) 0.002(3)
C26D 0.067(4) 0.072(4) 0.049(3) -0.009(3) 0.011(3) -0.008(3)
C27D 0.060(4) 0.079(4) 0.049(3) -0.006(3) 0.009(3) 0.002(3)
C28D 0.083(5) 0.110(6) 0.051(4) -0.009(4) 0.005(3) 0.005(5)
C29D 0.095(6) 0.134(7) 0.055(4) 0.011(5) 0.013(4) 0.023(5)
C30D 0.096(6) 0.115(7) 0.072(5) 0.011(5) 0.017(4) 0.038(5)
C31D 0.095(6) 0.077(5) 0.079(5) 0.010(4) 0.022(4) 0.029(4)
N1D 0.063(3) 0.056(3) 0.046(3) 0.006(2) 0.003(2) -0.001(2)
N8D 0.057(3) 0.049(3) 0.054(3) -0.003(2) 0.010(2) 0.001(2)
N9D 0.053(3) 0.046(3) 0.060(3) -0.001(2) 0.008(2) -0.002(2)
N24D 0.056(3) 0.062(3) 0.050(3) -0.013(2) 0.009(2) -0.003(3)
N25D 0.054(3) 0.067(3) 0.050(3) -0.005(2) 0.010(2) 0.004(3)
N32D 0.066(3) 0.068(3) 0.063(3) -0.004(3) 0.014(3) 0.010(3)
O11D 0.073(3) 0.058(3) 0.061(3) -0.001(2) 0.002(2) -0.019(2)
O19D 0.090(4) 0.049(3) 0.065(3) 0.003(2) -0.007(3) -0.011(3)
O20D 0.104(4) 0.059(3) 0.068(3) 0.010(3) -0.013(3) -0.025(3)
O21D 0.089(4) 0.058(3) 0.078(4) 0.002(3) 0.009(3) -0.017(3)
O22D 0.062(3) 0.052(2) 0.055(3) -0.004(2) 0.006(2) 0.000(2)
S18D 0.0828(13) 0.0494(9) 0.0640(11) 0.0058(8) -0.0042(9) -0.0100(9)
C2E 0.069(4) 0.047(3) 0.068(4) -0.005(3) 0.018(3) 0.004(3)
C3E 0.071(4) 0.059(4) 0.084(5) -0.006(4) 0.036(4) 0.001(3)
C4E 0.059(4) 0.055(4) 0.096(6) -0.006(4) 0.030(4) -0.003(3)
C5E 0.059(3) 0.041(3) 0.070(4) 0.002(3) 0.013(3) -0.001(3)
C6E 0.053(3) 0.031(3) 0.058(3) 0.005(2) 0.007(2) 0.004(2)
C7E 0.059(3) 0.026(2) 0.065(4) -0.002(2) 0.016(3) -0.003(2)
C10E 0.052(3) 0.040(3) 0.065(4) -0.001(3) 0.002(3) 0.001(2)
C12E 0.049(3) 0.035(3) 0.063(4) 0.001(2) 0.001(3) 0.006(2)
C13E 0.054(3) 0.037(3) 0.078(4) -0.005(3) 0.003(3) 0.003(3)
C14E 0.046(3) 0.037(3) 0.076(4) -0.006(3) 0.000(3) 0.007(2)
C15E 0.045(3) 0.045(3) 0.067(4) -0.004(3) 0.000(3) 0.003(2)
C16E 0.051(3) 0.045(3) 0.062(4) -0.008(3) 0.002(3) 0.001(2)
C17E 0.052(3) 0.036(3) 0.062(4) -0.011(3) 0.005(3) -0.002(2)
C23E 0.052(3) 0.049(3) 0.059(4) -0.013(3) 0.010(3) -0.001(3)
C26E 0.052(3) 0.074(4) 0.086(6) -0.014(4) 0.017(3) -0.005(3)
C27E 0.058(4) 0.079(4) 0.089(6) -0.005(4) 0.019(4) -0.009(3)
C28E 0.067(5) 0.105(7) 0.121(9) -0.011(6) 0.024(5) -0.021(4)
C29E 0.082(6) 0.112(7) 0.144(11) -0.003(6) 0.026(7) -0.037(5)
C30E 0.089(6) 0.101(7) 0.153(12) -0.002(7) 0.037(7) -0.043(5)
C31E 0.072(5) 0.067(4) 0.109(7) -0.009(4) 0.009(5) -0.022(4)
N1E 0.060(3) 0.033(2) 0.053(3) 0.007(2) 0.011(2) 0.002(2)
N8E 0.049(2) 0.032(2) 0.053(3) 0.001(2) 0.008(2) 0.0038(19)
N9E 0.049(3) 0.035(2) 0.065(3) 0.001(2) 0.007(2) 0.001(2)
N24E 0.051(3) 0.059(3) 0.082(4) -0.015(3) 0.016(3) -0.003(3)
N25E 0.047(3) 0.051(3) 0.081(4) -0.013(3) 0.014(3) -0.005(2)
N32E 0.050(3) 0.067(3) 0.076(4) -0.007(3) 0.015(3) -0.014(3)
O11E 0.052(2) 0.040(2) 0.067(3) -0.0066(19) 0.011(2) -0.0024(19)
O19E 0.070(4) 0.064(3) 0.121(5) -0.015(3) -0.021(3) 0.025(3)
O20E 0.079(4) 0.057(3) 0.114(4) -0.024(3) 0.031(3) -0.004(3)
O21E 0.047(2) 0.035(2) 0.088(3) -0.009(2) 0.001(2) 0.0067(18)
O22E 0.058(3) 0.045(2) 0.091(4) -0.017(2) 0.023(3) -0.006(2)
S18E 0.0486(8) 0.0391(8) 0.0966(14) -0.0148(8) 0.0097(8) 0.0054(7)
C2F 0.071(5) 0.066(4) 0.094(5) 0.004(4) 0.016(4) -0.010(4)
C3F 0.102(7) 0.082(6) 0.099(6) 0.014(4) 0.003(5) -0.005(5)
C4F 0.099(7) 0.085(6) 0.091(6) 0.012(4) 0.001(5) -0.012(5)
C5F 0.093(6) 0.076(5) 0.068(4) -0.003(4) 0.002(4) -0.017(4)
C6F 0.070(4) 0.068(4) 0.071(4) -0.004(3) 0.011(3) -0.008(3)
C7F 0.088(5) 0.069(5) 0.070(4) -0.009(3) 0.012(4) -0.004(4)
C10F 0.050(3) 0.045(3) 0.071(4) -0.003(3) 0.016(3) -0.007(3)
C12F 0.049(3) 0.046(3) 0.073(4) -0.006(3) 0.021(3) -0.003(3)
C13F 0.059(4) 0.048(3) 0.074(4) -0.004(3) 0.018(3) 0.001(3)
C14F 0.063(4) 0.045(3) 0.078(4) 0.001(3) 0.019(3) -0.002(3)
C15F 0.068(4) 0.046(3) 0.079(4) 0.001(3) 0.017(3) 0.000(3)
C16F 0.066(4) 0.040(3) 0.078(4) 0.006(3) 0.022(3) -0.001(3)
C17F 0.056(3) 0.040(3) 0.075(4) 0.002(3) 0.026(3) -0.005(3)
C23F 0.064(4) 0.044(3) 0.072(4) 0.008(3) 0.025(3) 0.001(3)
C26F 0.067(4) 0.071(4) 0.070(4) 0.024(3) 0.026(3) 0.014(3)
C27F 0.065(4) 0.079(5) 0.070(4) 0.025(3) 0.025(3) 0.011(3)
C28F 0.073(5) 0.110(7) 0.076(5) 0.029(4) 0.018(4) 0.019(4)
C29F 0.087(6) 0.107(7) 0.076(5) 0.021(4) 0.006(4) 0.009(5)
C30F 0.091(6) 0.096(6) 0.077(5) 0.016(4) 0.014(4) -0.003(5)
C31F 0.086(5) 0.075(5) 0.080(5) 0.013(4) 0.018(4) 0.003(4)
N1F 0.065(4) 0.061(3) 0.080(4) -0.008(3) 0.011(3) -0.009(3)
N8F 0.059(3) 0.055(3) 0.067(3) -0.005(2) 0.014(3) -0.004(3)
N9F 0.068(4) 0.064(4) 0.071(3) -0.010(3) 0.019(3) 0.003(3)
N24F 0.077(4) 0.057(3) 0.069(3) 0.016(3) 0.027(3) 0.013(3)
N25F 0.067(3) 0.059(3) 0.071(3) 0.012(3) 0.023(3) 0.013(3)
N32F 0.066(3) 0.065(3) 0.067(3) 0.020(3) 0.018(3) 0.004(3)
O11F 0.060(3) 0.046(2) 0.070(3) -0.002(2) 0.016(2) 0.005(2)
O19F 0.089(4) 0.057(3) 0.108(5) 0.017(3) 0.032(4) 0.020(3)
O20F 0.091(4) 0.038(2) 0.084(4) 0.000(2) 0.018(3) 0.007(3)
O21F 0.094(4) 0.080(4) 0.111(5) -0.025(4) -0.004(4) 0.020(4)
O22F 0.067(3) 0.053(3) 0.075(3) 0.005(2) 0.021(2) 0.010(2)
S18F 0.0727(11) 0.0443(9) 0.0785(12) -0.0017(8) 0.0193(9) 0.0122(8)
C2G 0.081(6) 0.086(5) 0.149(11) 0.025(6) 0.043(6) 0.002(4)
C3G 0.089(6) 0.103(7) 0.142(11) 0.030(7) 0.044(7) -0.004(5)
C4G 0.067(5) 0.107(6) 0.130(10) 0.018(6) 0.032(6) 0.000(4)
C5G 0.068(5) 0.100(6) 0.113(8) 0.012(5) 0.032(5) 0.011(4)
C6G 0.061(4) 0.083(4) 0.069(5) 0.012(4) 0.023(3) 0.010(3)
C7G 0.067(4) 0.085(5) 0.074(5) 0.011(4) 0.017(4) 0.016(3)
C10G 0.067(4) 0.051(3) 0.052(4) 0.004(3) 0.003(3) 0.008(3)
C12G 0.065(4) 0.049(3) 0.056(4) 0.005(3) 0.005(3) 0.011(3)
C13G 0.067(4) 0.040(3) 0.061(4) -0.001(3) 0.004(3) 0.012(3)
C14G 0.069(4) 0.041(3) 0.063(4) -0.001(3) 0.007(3) 0.012(3)
C15G 0.071(4) 0.032(3) 0.054(4) -0.001(2) 0.002(3) 0.010(3)
C16G 0.061(3) 0.033(3) 0.050(3) 0.002(2) 0.001(3) 0.011(2)
C17G 0.065(3) 0.032(3) 0.054(3) 0.007(2) 0.002(3) 0.011(2)
C23G 0.066(3) 0.034(3) 0.048(3) 0.005(2) 0.002(3) 0.005(2)
C26G 0.065(3) 0.031(3) 0.043(3) 0.003(2) -0.004(2) 0.006(2)
C27G 0.061(3) 0.034(3) 0.053(3) 0.002(2) -0.003(3) 0.004(2)
C28G 0.063(3) 0.044(3) 0.064(4) 0.006(3) 0.000(3) -0.002(3)
C29G 0.070(4) 0.045(3) 0.090(6) 0.008(3) 0.011(4) -0.004(3)
C30G 0.074(5) 0.057(4) 0.111(7) -0.004(4) 0.033(5) -0.001(4)
C31G 0.075(4) 0.042(3) 0.086(5) -0.010(3) 0.027(4) -0.003(3)
N1G 0.064(3) 0.076(4) 0.080(4) 0.018(3) 0.024(3) 0.013(3)
N8G 0.065(3) 0.066(3) 0.055(3) 0.008(3) 0.010(3) 0.004(3)
N9G 0.064(3) 0.067(4) 0.068(4) 0.003(3) 0.017(3) 0.005(3)
N24G 0.066(3) 0.034(2) 0.059(3) 0.001(2) 0.003(2) 0.007(2)
N25G 0.063(3) 0.032(2) 0.045(3) -0.0016(19) 0.003(2) 0.010(2)
N32G 0.063(3) 0.041(3) 0.066(3) -0.005(2) 0.017(3) -0.003(2)
O11G 0.074(3) 0.048(2) 0.078(4) 0.013(2) 0.019(3) 0.009(2)
O19G 0.087(3) 0.033(2) 0.072(3) 0.006(2) -0.002(3) 0.002(2)
O20G 0.100(4) 0.054(3) 0.112(5) 0.007(3) 0.032(4) 0.027(3)
O21G 0.111(4) 0.042(3) 0.096(4) -0.014(3) -0.018(3) 0.015(3)
O22G 0.060(2) 0.0332(19) 0.053(2) 0.0000(17) 0.008(2) 0.0067(18)
S18G 0.0815(12) 0.0327(7) 0.0662(10) -0.0022(7) 0.0058(9) 0.0164(8)
C2H 0.066(4) 0.067(4) 0.051(3) -0.007(3) 0.001(3) -0.003(3)
C3H 0.079(5) 0.076(4) 0.057(4) -0.002(3) -0.003(4) -0.004(4)
C4H 0.078(5) 0.072(4) 0.050(4) 0.009(3) -0.006(3) 0.003(4)
C5H 0.064(4) 0.065(4) 0.057(4) 0.008(3) 0.003(3) 0.015(3)
C6H 0.055(3) 0.044(3) 0.045(3) 0.001(2) 0.010(2) 0.002(2)
C7H 0.058(3) 0.041(3) 0.052(3) 0.004(2) 0.009(3) 0.014(3)
C10H 0.047(3) 0.033(2) 0.043(3) 0.000(2) 0.008(2) -0.001(2)
C12H 0.050(3) 0.029(2) 0.046(3) 0.000(2) 0.008(2) -0.001(2)
C13H 0.063(4) 0.029(2) 0.043(3) -0.001(2) 0.009(2) -0.004(2)
C14H 0.065(4) 0.030(2) 0.050(3) -0.005(2) 0.006(3) -0.004(2)
C15H 0.060(3) 0.032(2) 0.043(3) -0.004(2) 0.004(3) -0.002(2)
C16H 0.053(3) 0.031(2) 0.047(3) -0.003(2) 0.006(2) -0.005(2)
C17H 0.044(3) 0.033(3) 0.047(3) 0.002(2) 0.009(2) -0.002(2)
C23H 0.052(3) 0.035(3) 0.042(3) -0.003(2) 0.009(2) 0.000(2)
C26H 0.069(4) 0.047(3) 0.060(4) 0.001(3) -0.013(3) 0.001(3)
C27H 0.065(4) 0.058(4) 0.066(4) 0.012(3) -0.005(3) 0.005(3)
C28H 0.103(7) 0.079(5) 0.078(5) 0.022(4) -0.030(5) 0.012(5)
C29H 0.125(9) 0.090(6) 0.101(7) 0.033(5) -0.018(6) 0.021(6)
C30H 0.175(14) 0.075(6) 0.127(8) 0.024(5) -0.037(9) 0.044(7)
C31H 0.104(7) 0.064(4) 0.089(6) 0.020(4) 0.005(5) 0.024(4)
N1H 0.053(3) 0.048(3) 0.055(3) -0.001(2) 0.004(2) 0.003(2)
N8H 0.059(3) 0.033(2) 0.049(3) 0.0009(19) 0.003(2) 0.003(2)
N9H 0.077(4) 0.027(2) 0.049(3) 0.0011(19) -0.005(2) 0.000(2)
N24H 0.066(3) 0.038(2) 0.050(3) 0.002(2) 0.002(2) 0.005(2)
N25H 0.057(3) 0.045(3) 0.050(3) 0.005(2) -0.001(2) 0.000(2)
N32H 0.072(4) 0.053(3) 0.061(3) 0.013(2) -0.002(3) 0.012(3)
O11H 0.114(5) 0.031(2) 0.052(3) 0.0007(18) -0.009(3) -0.005(2)
O19H 0.095(4) 0.036(2) 0.054(3) -0.0047(19) 0.004(2) -0.001(2)
O20H 0.092(4) 0.042(2) 0.058(3) -0.006(2) -0.008(3) -0.005(2)
O21H 0.089(3) 0.051(3) 0.063(3) -0.019(2) 0.011(3) 0.003(3)
O22H 0.063(3) 0.0286(18) 0.049(2) 0.0027(16) -0.0007(19) 0.0013(18)
S18H 0.0730(10) 0.0335(7) 0.0448(8) -0.0053(6) 0.0022(7) -0.0005(7)
C2I 0.111(7) 0.083(5) 0.095(7) -0.005(5) 0.022(6) 0.034(5)
C3I 0.112(8) 0.110(7) 0.098(7) -0.010(5) 0.020(6) 0.046(6)
C4I 0.094(7) 0.116(7) 0.106(8) -0.007(5) 0.019(6) 0.038(6)
C5I 0.096(7) 0.105(6) 0.095(7) 0.011(5) 0.037(6) 0.025(5)
C6I 0.079(5) 0.074(4) 0.078(5) 0.002(4) 0.018(4) 0.017(4)
C7I 0.076(5) 0.064(4) 0.080(5) 0.006(4) 0.023(4) 0.016(4)
C10I 0.064(3) 0.035(3) 0.050(3) 0.002(2) 0.008(3) 0.009(2)
C12I 0.061(3) 0.033(3) 0.046(3) 0.002(2) 0.006(3) 0.003(2)
C13I 0.057(3) 0.031(3) 0.052(3) -0.001(2) 0.004(3) -0.004(2)
C14I 0.062(3) 0.031(2) 0.054(3) -0.001(2) 0.007(3) 0.001(2)
C15I 0.059(3) 0.030(3) 0.052(3) 0.003(2) -0.001(3) 0.003(2)
C16I 0.066(3) 0.031(3) 0.047(3) 0.000(2) 0.004(3) -0.001(2)
C17I 0.070(4) 0.027(2) 0.048(3) 0.004(2) 0.007(3) 0.002(2)
C23I 0.057(3) 0.029(2) 0.045(3) 0.003(2) -0.004(2) 0.000(2)
C26I 0.059(3) 0.026(2) 0.050(3) 0.000(2) 0.002(2) 0.001(2)
C27I 0.055(3) 0.032(2) 0.047(3) -0.003(2) -0.003(2) -0.001(2)
C28I 0.063(3) 0.039(3) 0.059(4) -0.005(3) 0.002(3) 0.001(3)
C29I 0.054(3) 0.052(3) 0.077(5) 0.003(3) 0.006(3) 0.000(3)
C30I 0.064(4) 0.049(3) 0.082(5) 0.000(3) 0.015(4) -0.006(3)
C31I 0.064(4) 0.034(3) 0.088(5) -0.003(3) 0.012(3) -0.004(3)
N1I 0.082(4) 0.071(4) 0.070(4) 0.000(3) 0.017(3) 0.017(3)
N8I 0.066(3) 0.055(3) 0.064(3) 0.004(3) 0.010(3) 0.020(3)
N9I 0.071(4) 0.053(3) 0.068(4) 0.006(3) 0.022(3) 0.014(3)
N24I 0.068(3) 0.033(2) 0.056(3) 0.004(2) 0.015(3) -0.002(2)
N25I 0.064(3) 0.031(2) 0.050(3) 0.000(2) 0.006(2) -0.002(2)
N32I 0.056(3) 0.029(2) 0.060(3) -0.001(2) 0.005(2) -0.002(2)
O11I 0.081(3) 0.041(2) 0.063(3) 0.001(2) 0.020(3) 0.014(2)
O19I 0.074(3) 0.038(2) 0.104(4) 0.012(3) -0.002(3) -0.003(2)
O20I 0.095(4) 0.041(2) 0.080(3) 0.006(2) 0.024(3) 0.014(3)
O21I 0.073(3) 0.039(2) 0.067(3) 0.008(2) 0.007(2) -0.003(2)
O22I 0.068(3) 0.034(2) 0.064(3) 0.0053(18) 0.013(2) -0.001(2)
S18I 0.0643(9) 0.0283(6) 0.0621(9) 0.0051(6) 0.0080(7) 0.0011(6)
C2J 0.071(4) 0.036(3) 0.054(3) -0.007(2) 0.003(3) -0.001(3)
C3J 0.073(5) 0.050(4) 0.071(4) -0.002(3) -0.006(4) -0.004(3)
C4J 0.077(5) 0.041(3) 0.071(4) 0.006(3) -0.015(4) 0.000(3)
C5J 0.060(4) 0.029(3) 0.073(4) 0.007(3) 0.000(3) -0.005(3)
C6J 0.063(3) 0.025(2) 0.048(3) 0.001(2) 0.011(2) -0.003(2)
C7J 0.075(4) 0.031(3) 0.048(3) -0.005(2) 0.004(3) 0.000(3)
C10J 0.065(3) 0.025(2) 0.046(3) -0.006(2) 0.010(2) 0.002(2)
C12J 0.073(4) 0.030(3) 0.051(3) 0.000(2) 0.006(3) 0.000(3)
C13J 0.087(5) 0.030(3) 0.052(3) 0.000(2) 0.006(3) -0.001(3)
C14J 0.101(5) 0.030(3) 0.054(3) -0.006(2) 0.001(3) 0.001(3)
C15J 0.086(5) 0.031(3) 0.055(4) -0.005(2) 0.007(3) -0.004(3)
C16J 0.067(4) 0.029(3) 0.047(3) -0.002(2) 0.003(3) -0.001(2)
C17J 0.065(3) 0.026(2) 0.045(3) -0.007(2) 0.005(3) 0.000(2)
C23J 0.061(3) 0.032(3) 0.052(3) 0.001(2) 0.005(3) 0.002(2)
C26J 0.072(4) 0.048(3) 0.060(4) 0.007(3) -0.004(3) 0.000(3)
C27J 0.064(4) 0.051(3) 0.054(3) -0.004(3) -0.004(3) 0.006(3)
C28J 0.095(6) 0.046(3) 0.067(4) -0.005(3) -0.017(4) 0.002(4)
C29J 0.118(8) 0.060(4) 0.057(4) 0.001(3) -0.022(5) 0.004(4)
C30J 0.124(8) 0.049(4) 0.068(4) 0.005(3) -0.017(5) -0.001(4)
C31J 0.088(5) 0.047(3) 0.059(4) -0.004(3) -0.004(4) -0.001(3)
N1J 0.054(3) 0.029(2) 0.051(3) -0.0010(18) 0.010(2) -0.0046(19)
N8J 0.093(4) 0.032(2) 0.047(3) -0.005(2) -0.009(3) 0.005(3)
N9J 0.150(8) 0.029(3) 0.066(4) -0.010(2) -0.048(4) 0.013(3)
N24J 0.068(3) 0.037(2) 0.052(3) 0.006(2) 0.002(2) -0.003(2)
N25J 0.065(3) 0.038(2) 0.049(3) 0.004(2) 0.005(2) 0.002(2)
N32J 0.067(3) 0.045(3) 0.050(3) 0.001(2) -0.003(2) 0.001(2)
O11J 0.098(4) 0.033(2) 0.074(3) -0.005(2) -0.027(3) 0.000(2)
O19J 0.157(6) 0.043(3) 0.103(5) -0.011(3) -0.004(4) 0.005(3)
O20J 0.187(8) 0.048(3) 0.065(3) -0.010(2) -0.003(4) -0.014(4)
O21J 0.148(5) 0.063(3) 0.077(4) -0.010(3) -0.012(4) -0.026(4)
O22J 0.067(3) 0.0292(19) 0.055(2) -0.0010(17) -0.001(2) 0.0053(18)
S18J 0.143(2) 0.0321(8) 0.0596(11) -0.0069(7) -0.0127(12) -0.0092(11)
C2K 0.074(4) 0.050(4) 0.074(5) 0.002(3) 0.015(4) -0.003(3)
C3K 0.077(5) 0.066(4) 0.092(6) -0.004(4) 0.027(4) -0.002(4)
C4K 0.075(4) 0.069(4) 0.070(5) -0.004(4) 0.010(4) 0.013(4)
C5K 0.067(4) 0.046(3) 0.058(4) -0.004(3) 0.003(3) 0.016(3)
C6K 0.059(3) 0.045(3) 0.038(3) 0.006(2) -0.001(2) 0.011(2)
C7K 0.066(4) 0.038(3) 0.057(4) -0.005(3) 0.005(3) 0.002(3)
C10K 0.062(3) 0.039(3) 0.049(3) 0.005(2) -0.002(3) -0.003(2)
C12K 0.055(3) 0.040(3) 0.052(3) 0.003(2) 0.001(2) -0.005(2)
C13K 0.072(4) 0.042(3) 0.058(4) -0.001(3) 0.009(3) -0.007(3)
C14K 0.085(4) 0.045(3) 0.062(4) 0.002(3) 0.019(3) -0.012(3)
C15K 0.066(4) 0.051(3) 0.058(4) 0.002(3) 0.017(3) -0.008(3)
C16K 0.061(3) 0.043(3) 0.057(4) 0.004(3) 0.008(3) -0.004(3)
C17K 0.062(3) 0.032(3) 0.060(4) 0.005(2) 0.005(3) -0.004(2)
C23K 0.053(3) 0.046(3) 0.063(4) 0.004(3) 0.004(3) 0.001(2)
C26K 0.058(4) 0.063(4) 0.068(4) 0.009(3) 0.014(3) 0.002(3)
C27K 0.062(3) 0.058(3) 0.058(4) 0.011(3) 0.008(3) 0.009(3)
C28K 0.066(4) 0.068(4) 0.074(5) 0.006(3) 0.019(4) 0.009(3)
C29K 0.075(4) 0.065(4) 0.076(5) 0.005(4) 0.017(4) 0.013(3)
C30K 0.077(4) 0.067(4) 0.083(6) -0.005(4) 0.018(4) 0.012(4)
C31K 0.071(4) 0.063(4) 0.082(5) -0.003(4) 0.012(4) 0.010(3)
N1K 0.060(3) 0.035(2) 0.049(3) 0.002(2) 0.002(2) 0.005(2)
N8K 0.057(3) 0.038(2) 0.049(3) 0.003(2) 0.001(2) 0.001(2)
N9K 0.059(3) 0.036(2) 0.056(3) -0.001(2) 0.007(2) -0.002(2)
N24K 0.062(3) 0.055(3) 0.058(3) 0.005(2) 0.009(3) 0.000(3)
N25K 0.056(3) 0.050(3) 0.052(3) 0.007(2) 0.001(2) 0.007(2)
N32K 0.056(3) 0.063(3) 0.067(4) 0.005(3) 0.011(3) 0.012(2)
O11K 0.055(2) 0.038(2) 0.060(3) -0.0038(18) 0.008(2) -0.0042(19)
O19K 0.292(12) 0.090(5) 0.098(5) -0.018(4) 0.048(6) -0.091(7)
O20K 0.116(5) 0.113(6) 0.214(10) -0.073(6) 0.093(5) -0.054(4)
O21K 0.091(4) 0.053(3) 0.079(3) -0.005(2) 0.024(3) -0.023(3)
O22K 0.065(3) 0.046(2) 0.082(4) -0.001(2) 0.018(3) -0.004(2)
S18K 0.140(2) 0.0661(12) 0.1019(18) -0.0273(12) 0.0715(18) -0.0486(15)
C2L 0.096(7) 0.080(6) 0.143(9) 0.033(6) -0.043(7) -0.012(5)
C3L 0.103(7) 0.104(7) 0.129(9) 0.039(7) -0.039(7) -0.017(6)
C4L 0.076(6) 0.104(7) 0.121(8) 0.027(6) -0.044(6) -0.014(5)
C5L 0.073(5) 0.096(6) 0.110(7) 0.007(5) -0.015(5) -0.004(5)
C6L 0.056(4) 0.077(5) 0.099(5) 0.007(4) -0.005(4) 0.000(3)
C7L 0.064(4) 0.097(6) 0.117(7) 0.026(5) -0.004(4) -0.013(4)
C10L 0.067(4) 0.052(3) 0.064(4) 0.006(3) 0.022(3) 0.014(3)
C12L 0.059(3) 0.047(3) 0.073(4) 0.005(3) 0.025(3) 0.006(3)
C13L 0.078(5) 0.059(4) 0.097(6) 0.027(4) 0.006(4) -0.006(4)
C14L 0.079(5) 0.073(5) 0.109(6) 0.041(4) 0.002(4) -0.011(4)
C15L 0.080(5) 0.071(5) 0.098(6) 0.030(4) 0.005(4) 0.000(4)
C16L 0.071(4) 0.055(3) 0.066(4) 0.006(3) 0.027(3) 0.015(3)
C17L 0.066(4) 0.045(3) 0.064(4) 0.006(3) 0.023(3) 0.010(3)
C23L 0.078(4) 0.053(3) 0.062(4) 0.003(3) 0.018(3) 0.023(3)
C26L 0.074(4) 0.064(4) 0.076(4) 0.013(3) 0.013(3) 0.014(3)
C27L 0.073(4) 0.065(4) 0.076(4) 0.006(3) 0.013(3) 0.020(3)
C28L 0.081(5) 0.089(6) 0.083(5) 0.005(4) 0.003(4) 0.018(4)
C29L 0.075(5) 0.106(6) 0.087(6) -0.002(4) 0.008(4) 0.017(5)
C30L 0.080(5) 0.080(5) 0.090(5) -0.013(4) 0.013(4) 0.025(4)
C31L 0.090(6) 0.070(5) 0.088(5) -0.003(4) 0.009(4) 0.023(4)
N1L 0.059(3) 0.071(4) 0.088(4) 0.007(3) -0.009(3) 0.001(3)
N8L 0.062(3) 0.060(3) 0.081(4) 0.009(3) 0.016(3) 0.008(3)
N9L 0.062(3) 0.068(4) 0.080(4) 0.010(3) 0.014(3) 0.002(3)
N24L 0.088(4) 0.054(3) 0.071(4) 0.009(3) 0.010(3) 0.022(3)
N25L 0.077(4) 0.063(3) 0.069(3) 0.006(3) 0.017(3) 0.020(3)
N32L 0.088(4) 0.059(3) 0.072(4) 0.001(3) 0.016(3) 0.021(3)
O11L 0.096(4) 0.047(3) 0.070(3) 0.014(2) 0.006(3) 0.003(3)
O19L 0.181(8) 0.177(9) 0.220(11) 0.086(8) 0.015(8) -0.089(7)
O20L 0.212(11) 0.125(8) 0.244(12) 0.112(9) -0.055(9) -0.047(7)
O21L 0.205(13) 0.115(7) 0.209(9) 0.072(6) -0.038(8) -0.066(8)
O22L 0.102(4) 0.044(2) 0.063(3) 0.004(2) 0.008(3) 0.019(3)
S18L 0.152(3) 0.131(3) 0.180(4) 0.098(3) -0.033(3) -0.072(3)
C2M 0.051(3) 0.051(4) 0.074(4) -0.006(3) 0.004(3) 0.004(3)
C3M 0.057(4) 0.064(4) 0.077(5) -0.010(3) 0.009(3) 0.006(3)
C4M 0.059(4) 0.066(4) 0.074(5) -0.007(3) 0.013(3) -0.005(3)
C5M 0.060(3) 0.046(3) 0.067(4) 0.002(3) 0.002(3) 0.000(3)
C6M 0.051(3) 0.036(3) 0.055(3) -0.008(2) -0.003(2) -0.002(2)
C7M 0.054(3) 0.036(3) 0.059(3) 0.000(2) 0.002(3) 0.004(2)
C10M 0.046(3) 0.038(3) 0.046(3) -0.001(2) -0.006(2) 0.003(2)
C12M 0.047(3) 0.038(3) 0.048(3) -0.001(2) -0.005(2) 0.002(2)
C13M 0.056(3) 0.040(3) 0.050(3) 0.001(2) 0.003(3) 0.005(2)
C14M 0.061(3) 0.035(3) 0.053(3) -0.001(2) 0.012(3) 0.003(2)
C15M 0.054(3) 0.038(3) 0.052(3) -0.004(2) 0.008(3) 0.006(2)
C16M 0.049(3) 0.040(3) 0.052(3) -0.002(2) 0.002(2) -0.001(2)
C17M 0.051(3) 0.040(3) 0.047(3) -0.001(2) 0.000(2) 0.006(2)
C23M 0.052(3) 0.039(3) 0.053(3) -0.002(2) 0.002(2) 0.003(2)
C26M 0.060(4) 0.053(4) 0.073(4) 0.005(3) 0.018(3) 0.008(3)
C27M 0.073(4) 0.056(4) 0.071(5) 0.006(3) 0.018(4) 0.005(3)
C28M 0.089(6) 0.064(4) 0.118(8) 0.014(5) 0.047(6) 0.010(4)
C29M 0.102(7) 0.074(5) 0.159(12) 0.031(6) 0.072(8) 0.015(5)
C30M 0.103(6) 0.067(5) 0.127(9) 0.024(5) 0.059(7) 0.014(5)
C31M 0.088(5) 0.057(4) 0.100(7) 0.018(4) 0.042(5) 0.005(4)
N1M 0.050(3) 0.040(2) 0.058(3) -0.004(2) 0.004(2) 0.004(2)
N8M 0.044(2) 0.037(2) 0.053(3) -0.002(2) -0.001(2) 0.0015(19)
N9M 0.046(2) 0.040(2) 0.051(3) -0.003(2) 0.006(2) 0.003(2)
N24M 0.057(3) 0.048(3) 0.060(3) 0.004(2) 0.011(2) 0.003(2)
N25M 0.057(3) 0.041(3) 0.059(3) 0.001(2) 0.008(2) 0.003(2)
N32M 0.070(3) 0.047(3) 0.071(4) 0.003(3) 0.026(3) 0.004(3)
O11M 0.044(2) 0.043(2) 0.057(3) 0.0015(18) 0.0028(18) 0.0039(17)
O19M 0.125(5) 0.060(3) 0.067(3) -0.012(3) 0.012(3) 0.026(3)
O20M 0.073(3) 0.051(3) 0.105(4) 0.019(3) 0.024(3) 0.016(2)
O21M 0.073(3) 0.030(2) 0.069(3) 0.0038(19) 0.015(2) 0.009(2)
O22M 0.058(3) 0.036(2) 0.073(3) 0.0028(19) 0.018(2) 0.0047(19)
S18M 0.0662(10) 0.0382(7) 0.0653(10) 0.0018(7) 0.0170(8) 0.0117(7)
C2N 0.104(6) 0.053(4) 0.096(6) -0.017(4) -0.020(5) 0.009(4)
C3N 0.107(6) 0.075(6) 0.098(7) -0.021(5) -0.028(6) 0.015(5)
C4N 0.104(7) 0.087(6) 0.080(6) -0.013(5) -0.027(5) 0.009(5)
C5N 0.077(5) 0.078(5) 0.074(5) -0.009(4) -0.012(4) 0.007(4)
C6N 0.073(4) 0.053(3) 0.062(4) 0.004(3) -0.002(3) 0.004(3)
C7N 0.068(4) 0.068(4) 0.074(4) -0.004(3) 0.005(3) 0.005(3)
C10N 0.059(3) 0.040(3) 0.058(3) -0.002(2) 0.018(3) -0.003(2)
C12N 0.064(3) 0.039(3) 0.053(3) 0.003(2) 0.015(3) -0.001(3)
C13N 0.064(4) 0.038(3) 0.062(4) 0.000(3) 0.011(3) 0.000(3)
C14N 0.067(3) 0.028(3) 0.066(4) -0.001(2) 0.010(3) 0.002(2)
C15N 0.065(3) 0.032(3) 0.061(4) -0.006(2) 0.013(3) -0.002(3)
C16N 0.060(3) 0.028(3) 0.062(3) -0.001(2) 0.013(3) -0.006(2)
C17N 0.062(3) 0.034(3) 0.059(3) -0.003(2) 0.013(3) -0.003(3)
C23N 0.057(3) 0.037(3) 0.072(4) -0.006(3) 0.011(3) -0.005(2)
C26N 0.064(4) 0.057(4) 0.083(4) -0.013(3) -0.007(3) -0.003(3)
C27N 0.069(4) 0.057(4) 0.100(5) -0.003(3) -0.010(4) -0.005(3)
C28N 0.080(6) 0.080(6) 0.104(6) -0.003(4) -0.021(5) -0.008(5)
C29N 0.131(11) 0.114(8) 0.126(8) -0.007(6) -0.045(8) 0.021(8)
C30N 0.116(9) 0.093(7) 0.132(8) 0.013(6) -0.019(7) 0.003(7)
C31N 0.090(7) 0.067(5) 0.135(7) 0.010(5) -0.012(6) 0.006(5)
N1N 0.073(4) 0.055(3) 0.064(3) 0.001(3) -0.002(3) 0.006(3)
N8N 0.058(3) 0.048(3) 0.056(3) -0.002(2) 0.011(2) 0.002(2)
N9N 0.075(4) 0.049(3) 0.063(3) -0.004(2) 0.011(3) 0.007(3)
N24N 0.058(3) 0.041(3) 0.077(3) -0.007(2) 0.004(3) -0.010(2)
N25N 0.056(3) 0.038(3) 0.082(3) -0.003(2) 0.002(3) -0.009(2)
N32N 0.077(4) 0.053(3) 0.109(5) -0.003(3) -0.006(4) -0.003(3)
O11N 0.071(3) 0.045(2) 0.062(3) -0.009(2) 0.003(2) 0.007(2)
O19N 0.075(3) 0.053(3) 0.105(4) -0.024(3) 0.025(3) -0.001(3)
O20N 0.069(3) 0.040(2) 0.082(3) -0.012(2) 0.006(2) 0.007(2)
O21N 0.079(3) 0.048(3) 0.085(3) -0.006(2) 0.006(3) 0.009(3)
O22N 0.066(3) 0.040(2) 0.074(3) -0.008(2) -0.003(2) 0.008(2)
S18N 0.0632(9) 0.0345(7) 0.0773(11) -0.0096(7) 0.0113(8) 0.0030(7)
C2O 0.081(6) 0.071(5) 0.184(12) 0.018(6) 0.016(7) -0.001(5)
C3O 0.096(8) 0.094(7) 0.201(13) 0.035(7) 0.034(9) 0.008(6)
C4O 0.098(9) 0.107(7) 0.212(15) 0.037(7) 0.041(10) 0.011(6)
C5O 0.079(6) 0.095(6) 0.145(9) 0.018(6) 0.029(6) 0.013(5)
C6O 0.069(5) 0.070(4) 0.120(7) -0.002(4) 0.010(5) -0.004(4)
C7O 0.082(5) 0.068(5) 0.094(6) -0.008(4) 0.009(4) -0.002(4)
C10O 0.077(4) 0.040(3) 0.062(4) -0.009(3) -0.009(3) -0.002(3)
C12O 0.072(4) 0.030(3) 0.051(3) -0.002(2) -0.012(3) 0.009(2)
C13O 0.073(4) 0.037(3) 0.052(3) -0.006(2) -0.014(3) 0.005(3)
C14O 0.079(4) 0.034(3) 0.056(4) -0.006(2) 0.000(3) 0.007(3)
C15O 0.079(4) 0.031(3) 0.060(4) -0.005(3) -0.005(3) 0.002(3)
C16O 0.064(3) 0.038(3) 0.055(3) -0.007(2) -0.014(3) 0.010(2)
C17O 0.070(3) 0.028(3) 0.058(4) -0.009(2) -0.010(3) 0.007(2)
C23O 0.068(3) 0.034(3) 0.055(3) -0.010(2) -0.009(3) 0.006(2)
C26O 0.075(4) 0.034(3) 0.059(4) 0.000(3) -0.006(3) -0.002(3)
C27O 0.063(3) 0.042(3) 0.058(4) -0.001(3) -0.014(3) 0.001(3)
C28O 0.081(5) 0.065(4) 0.079(5) 0.000(4) 0.007(4) -0.010(4)
C29O 0.084(6) 0.083(5) 0.083(6) 0.006(4) 0.017(5) -0.002(4)
C30O 0.100(7) 0.078(5) 0.115(8) 0.001(5) 0.034(6) -0.001(5)
C31O 0.114(7) 0.054(4) 0.144(10) -0.004(5) 0.052(8) 0.009(5)
N1O 0.062(4) 0.064(4) 0.124(6) 0.002(4) 0.006(4) 0.000(3)
N8O 0.076(4) 0.049(3) 0.081(4) -0.008(3) -0.003(3) -0.003(3)
N9O 0.075(4) 0.048(3) 0.081(4) -0.010(3) 0.003(3) -0.005(3)
N24O 0.074(3) 0.039(3) 0.059(3) -0.005(2) -0.002(3) 0.008(2)
N25O 0.065(3) 0.036(2) 0.062(3) -0.004(2) -0.008(2) 0.004(2)
N32O 0.079(4) 0.040(3) 0.098(5) -0.001(3) 0.017(4) 0.003(3)
O11O 0.089(4) 0.030(2) 0.092(4) -0.006(2) 0.013(3) -0.005(2)
O19O 0.092(4) 0.042(3) 0.089(4) -0.007(2) -0.002(3) 0.012(3)
O20O 0.087(4) 0.050(3) 0.091(4) -0.016(3) 0.008(3) 0.003(3)
O21O 0.095(4) 0.044(3) 0.090(4) -0.002(2) 0.008(3) 0.013(3)
O22O 0.073(3) 0.030(2) 0.118(5) -0.017(2) 0.020(3) 0.001(2)
S18O 0.0921(13) 0.0304(7) 0.0657(10) -0.0106(7) 0.0131(9) 0.0020(8)
C2P 0.068(4) 0.042(3) 0.065(4) 0.004(3) 0.002(3) -0.006(3)
C3P 0.077(5) 0.051(3) 0.055(4) -0.004(3) 0.004(3) -0.008(3)
C4P 0.073(4) 0.052(3) 0.064(4) -0.012(3) 0.005(3) -0.002(3)
C5P 0.071(4) 0.037(3) 0.069(4) -0.006(3) 0.012(3) -0.004(3)
C6P 0.063(3) 0.028(2) 0.058(3) -0.006(2) 0.008(3) -0.001(2)
C7P 0.076(4) 0.029(3) 0.066(4) -0.006(2) 0.005(3) 0.004(3)
C10P 0.054(3) 0.030(2) 0.059(3) 0.002(2) 0.010(3) 0.003(2)
C12P 0.058(3) 0.033(3) 0.065(3) 0.003(2) 0.010(3) 0.002(2)
C13P 0.087(5) 0.030(3) 0.075(4) 0.005(3) 0.006(4) 0.005(3)
C14P 0.083(5) 0.046(3) 0.075(4) 0.014(3) 0.006(4) 0.009(3)
C15P 0.076(5) 0.045(3) 0.072(4) 0.019(3) -0.002(4) 0.009(3)
C16P 0.062(4) 0.040(3) 0.058(3) 0.009(2) 0.004(3) 0.003(3)
C17P 0.054(3) 0.030(3) 0.055(3) 0.007(2) 0.006(3) 0.006(2)
C23P 0.052(3) 0.046(3) 0.055(3) 0.005(2) 0.006(3) 0.001(2)
C26P 0.086(5) 0.066(4) 0.058(4) 0.000(3) -0.014(4) 0.011(4)
C27P 0.076(5) 0.071(4) 0.055(4) -0.006(3) -0.015(3) 0.013(3)
C28P 0.093(6) 0.086(5) 0.062(4) -0.013(4) -0.020(4) 0.018(5)
C29P 0.111(8) 0.088(5) 0.082(6) -0.025(4) -0.036(6) 0.020(5)
C30P 0.105(7) 0.074(5) 0.098(6) -0.017(4) -0.030(6) 0.016(5)
C31P 0.073(5) 0.073(4) 0.071(5) -0.005(3) -0.006(4) 0.010(4)
N1P 0.067(3) 0.033(2) 0.056(3) -0.001(2) 0.009(2) -0.001(2)
N8P 0.069(3) 0.033(2) 0.062(3) -0.003(2) -0.003(3) 0.001(2)
N9P 0.084(4) 0.034(3) 0.068(3) -0.001(2) -0.008(3) -0.007(3)
N24P 0.067(3) 0.052(3) 0.052(3) 0.004(2) -0.008(3) 0.009(3)
N25P 0.056(3) 0.060(3) 0.046(3) 0.002(2) -0.002(2) 0.005(2)
N32P 0.052(3) 0.069(3) 0.058(3) -0.004(2) -0.003(2) 0.004(3)
O11P 0.100(4) 0.051(3) 0.074(4) 0.013(3) -0.009(3) -0.019(3)
O19P 0.153(7) 0.065(4) 0.227(11) 0.054(5) 0.008(7) 0.025(4)
O20P 0.280(14) 0.107(7) 0.143(7) 0.026(5) -0.056(7) 0.065(8)
O21P 0.150(8) 0.091(6) 0.195(9) 0.045(6) 0.022(7) 0.051(6)
O22P 0.060(3) 0.041(2) 0.057(3) 0.0014(18) -0.009(2) -0.0004(19)
S18P 0.158(3) 0.0519(12) 0.1041(19) 0.0287(12) -0.0040(19) 0.0285(16)
Na1 0.0493(13) 0.0412(12) 0.0638(15) 0.0017(11) 0.0100(11) 0.0031(10)
Na2 0.0493(13) 0.0443(13) 0.0762(17) 0.0090(12) 0.0113(12) 0.0032(11)
Na3 0.0655(16) 0.0342(12) 0.085(2) -0.0024(12) 0.0124(14) 0.0023(12)
Na4 0.0759(18) 0.0427(13) 0.0679(17) 0.0038(12) 0.0117(14) 0.0016(13)
Na5 0.097(2) 0.0492(15) 0.0648(17) 0.0057(13) 0.0171(16) 0.0077(16)
Na6 0.100(2) 0.0330(13) 0.093(2) -0.0017(13) -0.0249(18) -0.0024(15)
Na7 0.141(3) 0.0393(14) 0.083(2) -0.0039(14) 0.018(2) 0.0115(19)
Na8 0.126(4) 0.0503(19) 0.136(4) -0.005(2) -0.030(3) 0.002(2)
Na9A 0.097(4) 0.048(3) 0.065(3) 0.010(2) -0.007(3) -0.005(3)
Na9B 0.114(6) 0.046(3) 0.095(5) 0.019(3) 0.018(4) 0.005(4)
O1 0.051(2) 0.047(2) 0.056(3) 0.0086(19) 0.009(2) 0.0028(19)
O2 0.050(2) 0.043(2) 0.066(3) 0.003(2) 0.007(2) 0.0000(19)
O3 0.065(3) 0.050(3) 0.088(4) -0.001(3) 0.004(3) -0.006(2)
O4 0.094(4) 0.050(3) 0.074(3) -0.008(2) 0.008(3) -0.004(3)
O5 0.061(3) 0.063(3) 0.081(3) 0.007(3) 0.003(2) 0.006(3)
O6 0.071(3) 0.062(3) 0.092(4) 0.014(3) 0.027(3) 0.022(3)
O7 0.129(6) 0.042(3) 0.073(3) -0.002(2) 0.005(3) 0.000(3)
O8 0.102(5) 0.056(3) 0.086(4) -0.004(3) 0.005(3) 0.017(3)
O9 0.096(5) 0.064(3) 0.081(4) -0.005(3) 0.023(3) -0.002(3)
O10 0.065(3) 0.125(6) 0.072(4) -0.003(4) -0.002(3) 0.006(4)
O11 0.117(5) 0.058(3) 0.080(4) 0.002(3) 0.005(4) 0.010(3)
O12 0.135(7) 0.101(6) 0.090(5) 0.049(4) -0.030(5) -0.043(5)
O13 0.133(6) 0.083(5) 0.102(5) -0.007(4) 0.002(4) 0.018(4)
O14 0.085(5) 0.098(6) 0.195(11) -0.079(7) 0.009(6) 0.002(5)
O15 0.152(8) 0.074(4) 0.095(5) 0.007(4) -0.001(5) 0.009(5)
O16 0.140(8) 0.103(6) 0.117(7) -0.010(5) 0.034(6) -0.034(6)
O17 0.104(6) 0.084(5) 0.171(10) 0.006(6) 0.027(6) -0.017(5)
O18 0.149(9) 0.128(8) 0.116(7) -0.033(6) 0.034(7) -0.014(7)
O19 0.093(6) 0.132(8) 0.141(8) -0.015(7) 0.002(6) -0.013(6)
O20 0.154(10) 0.134(9) 0.138(9) -0.069(7) -0.045(7) 0.054(8)
O21 0.140(8) 0.106(6) 0.109(6) -0.005(5) 0.003(5) -0.019(6)
O22 0.141(8) 0.097(6) 0.158(9) -0.010(6) 0.002(7) 0.015(6)
O23 0.130(8) 0.078(5) 0.293(17) -0.010(7) 0.134(11) 0.001(5)
O24 0.165(11) 0.107(7) 0.160(10) 0.022(7) 0.039(9) 0.048(8)
O25 0.075(8) 0.087(9) 0.096(9) -0.021(7) -0.003(7) -0.009(7)
O26 0.201(19) 0.034(5) 0.089(9) -0.016(6) -0.075(11) -0.003(8)
O27 0.140(15) 0.047(6) 0.191(19) 0.011(9) 0.112(15) -0.013(8)
O28 0.247(18) 0.030(5) 0.148(12) -0.010(6) 0.144(13) -0.017(7)
O29 0.053(6) 0.116(12) 0.107(10) 0.061(9) 0.002(6) -0.001(7)
O30 0.109(11) 0.082(9) 0.067(7) -0.013(6) 0.020(7) -0.006(8)
O31 0.20(2) 0.055(7) 0.116(12) 0.015(7) 0.105(14) 0.012(10)
C1S 0.136(10) 0.117(7) 0.097(7) 0.023(5) -0.033(6) -0.057(7)
C2S 0.147(12) 0.124(10) 0.087(6) 0.009(6) -0.008(6) -0.061(9)
C3S 0.113(8) 0.080(6) 0.090(6) -0.017(5) -0.003(6) 0.003(6)
N1S 0.102(6) 0.092(5) 0.083(5) -0.003(4) 0.004(4) -0.023(5)
O1S 0.34(2) 0.162(10) 0.144(10) 0.029(7) -0.088(12) -0.147(13)
C1T 0.094(7) 0.052(6) 0.083(5) -0.006(4) 0.002(4) 0.010(5)
C2T 0.113(10) 0.101(11) 0.099(11) 0.011(9) -0.016(8) -0.010(9)
C3T 0.151(15) 0.087(10) 0.086(7) -0.004(7) 0.003(8) 0.001(11)
N1T 0.097(7) 0.079(7) 0.081(5) -0.004(5) -0.001(5) 0.012(5)
O1T 0.063(4) 0.041(4) 0.078(4) -0.004(3) -0.012(3) 0.005(3)
O11T 0.133(12) 0.095(11) 0.123(12) 0.002(10) -0.003(11) 0.009(11)

loop_
_atom_type_symbol
_atom_type_description
_atom_type_scat_dispersion_real
_atom_type_scat_dispersion_imag
_atom_type_scat_source
C C 0.0181 0.0091 'International Tables Vol C Tables 4.2.6.8 and 6.1.1.4'
H H 0.0000 0.0000 'International Tables Vol C Tables 4.2.6.8 and 6.1.1.4'
Cu Cu -1.9646 0.5888 'International Tables Vol C Tables 4.2.6.8 and 6.1.1.4'
N N 0.0311 0.0180 'International Tables Vol C Tables 4.2.6.8 and 6.1.1.4'
Na Na 0.1353 0.1239 'International Tables Vol C Tables 4.2.6.8 and 6.1.1.4'
O O 0.0492 0.0322 'International Tables Vol C Tables 4.2.6.8 and 6.1.1.4'
S S 0.3331 0.5567 'International Tables Vol C Tables 4.2.6.8 and 6.1.1.4'
Zn Zn -1.5491 0.6778 'International Tables Vol C Tables 4.2.6.8 and 6.1.1.4'

loop_
_geom_angle_atom_site_label_1
_geom_angle_atom_site_label_2
_geom_angle_atom_site_label_3
_geom_angle
_geom_angle_site_symmetry_1
_geom_angle_site_symmetry_3
N25D Zn1 N8A 176.8(3) . .
N25D Zn1 O11A 102.5(2) . .
N8A Zn1 O11A 75.8(2) . .
N25D Zn1 N1A 105.0(3) . .
N8A Zn1 N1A 76.6(3) . .
O11A Zn1 N1A 152.5(3) . .
N25D Zn1 O22D 74.7(2) . .
N8A Zn1 O22D 102.6(2) . .
O11A Zn1 O22D 94.2(2) . .
N1A Zn1 O22D 92.2(3) . .
N25D Zn1 N32D 76.4(3) . .
N8A Zn1 N32D 106.3(3) . .
O11A Zn1 N32D 94.0(2) . .
N1A Zn1 N32D 93.1(3) . .
O22D Zn1 N32D 151.1(3) . .
N25A Cu2 O22A 78.7(2) . .
N25A Cu2 N32A 80.1(2) . .
O22A Cu2 N32A 156.5(2) . .
N25A Cu2 N8B 160.3(2) . .
O22A Cu2 N8B 97.5(2) . .
N32A Cu2 N8B 99.0(2) . .
N25A Cu2 N1B 121.9(2) . .
O22A Cu2 N1B 100.7(2) . .
N32A Cu2 N1B 99.0(2) . .
N8B Cu2 N1B 77.8(2) . .
N8C Zn3 N25B 169.8(3) . .
N8C Zn3 O11C 75.4(3) . .
N25B Zn3 O11C 102.9(3) . .
N8C Zn3 O22B 114.6(3) . .
N25B Zn3 O22B 75.5(3) . .
O11C Zn3 O22B 95.3(3) . .
N8C Zn3 N1C 76.5(3) . .
N25B Zn3 N1C 105.7(4) . .
O11C Zn3 N1C 151.4(3) . .
O22B Zn3 N1C 91.3(3) . .
N8C Zn3 N32B 96.0(3) . .
N25B Zn3 N32B 74.0(3) . .
O11C Zn3 N32B 94.3(4) . .
O22B Zn3 N32B 149.3(3) . .
N1C Zn3 N32B 94.0(4) . .
N25C Zn4 N8D 172.9(3) . .
N25C Zn4 O11D 111.5(3) . .
N8D Zn4 O11D 75.2(2) . .
N25C Zn4 O22C 74.8(3) . .
N8D Zn4 O22C 107.0(2) . .
O11D Zn4 O22C 98.5(3) . .
N25C Zn4 N1D 96.2(3) . .
N8D Zn4 N1D 76.9(2) . .
O11D Zn4 N1D 152.0(2) . .
O22C Zn4 N1D 91.5(3) . .
N25C Zn4 N32C 75.2(3) . .
N8D Zn4 N32C 103.1(3) . .
O11D Zn4 N32C 90.3(3) . .
O22C Zn4 N32C 149.9(3) . .
N1D Zn4 N32C 94.0(3) . .
N8E Zn5 N25H 169.9(2) . .
N8E Zn5 O11E 75.0(2) . .
N25H Zn5 O11E 104.9(2) . .
N8E Zn5 O22H 115.6(2) . .
N25H Zn5 O22H 74.5(2) . .
O11E Zn5 O22H 95.6(2) . .
N8E Zn5 N1E 76.2(2) . .
N25H Zn5 N1E 104.5(2) . .
O11E Zn5 N1E 150.6(2) . .
O22H Zn5 N1E 91.7(2) . .
N8E Zn5 N32H 94.5(2) . .
N25H Zn5 N32H 75.3(2) . .
O11E Zn5 N32H 89.7(2) . .
O22H Zn5 N32H 149.7(2) . .
N1E Zn5 N32H 98.2(2) . .
N8F Zn6 N25E 170.8(3) . .
N8F Zn6 O22E 104.3(2) . .
N25E Zn6 O22E 75.6(2) . .
N8F Zn6 O11F 75.6(3) . .
N25E Zn6 O11F 113.6(3) . .
O22E Zn6 O11F 96.7(2) . .
N8F Zn6 N32E 104.0(3) . .
N25E Zn6 N32E 76.2(3) . .
O22E Zn6 N32E 151.6(2) . .
O11F Zn6 N32E 91.5(3) . .
N8F Zn6 N1F 75.5(3) . .
N25E Zn6 N1F 95.3(3) . .
O22E Zn6 N1F 90.5(3) . .
O11F Zn6 N1F 151.1(2) . .
N32E Zn6 N1F 95.3(3) . .
N25F Zn7 N8G 176.2(3) . .
N25F Zn7 O22F 76.1(3) . .
N8G Zn7 O22F 100.8(3) . .
N25F Zn7 O11G 103.1(3) . .
N8G Zn7 O11G 74.7(3) . .
O22F Zn7 O11G 94.4(2) . .
N25F Zn7 N32F 77.0(3) . .
N8G Zn7 N32F 105.9(3) . .
O22F Zn7 N32F 153.1(3) . .
O11G Zn7 N32F 89.9(3) . .
N25F Zn7 N1G 106.9(3) . .
N8G Zn7 N1G 75.2(3) . .
O22F Zn7 N1G 90.8(3) . .
O11G Zn7 N1G 149.9(3) . .
N32F Zn7 N1G 98.7(3) . .
N25G Cu8 O22G 79.2(2) . .
N25G Cu8 N8H 165.8(2) . .
O22G Cu8 N8H 98.8(2) . .
N25G Cu8 N32G 80.5(2) . .
O22G Cu8 N32G 156.3(2) . .
N8H Cu8 N32G 97.8(2) . .
N25G Cu8 N1H 116.3(2) . .
O22G Cu8 N1H 100.5(2) . .
N8H Cu8 N1H 77.9(2) . .
N32G Cu8 N1H 99.5(3) . .
N25L Zn9 N8I 173.8(3) . .
N25L Zn9 O22L 76.5(3) . .
N8I Zn9 O22L 106.3(3) . .
N25L Zn9 N32L 76.8(3) . .
N8I Zn9 N32L 100.6(3) . .
O22L Zn9 N32L 153.2(3) . .
N25L Zn9 O11I 110.9(3) . .
N8I Zn9 O11I 74.7(2) . .
O22L Zn9 O11I 94.1(2) . .
N32L Zn9 O11I 92.4(3) . .
N25L Zn9 N1I 99.5(3) . .
N8I Zn9 N1I 75.2(3) . .
O22L Zn9 N1I 88.6(3) . .
N32L Zn9 N1I 98.9(3) . .
O11I Zn9 N1I 149.3(3) . .
N25I Cu10 O22I 79.4(2) . .
N25I Cu10 N32I 80.2(2) . .
O22I Cu10 N32I 157.3(2) . .
N25I Cu10 N8J 162.7(3) . .
O22I Cu10 N8J 96.6(3) . .
N32I Cu10 N8J 99.9(3) . .
N25I Cu10 N1J 120.5(2) . .
O22I Cu10 N1J 98.9(2) . .
N32I Cu10 N1J 100.0(2) . .
N8J Cu10 N1J 76.7(2) . .
N8K Zn11 N25J 167.8(2) . .
N8K Zn11 O11K 75.0(2) . .
N25J Zn11 O11K 101.1(2) . .
N8K Zn11 O22J 116.4(2) . .
N25J Zn11 O22J 75.1(2) . .
O11K Zn11 O22J 94.6(2) . .
N8K Zn11 N1K 77.4(2) . .
N25J Zn11 N1K 106.8(2) . .
O11K Zn11 N1K 152.1(2) . .
O22J Zn11 N1K 93.8(2) . .
N8K Zn11 N32J 94.1(2) . .
N25J Zn11 N32J 74.4(2) . .
O11K Zn11 N32J 92.0(2) . .
O22J Zn11 N32J 149.5(2) . .
N1K Zn11 N32J 94.0(2) . .
N8L Zn12 N25K 171.2(3) . .
N8L Zn12 O22K 112.9(3) . .
N25K Zn12 O22K 75.1(2) . .
N8L Zn12 O11L 74.7(3) . .
N25K Zn12 O11L 101.3(3) . .
O22K Zn12 O11L 96.5(3) . .
N8L Zn12 N32K 95.6(3) . .
N25K Zn12 N32K 76.4(3) . .
O22K Zn12 N32K 151.5(3) . .
O11L Zn12 N32K 89.6(3) . .
N8L Zn12 N1L 76.6(3) . .
N25K Zn12 N1L 107.7(3) . .
O22K Zn12 N1L 91.2(3) . .
O11L Zn12 N1L 151.0(3) . .
N32K Zn12 N1L 96.9(3) . .
N8M Zn13 N25P 169.6(2) . .
N8M Zn13 O11M 75.3(2) . .
N25P Zn13 O11M 104.3(2) . .
N8M Zn13 O22P 115.2(2) . .
N25P Zn13 O22P 75.3(2) . .
O11M Zn13 O22P 96.6(2) . .
N8M Zn13 N1M 77.1(2) . .
N25P Zn13 N1M 103.7(2) . .
O11M Zn13 N1M 152.0(2) . .
O22P Zn13 N1M 90.8(2) . .
N8M Zn13 N32P 95.4(2) . .
N25P Zn13 N32P 74.2(3) . .
O11M Zn13 N32P 92.2(2) . .
O22P Zn13 N32P 149.4(2) . .
N1M Zn13 N32P 95.0(2) . .
N8N Zn14 N25M 174.2(3) . .
N8N Zn14 O22M 107.6(2) . .
N25M Zn14 O22M 75.1(2) . .
N8N Zn14 O11N 74.8(2) . .
N25M Zn14 O11N 110.1(2) . .
O22M Zn14 O11N 98.7(2) . .
N8N Zn14 N32M 101.1(3) . .
N25M Zn14 N32M 76.0(2) . .
O22M Zn14 N32M 151.2(2) . .
O11N Zn14 N32M 90.8(3) . .
N8N Zn14 N1N 75.6(3) . .
N25M Zn14 N1N 99.6(3) . .
O22M Zn14 N1N 89.4(3) . .
O11N Zn14 N1N 150.3(2) . .
N32M Zn14 N1N 95.6(3) . .
N25N Zn15 N8O 179.4(3) . .
N25N Zn15 O22N 75.5(3) . .
N8O Zn15 O22N 103.9(3) . .
N25N Zn15 O11O 104.5(2) . .
N8O Zn15 O11O 75.8(3) . .
O22N Zn15 O11O 94.0(3) . .
N25N Zn15 N32N 76.8(3) . .
N8O Zn15 N32N 103.7(3) . .
O22N Zn15 N32N 152.4(3) . .
O11O Zn15 N32N 93.6(3) . .
N25N Zn15 N1O 105.5(3) . .
N8O Zn15 N1O 74.1(3) . .
O22N Zn15 N1O 87.8(3) . .
O11O Zn15 N1O 149.4(3) . .
N32N Zn15 N1O 98.8(4) . .
N25O Cu16 O22O 78.4(3) . .
N25O Cu16 N32O 80.7(3) . .
O22O Cu16 N32O 158.7(3) . .
N25O Cu16 N1P 142.0(3) . .
O22O Cu16 N1P 99.2(3) . .
N32O Cu16 N1P 99.7(3) . .
N25O Cu16 N8P 140.8(3) . .
O22O Cu16 N8P 97.6(3) . .
N32O Cu16 N8P 96.1(3) . .
N1P Cu16 N8P 77.2(2) . .
N1A C2A C3A 120.7(11) . .
N1A C2A H2A 119.6 . .
C3A C2A H2A 119.6 . .
C2A C3A C4A 118.0(10) . .
C2A C3A H3A 121.0 . .
C4A C3A H3A 121.0 . .
C5A C4A C3A 119.1(11) . .
C5A C4A H4A 120.4 . .
C3A C4A H4A 120.4 . .
C4A C5A C6A 121.2(12) . .
C4A C5A H5A 119.4 . .
C6A C5A H5A 119.4 . .
N1A C6A C5A 121.0(9) . .
N1A C6A C7A 115.1(7) . .
C5A C6A C7A 123.9(9) . .
N8A C7A C6A 116.2(8) . .
N8A C7A H7A 121.9 . .
C6A C7A H7A 121.9 . .
O11A C10A N9A 124.7(7) . .
O11A C10A C12A 117.1(6) . .
N9A C10A C12A 118.2(6) . .
C13A C12A C17A 118.7(6) . .
C13A C12A C10A 124.8(6) . .
C17A C12A C10A 116.5(6) . .
C14A C13A C12A 120.1(6) . .
C14A C13A H13A 120.0 . .
C12A C13A H13A 120.0 . .
C13A C14A C15A 120.3(5) . .
C13A C14A S18A 120.7(5) . .
C15A C14A S18A 119.0(5) . .
C16A C15A C14A 121.4(6) . .
C16A C15A H15A 119.3 . .
C14A C15A H15A 119.3 . .
C15A C16A C17A 118.9(6) . .
C15A C16A C23A 123.0(6) . .
C17A C16A C23A 118.1(6) . .
C12A C17A C16A 120.7(6) . .
C12A C17A H17A 119.7 . .
C16A C17A H17A 119.7 . .
O22A C23A N24A 127.1(6) . .
O22A C23A C16A 117.4(6) . .
N24A C23A C16A 115.5(6) . .
N25A C26A C27A 115.6(6) . .
N25A C26A H26A 122.2 . .
C27A C26A H26A 122.2 . .
C28A C27A N32A 121.0(7) . .
C28A C27A C26A 125.8(7) . .
N32A C27A C26A 113.0(6) . .
C27A C28A C29A 120.2(8) . .
C27A C28A H28A 119.9 . .
C29A C28A H28A 119.9 . .
C28A C29A C30A 119.0(8) . .
C28A C29A H29A 120.5 . .
C30A C29A H29A 120.5 . .
C31A C30A C29A 117.6(8) . .
C31A C30A H30A 121.2 . .
C29A C30A H30A 121.2 . .
N32A C31A C30A 124.1(7) . .
N32A C31A H31A 117.9 . .
C30A C31A H31A 117.9 . .
C6A N1A C2A 119.7(8) . .
C6A N1A Zn1 112.4(6) . .
C2A N1A Zn1 127.7(7) . .
C7A N8A N9A 123.2(7) . .
C7A N8A Zn1 119.6(6) . .
N9A N8A Zn1 117.1(5) . .
C10A N9A N8A 108.9(6) . .
C23A N24A N25A 108.3(5) . .
C26A N25A N24A 123.5(6) . .
C26A N25A Cu2 118.9(5) . .
N24A N25A Cu2 117.6(4) . .
C31A N32A C27A 118.0(6) . .
C31A N32A Cu2 130.3(5) . .
C27A N32A Cu2 111.6(4) . .
C10A O11A Zn1 113.1(5) . .
S18A O19A Na7 113.8(3) . .
S18A O20A Na2 152.5(4) . .
S18A O20A Na6 97.2(3) . .
Na2 O20A Na6 109.0(2) . .
S18A O21A Na6 96.9(3) . .
C23A O22A Cu2 108.2(4) . .
O19A S18A O20A 114.1(3) . .
O19A S18A O21A 113.2(4) . .
O20A S18A O21A 110.9(4) . .
O19A S18A C14A 106.2(3) . .
O20A S18A C14A 106.2(3) . .
O21A S18A C14A 105.5(3) . .
N1B C2B C3B 122.7(7) . .
N1B C2B H2B 118.7 . .
C3B C2B H2B 118.7 . .
C4B C3B C2B 119.7(7) . .
C4B C3B H3B 120.1 . .
C2B C3B H3B 120.1 . .
C3B C4B C5B 119.8(7) . .
C3B C4B H4B 120.1 . .
C5B C4B H4B 120.1 . .
C4B C5B C6B 117.4(7) . .
C4B C5B H5B 121.3 . .
C6B C5B H5B 121.3 . .
N1B C6B C5B 122.6(7) . .
N1B C6B C7B 117.4(6) . .
C5B C6B C7B 120.0(6) . .
N8B C7B C6B 116.6(6) . .
N8B C7B H7B 121.7 . .
C6B C7B H7B 121.7 . .
O11B C10B N9B 121.7(6) . .
O11B C10B C12B 121.4(6) . .
N9B C10B C12B 116.9(6) . .
C13B C12B C17B 119.5(7) . .
C13B C12B C10B 117.8(6) . .
C17B C12B C10B 122.7(6) . .
C14B C13B C12B 118.6(7) . .
C14B C13B H13B 120.7 . .
C12B C13B H13B 120.7 . .
C15B C14B C13B 122.6(6) . .
C15B C14B S18B 118.3(6) . .
C13B C14B S18B 119.1(6) . .
C14B C15B C16B 119.7(7) . .
C14B C15B H15B 120.2 . .
C16B C15B H15B 120.2 . .
C15B C16B C17B 118.9(7) . .
C15B C16B C23B 122.3(7) . .
C17B C16B C23B 118.7(6) . .
C12B C17B C16B 120.6(6) . .
C12B C17B H17B 119.7 . .
C16B C17B H17B 119.7 . .
O22B C23B N24B 128.1(8) . .
O22B C23B C16B 116.7(7) . .
N24B C23B C16B 115.2(7) . .
N25B C26B C27B 118.6(11) . .
N25B C26B H26B 120.7 . .
C27B C26B H26B 120.7 . .
N32B C27B C28B 124.6(11) . .
N32B C27B C26B 115.4(10) . .
C28B C27B C26B 119.6(12) . .
C29B C28B C27B 116.4(14) . .
C29B C28B H28B 121.8 . .
C27B C28B H28B 121.8 . .
C30B C29B C28B 120.6(14) . .
C30B C29B H29B 119.7 . .
C28B C29B H29B 119.7 . .
C29B C30B C31B 118.3(14) . .
C29B C30B H30B 120.8 . .
C31B C30B H30B 120.8 . .
N32B C31B C30B 120.8(13) . .
N32B C31B H31B 119.6 . .
C30B C31B H31B 119.6 . .
C2B N1B C6B 117.8(6) . .
C2B N1B Cu2 130.5(5) . .
C6B N1B Cu2 111.6(5) . .
C7B N8B N9B 122.9(5) . .
C7B N8B Cu2 116.4(5) . .
N9B N8B Cu2 120.6(4) . .
C10B N9B N8B 126.7(6) . .
C10B N9B H9B 116.7 . .
N8B N9B H9B 116.7 . .
C23B N24B N25B 108.7(7) . .
C26B N25B N24B 122.3(9) . .
C26B N25B Zn3 119.8(8) . .
N24B N25B Zn3 117.6(5) . .
C27B N32B C31B 118.7(10) . .
C27B N32B Zn3 111.8(7) . .
C31B N32B Zn3 129.4(9) . .
S18B O19B Na9B 150.8(6) . 1_545
S18B O19B Na10 92.0(5) . 1_545
Na9B O19B Na10 87.7(4) 1_545 1_545
S18B O21B Na10 97.5(5) . 1_545
C23B O22B Zn3 110.0(5) . .
O19B S18B O20B 115.7(7) . .
O19B S18B O21B 113.1(6) . .
O20B S18B O21B 110.9(6) . .
O19B S18B C14B 106.0(4) . .
O20B S18B C14B 105.7(4) . .
O21B S18B C14B 104.4(4) . .
N1C C2C C3C 123.4(12) . .
N1C C2C H2C 118.3 . .
C3C C2C H2C 118.3 . .
C4C C3C C2C 117.0(14) . .
C4C C3C H3C 121.5 . .
C2C C3C H3C 121.5 . .
C5C C4C C3C 119.8(13) . .
C5C C4C H4C 120.1 . .
C3C C4C H4C 120.1 . .
C4C C5C C6C 120.4(12) . .
C4C C5C H5C 119.8 . .
C6C C5C H5C 119.8 . .
N1C C6C C5C 119.9(11) . .
N1C C6C C7C 117.5(10) . .
C5C C6C C7C 122.5(10) . .
N8C C7C C6C 113.5(9) . .
N8C C7C H7C 123.2 . .
C6C C7C H7C 123.2 . .
O11C C10C N9C 126.1(10) . .
O11C C10C C12C 117.0(8) . .
N9C C10C C12C 116.8(8) . .
C17C C12C C13C 117.4(10) . .
C17C C12C C10C 119.9(8) . .
C13C C12C C10C 122.7(8) . .
C14C C13C C12C 119.2(9) . .
C14C C13C H13C 120.4 . .
C12C C13C H13C 120.4 . .
C13C C14C C15C 124.6(7) . .
C13C C14C S18C 117.5(7) . .
C15C C14C S18C 117.9(8) . .
C14C C15C C16C 115.4(9) . .
C14C C15C H15C 122.3 . .
C16C C15C H15C 122.3 . .
C17C C16C C15C 120.1(9) . .
C17C C16C C23C 120.2(7) . .
C15C C16C C23C 119.5(9) . .
C16C C17C C12C 123.3(8) . .
C16C C17C H17C 118.4 . .
C12C C17C H17C 118.4 . .
O22C C23C N24C 126.4(9) . .
O22C C23C C16C 116.2(9) . .
N24C C23C C16C 117.4(8) . .
N25C C26C C27C 115.3(9) . .
N25C C26C H26C 122.3 . .
C27C C26C H26C 122.3 . .
N32C C27C C28C 123.4(11) . .
N32C C27C C26C 117.2(8) . .
C28C C27C C26C 119.4(10) . .
C27C C28C C29C 114.7(11) . .
C27C C28C H28C 122.6 . .
C29C C28C H28C 122.6 . .
C30C C29C C28C 120.7(11) . .
C30C C29C H29C 119.6 . .
C28C C29C H29C 119.6 . .
C29C C30C C31C 123.3(13) . .
C29C C30C H30C 118.4 . .
C31C C30C H30C 118.4 . .
N32C C31C C30C 117.4(11) . .
N32C C31C H31C 121.3 . .
C30C C31C H31C 121.3 . .
C2C N1C C6C 118.9(10) . .
C2C N1C Zn3 128.8(8) . .
C6C N1C Zn3 112.2(8) . .
C7C N8C N9C 120.4(8) . .
C7C N8C Zn3 120.1(7) . .
N9C N8C Zn3 119.5(6) . .
N8C N9C C10C 108.2(8) . .
C23C N24C N25C 108.6(7) . .
C26C N25C N24C 119.5(8) . .
C26C N25C Zn4 122.0(8) . .
N24C N25C Zn4 118.4(6) . .
C31C N32C C27C 120.4(8) . .
C31C N32C Zn4 128.6(6) . .
C27C N32C Zn4 110.1(6) . .
C10C O11C Zn3 110.5(6) . .
S18C O20C Na6 147.1(4) . .
C23C O22C Zn4 111.5(6) . .
O19C S18C O21C 113.4(6) . .
O19C S18C O20C 112.5(5) . .
O21C S18C O20C 112.5(5) . .
O19C S18C C14C 107.1(5) . .
O21C S18C C14C 105.6(5) . .
O20C S18C C14C 105.0(4) . .
N1D C2D C3D 122.9(8) . .
N1D C2D H2D 118.6 . .
C3D C2D H2D 118.6 . .
C2D C3D C4D 117.0(9) . .
C2D C3D H3D 121.5 . .
C4D C3D H3D 121.5 . .
C5D C4D C3D 119.7(8) . .
C5D C4D H4D 120.1 . .
C3D C4D H4D 120.1 . .
C4D C5D C6D 119.3(8) . .
C4D C5D H5D 120.3 . .
C6D C5D H5D 120.3 . .
N1D C6D C5D 119.9(8) . .
N1D C6D C7D 117.7(7) . .
C5D C6D C7D 122.4(8) . .
N8D C7D C6D 115.8(7) . .
N8D C7D H7D 122.1 . .
C6D C7D H7D 122.1 . .
O11D C10D N9D 125.0(7) . .
O11D C10D C12D 117.3(7) . .
N9D C10D C12D 117.6(7) . .
C13D C12D C17D 119.3(7) . .
C13D C12D C10D 124.3(7) . .
C17D C12D C10D 116.1(7) . .
C14D C13D C12D 118.4(7) . .
C14D C13D H13D 120.8 . .
C12D C13D H13D 120.8 . .
C13D C14D C15D 123.2(6) . .
C13D C14D S18D 117.5(6) . .
C15D C14D S18D 119.1(6) . .
C14D C15D C16D 119.0(7) . .
C14D C15D H15D 120.5 . .
C16D C15D H15D 120.5 . .
C15D C16D C17D 118.6(7) . .
C15D C16D C23D 123.9(7) . .
C17D C16D C23D 117.3(7) . .
C12D C17D C16D 121.4(7) . .
C12D C17D H17D 119.3 . .
C16D C17D H17D 119.3 . .
O22D C23D N24D 123.2(7) . .
O22D C23D C16D 117.5(7) . .
N24D C23D C16D 119.2(7) . .
N25D C26D C27D 117.6(8) . .
N25D C26D H26D 121.2 . .
C27D C26D H26D 121.2 . .
C28D C27D N32D 120.9(9) . .
C28D C27D C26D 123.5(9) . .
N32D C27D C26D 115.6(7) . .
C29D C28D C27D 119.9(12) . .
C29D C28D H28D 120.0 . .
C27D C28D H28D 120.0 . .
C28D C29D C30D 121.1(12) . .
C28D C29D H29D 119.4 . .
C30D C29D H29D 119.4 . .
C29D C30D C31D 115.6(11) . .
C29D C30D H30D 122.2 . .
C31D C30D H30D 122.2 . .
N32D C31D C30D 125.6(13) . .
N32D C31D H31D 117.2 . .
C30D C31D H31D 117.2 . .
C2D N1D C6D 121.1(7) . .
C2D N1D Zn4 128.2(5) . .
C6D N1D Zn4 110.4(5) . .
C7D N8D N9D 121.9(6) . .
C7D N8D Zn4 119.0(5) . .
N9D N8D Zn4 119.1(5) . .
C10D N9D N8D 107.6(6) . .
N25D N24D C23D 110.2(6) . .
C26D N25D N24D 119.2(7) . .
C26D N25D Zn1 120.3(6) . .
N24D N25D Zn1 120.4(5) . .
C31D N32D C27D 116.7(9) . .
C31D N32D Zn1 133.5(8) . .
C27D N32D Zn1 109.7(5) . .
C10D O11D Zn4 113.1(5) . .
S18D O20D Na9A 138.7(4) . 1_545
S18D O20D Na9B 124.5(5) . 1_545
C23D O22D Zn1 111.4(5) . .
O20D S18D O19D 113.4(4) . .
O20D S18D O21D 111.9(4) . .
O19D S18D O21D 111.1(4) . .
O20D S18D C14D 106.1(4) . .
O19D S18D C14D 107.9(4) . .
O21D S18D C14D 105.8(4) . .
N1E C2E C3E 122.9(7) . .
N1E C2E H2E 118.6 . .
C3E C2E H2E 118.6 . .
C2E C3E C4E 119.9(7) . .
C2E C3E H3E 120.1 . .
C4E C3E H3E 120.1 . .
C3E C4E C5E 117.7(8) . .
C3E C4E H4E 121.1 . .
C5E C4E H4E 121.1 . .
C6E C5E C4E 118.8(7) . .
C6E C5E H5E 120.6 . .
C4E C5E H5E 120.6 . .
N1E C6E C5E 122.3(7) . .
N1E C6E C7E 116.6(6) . .
C5E C6E C7E 121.1(6) . .
N8E C7E C6E 116.0(6) . .
N8E C7E H7E 122.0 . .
C6E C7E H7E 122.0 . .
O11E C10E N9E 125.9(7) . .
O11E C10E C12E 118.2(6) . .
N9E C10E C12E 115.9(6) . .
C17E C12E C13E 117.8(7) . .
C17E C12E C10E 119.6(6) . .
C13E C12E C10E 122.6(7) . .
C12E C13E C14E 119.6(7) . .
C12E C13E H13E 120.2 . .
C14E C13E H13E 120.2 . .
C15E C14E C13E 121.8(6) . .
C15E C14E S18E 120.7(5) . .
C13E C14E S18E 117.4(5) . .
C14E C15E C16E 118.5(7) . .
C14E C15E H15E 120.8 . .
C16E C15E H15E 120.8 . .
C17E C16E C15E 119.1(7) . .
C17E C16E C23E 118.5(6) . .
C15E C16E C23E 122.4(7) . .
C16E C17E C12E 123.2(6) . .
C16E C17E H17E 118.4 . .
C12E C17E H17E 118.4 . .
O22E C23E N24E 126.0(7) . .
O22E C23E C16E 116.7(6) . .
N24E C23E C16E 117.2(6) . .
N25E C26E C27E 114.8(8) . .
N25E C26E H26E 122.6 . .
C27E C26E H26E 122.6 . .
C28E C27E N32E 123.4(10) . .
C28E C27E C26E 121.6(10) . .
N32E C27E C26E 114.9(7) . .
C27E C28E C29E 119.1(13) . .
C27E C28E H28E 120.5 . .
C29E C28E H28E 120.5 . .
C28E C29E C30E 118.1(11) . .
C28E C29E H29E 120.9 . .
C30E C29E H29E 120.9 . .
C31E C30E C29E 116.7(12) . .
C31E C30E H30E 121.7 . .
C29E C30E H30E 121.7 . .
N32E C31E C30E 126.9(12) . .
N32E C31E H31E 116.5 . .
C30E C31E H31E 116.5 . .
C2E N1E C6E 118.2(6) . .
C2E N1E Zn5 129.8(5) . .
C6E N1E Zn5 112.0(5) . .
C7E N8E N9E 121.3(5) . .
C7E N8E Zn5 119.0(4) . .
N9E N8E Zn5 119.7(4) . .
C10E N9E N8E 107.5(6) . .
C23E N24E N25E 108.7(6) . .
C26E N25E N24E 121.7(7) . .
C26E N25E Zn6 120.2(6) . .
N24E N25E Zn6 117.7(5) . .
C31E N32E C27E 115.5(8) . .
C31E N32E Zn6 131.1(7) . .
C27E N32E Zn6 113.3(6) . .
C10E O11E Zn5 111.7(5) . .
S18E O20E Na8 133.5(5) . .
S18E O21E Na1 153.7(4) . .
C23E O22E Zn6 111.7(5) . .
O21E S18E O20E 113.4(4) . .
O21E S18E O19E 113.6(4) . .
O20E S18E O19E 113.1(5) . .
O21E S18E C14E 105.3(3) . .
O20E S18E C14E 105.2(4) . .
O19E S18E C14E 105.0(4) . .
N1F C2F C3F 122.2(11) . .
N1F C2F H2F 118.9 . .
C3F C2F H2F 118.9 . .
C4F C3F C2F 117.8(12) . .
C4F C3F H3F 121.1 . .
C2F C3F H3F 121.1 . .
C5F C4F C3F 119.9(12) . .
C5F C4F H4F 120.1 . .
C3F C4F H4F 120.1 . .
C4F C5F C6F 120.8(11) . .
C4F C5F H5F 119.6 . .
C6F C5F H5F 119.6 . .
C5F C6F N1F 121.2(10) . .
C5F C6F C7F 124.2(9) . .
N1F C6F C7F 114.6(9) . .
N8F C7F C6F 119.5(9) . .
N8F C7F H7F 120.3 . .
C6F C7F H7F 120.3 . .
O11F C10F N9F 126.6(8) . .
O11F C10F C12F 116.4(7) . .
N9F C10F C12F 117.0(7) . .
C17F C12F C13F 121.0(8) . .
C17F C12F C10F 117.3(6) . .
C13F C12F C10F 121.5(8) . .
C12F C13F C14F 117.6(8) . .
C12F C13F H13F 121.2 . .
C14F C13F H13F 121.2 . .
C15F C14F C13F 122.3(7) . .
C15F C14F S18F 119.0(6) . .
C13F C14F S18F 118.5(6) . .
C14F C15F C16F 118.6(8) . .
C14F C15F H15F 120.7 . .
C16F C15F H15F 120.7 . .
C17F C16F C15F 119.0(8) . .
C17F C16F C23F 120.0(7) . .
C15F C16F C23F 120.9(8) . .
C16F C17F C12F 121.5(7) . .
C16F C17F H17F 119.3 . .
C12F C17F H17F 119.3 . .
O22F C23F N24F 125.7(8) . .
O22F C23F C16F 116.0(7) . .
N24F C23F C16F 118.3(7) . .
N25F C26F C27F 118.3(8) . .
N25F C26F H26F 120.9 . .
C27F C26F H26F 120.9 . .
C28F C27F N32F 122.9(11) . .
C28F C27F C26F 122.7(10) . .
N32F C27F C26F 114.4(8) . .
C27F C28F C29F 118.5(11) . .
C27F C28F H28F 120.8 . .
C29F C28F H28F 120.8 . .
C30F C29F C28F 115.6(11) . .
C30F C29F H29F 122.2 . .
C28F C29F H29F 122.2 . .
C29F C30F C31F 124.1(13) . .
C29F C30F H30F 117.9 . .
C31F C30F H30F 117.9 . .
N32F C31F C30F 120.3(11) . .
N32F C31F H31F 119.9 . .
C30F C31F H31F 119.9 . .
C2F N1F C6F 118.1(9) . .
C2F N1F Zn6 130.5(7) . .
C6F N1F Zn6 111.3(6) . .
C7F N8F N9F 123.2(8) . .
C7F N8F Zn6 119.1(7) . .
N9F N8F Zn6 117.7(5) . .
C10F N9F N8F 109.9(6) . .
C23F N24F N25F 109.6(7) . .
C26F N25F N24F 124.2(7) . .
C26F N25F Zn7 118.2(7) . .
N24F N25F Zn7 117.5(5) . .
C31F N32F C27F 118.6(9) . .
C31F N32F Zn7 129.0(7) . .
C27F N32F Zn7 111.8(6) . .
C10F O11F Zn6 110.0(5) . .
S18F O19F Na4 122.2(4) . 1_545
S18F O19F Na11 88.3(4) . 1_545
Na4 O19F Na11 77.2(3) 1_545 1_545
S18F O20F Na12 104.5(5) . 1_545
S18F O20F Na5 140.5(4) . 1_545
Na12 O20F Na5 109.2(4) 1_545 1_545
S18F O21F Na11 99.4(5) . 1_545
S18F O21F Na12 88.2(5) . 1_545
Na11 O21F Na12 106.3(4) 1_545 1_545
C23F O22F Zn7 111.1(6) . .
O21F S18F O19F 113.5(5) . .
O21F S18F O20F 111.5(5) . .
O19F S18F O20F 112.5(4) . .
O21F S18F C14F 108.9(4) . .
O19F S18F C14F 104.6(4) . .
O20F S18F C14F 105.1(4) . .
N1G C2G C3G 123.0(12) . .
N1G C2G H2G 118.5 . .
C3G C2G H2G 118.5 . .
C4G C3G C2G 118.2(13) . .
C4G C3G H3G 120.9 . .
C2G C3G H3G 120.9 . .
C3G C4G C5G 118.4(11) . .
C3G C4G H4G 120.8 . .
C5G C4G H4G 120.8 . .
C4G C5G C6G 121.9(11) . .
C4G C5G H5G 119.1 . .
C6G C5G H5G 119.1 . .
N1G C6G C5G 119.9(10) . .
N1G C6G C7G 115.6(8) . .
C5G C6G C7G 124.3(10) . .
N8G C7G C6G 117.2(9) . .
N8G C7G H7G 121.4 . .
C6G C7G H7G 121.4 . .
O11G C10G N9G 124.0(8) . .
O11G C10G C12G 118.1(7) . .
N9G C10G C12G 117.9(7) . .
C17G C12G C13G 117.9(7) . .
C17G C12G C10G 116.8(7) . .
C13G C12G C10G 125.2(8) . .
C14G C13G C12G 119.4(7) . .
C14G C13G H13G 120.3 . .
C12G C13G H13G 120.3 . .
C13G C14G C15G 122.4(6) . .
C13G C14G S18G 121.5(6) . .
C15G C14G S18G 116.1(6) . .
C14G C15G C16G 118.3(7) . .
C14G C15G H15G 120.9 . .
C16G C15G H15G 120.9 . .
C17G C16G C15G 119.4(7) . .
C17G C16G C23G 119.6(6) . .
C15G C16G C23G 120.9(7) . .
C16G C17G C12G 122.5(6) . .
C16G C17G H17G 118.7 . .
C12G C17G H17G 118.7 . .
O22G C23G N24G 123.7(7) . .
O22G C23G C16G 119.2(6) . .
N24G C23G C16G 117.1(6) . .
N25G C26G C27G 115.3(6) . .
N25G C26G H26G 122.3 . .
C27G C26G H26G 122.3 . .
C28G C27G N32G 120.9(7) . .
C28G C27G C26G 125.9(6) . .
N32G C27G C26G 113.2(6) . .
C29G C28G C27G 119.9(7) . .
C29G C28G H28G 120.0 . .
C27G C28G H28G 120.0 . .
C28G C29G C30G 121.1(8) . .
C28G C29G H29G 119.5 . .
C30G C29G H29G 119.5 . .
C29G C30G C31G 115.1(8) . .
C29G C30G H30G 122.4 . .
C31G C30G H30G 122.4 . .
N32G C31G C30G 123.9(8) . .
N32G C31G H31G 118.0 . .
C30G C31G H31G 118.0 . .
C2G N1G C6G 118.2(9) . .
C2G N1G Zn7 128.9(7) . .
C6G N1G Zn7 111.5(6) . .
C7G N8G N9G 120.9(8) . .
C7G N8G Zn7 119.6(7) . .
N9G N8G Zn7 119.4(5) . .
N8G N9G C10G 108.7(7) . .
C23G N24G N25G 109.0(5) . .
C26G N25G N24G 123.7(5) . .
C26G N25G Cu8 118.7(5) . .
N24G N25G Cu8 117.6(5) . .
C31G N32G C27G 118.9(7) . .
C31G N32G Cu8 129.8(5) . .
C27G N32G Cu8 111.3(5) . .
C10G O11G Zn7 113.1(5) . .
S18G O19G Na1 132.8(3) . .
S18G O20G Na8 117.4(4) . .
S18G O21G Na3 137.8(4) . .
C23G O22G Cu8 110.2(5) . .
O21G S18G O20G 111.4(5) . .
O21G S18G O19G 115.9(4) . .
O20G S18G O19G 112.1(4) . .
O21G S18G C14G 104.9(4) . .
O20G S18G C14G 107.0(4) . .
O19G S18G C14G 104.7(3) . .
N1H C2H C3H 123.6(8) . .
N1H C2H H2H 118.2 . .
C3H C2H H2H 118.2 . .
C2H C3H C4H 119.4(8) . .
C2H C3H H3H 120.3 . .
C4H C3H H3H 120.3 . .
C5H C4H C3H 117.5(8) . .
C5H C4H H4H 121.3 . .
C3H C4H H4H 121.3 . .
C4H C5H C6H 118.5(8) . .
C4H C5H H5H 120.8 . .
C6H C5H H5H 120.8 . .
N1H C6H C5H 122.5(7) . .
N1H C6H C7H 117.3(6) . .
C5H C6H C7H 120.1(7) . .
N8H C7H C6H 117.0(6) . .
N8H C7H H7H 121.5 . .
C6H C7H H7H 121.5 . .
O11H C10H N9H 120.8(6) . .
O11H C10H C12H 123.0(6) . .
N9H C10H C12H 116.2(5) . .
C17H C12H C13H 118.3(6) . .
C17H C12H C10H 125.7(5) . .
C13H C12H C10H 116.0(5) . .
C14H C13H C12H 119.8(6) . .
C14H C13H H13H 120.1 . .
C12H C13H H13H 120.1 . .
C15H C14H C13H 121.4(5) . .
C15H C14H S18H 121.0(5) . .
C13H C14H S18H 117.6(5) . .
C14H C15H C16H 119.8(6) . .
C14H C15H H15H 120.1 . .
C16H C15H H15H 120.1 . .
C17H C16H C15H 119.2(6) . .
C17H C16H C23H 117.8(5) . .
C15H C16H C23H 122.8(6) . .
C16H C17H C12H 121.4(6) . .
C16H C17H H17H 119.3 . .
C12H C17H H17H 119.3 . .
O22H C23H N24H 124.6(6) . .
O22H C23H C16H 117.2(6) . .
N24H C23H C16H 118.1(5) . .
N25H C26H C27H 116.3(7) . .
N25H C26H H26H 121.8 . .
C27H C26H H26H 121.8 . .
N32H C27H C28H 122.1(9) . .
N32H C27H C26H 116.3(7) . .
C28H C27H C26H 121.6(9) . .
C27H C28H C29H 116.6(11) . .
C27H C28H H28H 121.7 . .
C29H C28H H28H 121.7 . .
C30H C29H C28H 120.2(11) . .
C30H C29H H29H 119.9 . .
C28H C29H H29H 119.9 . .
C29H C30H C31H 120.5(12) . .
C29H C30H H30H 119.7 . .
C31H C30H H30H 119.7 . .
N32H C31H C30H 121.9(12) . .
N32H C31H H31H 119.0 . .
C30H C31H H31H 119.0 . .
C2H N1H C6H 118.6(7) . .
C2H N1H Cu8 130.9(6) . .
C6H N1H Cu8 110.4(5) . .
C7H N8H N9H 123.7(6) . .
C7H N8H Cu8 117.4(5) . .
N9H N8H Cu8 118.9(4) . .
C10H N9H N8H 126.2(5) . .
C10H N9H H9H 116.9 . .
N8H N9H H9H 116.9 . .
C23H N24H N25H 109.8(5) . .
C26H N25H N24H 120.8(6) . .
C26H N25H Zn5 120.4(5) . .
N24H N25H Zn5 118.7(4) . .
C31H N32H C27H 118.4(8) . .
C31H N32H Zn5 129.3(7) . .
C27H N32H Zn5 111.4(5) . .
S18H O19H Na4 147.3(3) . 1_545
S18H O19H Na11 128.9(4) . 1_545
Na4 O19H Na11 80.5(2) 1_545 1_545
C23H O22H Zn5 112.3(4) . .
O20H S18H O21H 112.9(4) . .
O20H S18H O19H 113.5(4) . .
O21H S18H O19H 113.0(4) . .
O20H S18H C14H 105.7(3) . .
O21H S18H C14H 104.3(3) . .
O19H S18H C14H 106.4(3) . .
N1I C2I C3I 118.4(13) . .
N1I C2I H2I 120.8 . .
C3I C2I H2I 120.8 . .
C4I C3I C2I 120.7(12) . .
C4I C3I H3I 119.6 . .
C2I C3I H3I 119.6 . .
C5I C4I C3I 117.8(13) . .
C5I C4I H4I 121.1 . .
C3I C4I H4I 121.1 . .
C4I C5I C6I 121.0(13) . .
C4I C5I H5I 119.5 . .
C6I C5I H5I 119.5 . .
N1I C6I C5I 122.2(10) . .
N1I C6I C7I 114.2(9) . .
C5I C6I C7I 123.5(10) . .
N8I C7I C6I 118.6(9) . .
N8I C7I H7I 120.7 . .
C6I C7I H7I 120.7 . .
O11I C10I N9I 125.9(6) . .
O11I C10I C12I 117.1(6) . .
N9I C10I C12I 116.9(6) . .
C13I C12I C17I 119.0(6) . .
C13I C12I C10I 124.8(6) . .
C17I C12I C10I 116.1(6) . .
C12I C13I C14I 118.4(6) . .
C12I C13I H13I 120.8 . .
C14I C13I H13I 120.8 . .
C15I C14I C13I 121.6(5) . .
C15I C14I S18I 119.2(5) . .
C13I C14I S18I 118.9(5) . .
C14I C15I C16I 119.4(6) . .
C14I C15I H15I 120.3 . .
C16I C15I H15I 120.3 . .
C17I C16I C15I 119.3(7) . .
C17I C16I C23I 118.7(6) . .
C15I C16I C23I 121.9(6) . .
C16I C17I C12I 122.3(6) . .
C16I C17I H17I 118.8 . .
C12I C17I H17I 118.8 . .
O22I C23I N24I 124.9(6) . .
O22I C23I C16I 115.6(6) . .
N24I C23I C16I 119.4(6) . .
N25I C26I C27I 116.4(6) . .
N25I C26I H26I 121.8 . .
C27I C26I H26I 121.8 . .
C28I C27I N32I 123.2(6) . .
C28I C27I C26I 124.0(6) . .
N32I C27I C26I 112.7(6) . .
C27I C28I C29I 117.9(7) . .
C27I C28I H28I 121.1 . .
C29I C28I H28I 121.1 . .
C30I C29I C28I 119.3(8) . .
C30I C29I H29I 120.3 . .
C28I C29I H29I 120.3 . .
C29I C30I C31I 120.9(8) . .
C29I C30I H30I 119.6 . .
C31I C30I H30I 119.6 . .
N32I C31I C30I 120.9(7) . .
N32I C31I H31I 119.5 . .
C30I C31I H31I 119.5 . .
C6I N1I C2I 119.5(9) . .
C6I N1I Zn9 112.3(6) . .
C2I N1I Zn9 127.4(8) . .
C7I N8I N9I 121.2(7) . .
C7I N8I Zn9 119.5(6) . .
N9I N8I Zn9 119.3(5) . .
C10I N9I N8I 108.9(6) . .
C23I N24I N25I 108.4(5) . .
C26I N25I N24I 125.8(6) . .
C26I N25I Cu10 117.6(5) . .
N24I N25I Cu10 116.7(4) . .
C31I N32I C27I 117.7(6) . .
C31I N32I Cu10 129.6(5) . .
C27I N32I Cu10 112.7(4) . .
C10I O11I Zn9 110.3(5) . .
S18I O19I Na8 126.7(4) . .
S18I O20I Na1 154.1(5) . .
S18I O20I Na3 87.4(3) . .
Na1 O20I Na3 113.6(2) . .
S18I O21I Na3 108.8(3) . .
C23I O22I Cu10 110.5(5) . .
O19I S18I O21I 112.6(4) . .
O19I S18I O20I 113.8(4) . .
O21I S18I O20I 110.8(4) . .
O19I S18I C14I 108.0(3) . .
O21I S18I C14I 105.2(3) . .
O20I S18I C14I 105.8(3) . .
N1J C2J C3J 125.3(7) . .
N1J C2J H2J 117.3 . .
C3J C2J H2J 117.3 . .
C2J C3J C4J 117.3(8) . .
C2J C3J H3J 121.3 . .
C4J C3J H3J 121.3 . .
C5J C4J C3J 118.4(7) . .
C5J C4J H4J 120.8 . .
C3J C4J H4J 120.8 . .
C4J C5J C6J 120.0(6) . .
C4J C5J H5J 120.0 . .
C6J C5J H5J 120.0 . .
C5J C6J N1J 122.2(7) . .
C5J C6J C7J 121.4(6) . .
N1J C6J C7J 116.4(6) . .
N8J C7J C6J 117.7(6) . .
N8J C7J H7J 121.1 . .
C6J C7J H7J 121.1 . .
O11J C10J N9J 120.4(7) . .
O11J C10J C12J 122.0(6) . .
N9J C10J C12J 117.6(6) . .
C13J C12J C17J 118.5(7) . .
C13J C12J C10J 118.3(6) . .
C17J C12J C10J 123.2(6) . .
C14J C13J C12J 120.2(7) . .
C14J C13J H13J 119.9 . .
C12J C13J H13J 119.9 . .
C13J C14J C15J 122.3(6) . .
C13J C14J S18J 120.0(5) . .
C15J C14J S18J 117.7(6) . .
C14J C15J C16J 118.1(7) . .
C14J C15J H15J 120.9 . .
C16J C15J H15J 120.9 . .
C17J C16J C15J 120.0(6) . .
C17J C16J C23J 117.8(6) . .
C15J C16J C23J 122.1(7) . .
C16J C17J C12J 120.9(6) . .
C16J C17J H17J 119.5 . .
C12J C17J H17J 119.5 . .
O22J C23J N24J 126.7(6) . .
O22J C23J C16J 116.5(6) . .
N24J C23J C16J 116.7(6) . .
N25J C26J C27J 117.8(7) . .
N25J C26J H26J 121.1 . .
C27J C26J H26J 121.1 . .
N32J C27J C28J 120.5(7) . .
N32J C27J C26J 116.3(7) . .
C28J C27J C26J 123.1(7) . .
C27J C28J C29J 120.3(8) . .
C27J C28J H28J 119.8 . .
C29J C28J H28J 119.8 . .
C28J C29J C30J 118.9(8) . .
C28J C29J H29J 120.6 . .
C30J C29J H29J 120.6 . .
C31J C30J C29J 116.6(8) . .
C31J C30J H30J 121.7 . .
C29J C30J H30J 121.7 . .
N32J C31J C30J 124.4(8) . .
N32J C31J H31J 117.8 . .
C30J C31J H31J 117.8 . .
C2J N1J C6J 116.8(6) . .
C2J N1J Cu10 131.3(4) . .
C6J N1J Cu10 111.9(4) . .
C7J N8J N9J 123.0(6) . .
C7J N8J Cu10 117.3(5) . .
N9J N8J Cu10 119.7(4) . .
N8J N9J C10J 127.1(6) . .
N8J N9J H9J 116.4 . .
C10J N9J H9J 116.4 . .
C23J N24J N25J 109.0(6) . .
C26J N25J N24J 120.6(6) . .
C26J N25J Zn11 121.2(5) . .
N24J N25J Zn11 118.0(5) . .
C31J N32J C27J 119.2(7) . .
C31J N32J Zn11 130.4(5) . .
C27J N32J Zn11 110.2(5) . .
S18J O19J Na10 166.9(6) . .
S18J O19J Na9B 97.9(5) . .
Na10 O19J Na9B 91.7(4) . .
S18J O21J Na9A 122.2(5) . .
S18J O21J Na9B 97.5(5) . .
C23J O22J Zn11 111.0(4) . .
O20J S18J O19J 116.8(5) . .
O20J S18J O21J 112.2(6) . .
O19J S18J O21J 109.1(5) . .
O20J S18J C14J 106.1(4) . .
O19J S18J C14J 106.9(4) . .
O21J S18J C14J 104.9(4) . .
N1K C2K C3K 122.5(8) . .
N1K C2K H2K 118.8 . .
C3K C2K H2K 118.8 . .
C4K C3K C2K 117.9(9) . .
C4K C3K H3K 121.1 . .
C2K C3K H3K 121.1 . .
C5K C4K C3K 119.8(8) . .
C5K C4K H4K 120.1 . .
C3K C4K H4K 120.1 . .
C6K C5K C4K 119.2(8) . .
C6K C5K H5K 120.4 . .
C4K C5K H5K 120.4 . .
N1K C6K C5K 121.6(7) . .
N1K C6K C7K 114.9(6) . .
C5K C6K C7K 123.5(7) . .
N8K C7K C6K 115.4(6) . .
N8K C7K H7K 122.3 . .
C6K C7K H7K 122.3 . .
O11K C10K N9K 126.4(7) . .
O11K C10K C12K 115.7(6) . .
N9K C10K C12K 117.9(6) . .
C17K C12K C13K 117.7(7) . .
C17K C12K C10K 118.4(6) . .
C13K C12K C10K 123.8(7) . .
C14K C13K C12K 119.2(7) . .
C14K C13K H13K 120.4 . .
C12K C13K H13K 120.4 . .
C13K C14K C15K 122.8(6) . .
C13K C14K S18K 120.4(6) . .
C15K C14K S18K 116.7(6) . .
C14K C15K C16K 119.1(7) . .
C14K C15K H15K 120.5 . .
C16K C15K H15K 120.5 . .
C17K C16K C15K 117.8(7) . .
C17K C16K C23K 117.8(6) . .
C15K C16K C23K 124.3(7) . .
C12K C17K C16K 123.4(6) . .
C12K C17K H17K 118.3 . .
C16K C17K H17K 118.3 . .
O22K C23K N24K 124.9(7) . .
O22K C23K C16K 117.1(7) . .
N24K C23K C16K 118.0(7) . .
N25K C26K C27K 117.8(8) . .
N25K C26K H26K 121.1 . .
C27K C26K H26K 121.1 . .
N32K C27K C28K 122.3(8) . .
N32K C27K C26K 115.2(7) . .
C28K C27K C26K 122.5(8) . .
C27K C28K C29K 119.3(9) . .
C27K C28K H28K 120.4 . .
C29K C28K H28K 120.4 . .
C30K C29K C28K 118.9(9) . .
C30K C29K H29K 120.6 . .
C28K C29K H29K 120.6 . .
C31K C30K C29K 118.3(9) . .
C31K C30K H30K 120.8 . .
C29K C30K H30K 120.8 . .
N32K C31K C30K 123.6(10) . .
N32K C31K H31K 118.2 . .
C30K C31K H31K 118.2 . .
C2K N1K C6K 119.1(7) . .
C2K N1K Zn11 127.8(5) . .
C6K N1K Zn11 113.0(5) . .
C7K N8K N9K 120.6(6) . .
C7K N8K Zn11 119.2(5) . .
N9K N8K Zn11 120.1(4) . .
C10K N9K N8K 106.9(6) . .
C23K N24K N25K 108.5(6) . .
C26K N25K N24K 122.4(7) . .
C26K N25K Zn12 118.7(6) . .
N24K N25K Zn12 118.8(5) . .
C31K N32K C27K 117.6(7) . .
C31K N32K Zn12 131.2(6) . .
C27K N32K Zn12 111.2(5) . .
C10K O11K Zn11 111.2(5) . .
S18K O21K Na3 148.8(4) . .
C23K O22K Zn12 112.6(5) . .
O19K S18K O20K 112.1(7) . .
O19K S18K O21K 113.5(6) . .
O20K S18K O21K 112.8(6) . .
O19K S18K C14K 104.9(5) . .
O20K S18K C14K 105.5(5) . .
O21K S18K C14K 107.2(4) . .
N1L C2L C3L 121.8(12) . .
N1L C2L H2L 119.1 . .
C3L C2L H2L 119.1 . .
C4L C3L C2L 118.8(12) . .
C4L C3L H3L 120.6 . .
C2L C3L H3L 120.6 . .
C3L C4L C5L 118.8(10) . .
C3L C4L H4L 120.6 . .
C5L C4L H4L 120.6 . .
C6L C5L C4L 118.3(12) . .
C6L C5L H5L 120.8 . .
C4L C5L H5L 120.8 . .
N1L C6L C5L 121.9(11) . .
N1L C6L C7L 115.5(9) . .
C5L C6L C7L 122.6(11) . .
N8L C7L C6L 117.7(10) . .
N8L C7L H7L 121.1 . .
C6L C7L H7L 121.1 . .
O11L C10L N9L 127.4(8) . .
O11L C10L C12L 117.0(8) . .
N9L C10L C12L 115.6(7) . .
C17L C12L C13L 118.0(8) . .
C17L C12L C10L 117.0(7) . .
C13L C12L C10L 124.7(9) . .
C14L C13L C12L 119.7(10) . .
C14L C13L H13L 120.1 . .
C12L C13L H13L 120.1 . .
C13L C14L C15L 123.4(8) . .
C13L C14L S18L 119.9(8) . .
C15L C14L S18L 116.7(7) . .
C16L C15L C14L 117.5(9) . .
C16L C15L H15L 121.3 . .
C14L C15L H15L 121.3 . .
C15L C16L C17L 118.6(9) . .
C15L C16L C23L 123.0(9) . .
C17L C16L C23L 118.3(8) . .
C12L C17L C16L 122.8(8) . .
C12L C17L H17L 118.6 . .
C16L C17L H17L 118.6 . .
O22L C23L N24L 126.4(9) . .
O22L C23L C16L 116.3(8) . .
N24L C23L C16L 117.2(8) . .
N25L C26L C27L 114.6(8) . .
N25L C26L H26L 122.7 . .
C27L C26L H26L 122.7 . .
N32L C27L C28L 122.9(10) . .
N32L C27L C26L 115.4(9) . .
C28L C27L C26L 121.7(9) . .
C29L C28L C27L 118.2(11) . .
C29L C28L H28L 120.9 . .
C27L C28L H28L 120.9 . .
C28L C29L C30L 117.9(12) . .
C28L C29L H29L 121.1 . .
C30L C29L H29L 121.1 . .
C31L C30L C29L 120.0(12) . .
C31L C30L H30L 120.0 . .
C29L C30L H30L 120.0 . .
N32L C31L C30L 122.9(11) . .
N32L C31L H31L 118.5 . .
C30L C31L H31L 118.5 . .
C2L N1L C6L 119.3(9) . .
C2L N1L Zn12 128.7(8) . .
C6L N1L Zn12 111.5(6) . .
C7L N8L N9L 122.1(9) . .
C7L N8L Zn12 118.7(7) . .
N9L N8L Zn12 119.1(6) . .
C10L N9L N8L 108.0(7) . .
C23L N24L N25L 107.4(7) . .
C26L N25L N24L 121.4(8) . .
C26L N25L Zn9 120.4(7) . .
N24L N25L Zn9 118.2(6) . .
C31L N32L C27L 117.9(9) . .
C31L N32L Zn9 129.3(7) . .
C27L N32L Zn9 112.6(7) . .
C10L O11L Zn12 110.5(6) . .
S18L O19L Na10 128.8(8) . .
C23L O22L Zn9 111.4(6) . .
O20L S18L O21L 121.5(10) . .
O20L S18L O19L 104.5(9) . .
O21L S18L O19L 109.0(9) . .
O20L S18L C14L 109.2(6) . .
O21L S18L C14L 106.9(6) . .
O19L S18L C14L 104.5(7) . .
N1M C2M C3M 123.9(8) . .
N1M C2M H2M 118.1 . .
C3M C2M H2M 118.1 . .
C2M C3M C4M 118.0(8) . .
C2M C3M H3M 121.0 . .
C4M C3M H3M 121.0 . .
C3M C4M C5M 119.5(8) . .
C3M C4M H4M 120.3 . .
C5M C4M H4M 120.3 . .
C6M C5M C4M 118.7(8) . .
C6M C5M H5M 120.7 . .
C4M C5M H5M 120.7 . .
N1M C6M C5M 121.5(7) . .
N1M C6M C7M 115.6(6) . .
C5M C6M C7M 122.8(7) . .
N8M C7M C6M 116.1(6) . .
N8M C7M H7M 122.0 . .
C6M C7M H7M 122.0 . .
O11M C10M N9M 125.5(6) . .
O11M C10M C12M 117.2(6) . .
N9M C10M C12M 117.2(6) . .
C13M C12M C17M 117.6(6) . .
C13M C12M C10M 123.7(6) . .
C17M C12M C10M 118.7(6) . .
C14M C13M C12M 120.7(6) . .
C14M C13M H13M 119.6 . .
C12M C13M H13M 119.6 . .
C13M C14M C15M 120.8(6) . .
C13M C14M S18M 118.4(5) . .
C15M C14M S18M 120.7(5) . .
C16M C15M C14M 119.6(6) . .
C16M C15M H15M 120.2 . .
C14M C15M H15M 120.2 . .
C15M C16M C17M 119.3(6) . .
C15M C16M C23M 124.4(6) . .
C17M C16M C23M 116.3(6) . .
C16M C17M C12M 122.0(6) . .
C16M C17M H17M 119.0 . .
C12M C17M H17M 119.0 . .
O22M C23M N24M 126.5(7) . .
O22M C23M C16M 117.9(6) . .
N24M C23M C16M 115.5(6) . .
N25M C26M C27M 114.7(7) . .
N25M C26M H26M 122.7 . .
C27M C26M H26M 122.7 . .
N32M C27M C28M 120.7(8) . .
N32M C27M C26M 117.6(8) . .
C28M C27M C26M 121.6(8) . .
C29M C28M C27M 118.0(10) . .
C29M C28M H28M 121.0 . .
C27M C28M H28M 121.0 . .
C30M C29M C28M 122.3(10) . .
C30M C29M H29M 118.8 . .
C28M C29M H29M 118.8 . .
C29M C30M C31M 117.9(10) . .
C29M C30M H30M 121.0 . .
C31M C30M H30M 121.0 . .
N32M C31M C30M 119.5(9) . .
N32M C31M H31M 120.2 . .
C30M C31M H31M 120.2 . .
C2M N1M C6M 118.4(7) . .
C2M N1M Zn13 129.5(5) . .
C6M N1M Zn13 112.1(5) . .
C7M N8M N9M 121.6(6) . .
C7M N8M Zn13 119.1(5) . .
N9M N8M Zn13 119.3(4) . .
C10M N9M N8M 108.3(5) . .
C23M N24M N25M 107.5(6) . .
C26M N25M N24M 122.3(6) . .
C26M N25M Zn14 119.7(5) . .
N24M N25M Zn14 117.9(5) . .
C27M N32M C31M 121.4(8) . .
C27M N32M Zn14 111.9(5) . .
C31M N32M Zn14 126.5(6) . .
C10M O11M Zn13 111.3(4) . .
S18M O20M Na7 119.5(4) . .
S18M O21M Na2 154.6(3) . .
C23M O22M Zn14 112.5(5) . .
O21M S18M O20M 113.0(4) . .
O21M S18M O19M 112.3(4) . .
O20M S18M O19M 112.4(5) . .
O21M S18M C14M 106.0(3) . .
O20M S18M C14M 106.0(3) . .
O19M S18M C14M 106.5(4) . .
N1N C2N C3N 120.6(10) . .
N1N C2N H2N 119.7 . .
C3N C2N H2N 119.7 . .
C4N C3N C2N 121.4(11) . .
C4N C3N H3N 119.3 . .
C2N C3N H3N 119.3 . .
C3N C4N C5N 118.7(10) . .
C3N C4N H4N 120.6 . .
C5N C4N H4N 120.6 . .
C6N C5N C4N 118.8(10) . .
C6N C5N H5N 120.6 . .
C4N C5N H5N 120.6 . .
N1N C6N C5N 120.6(8) . .
N1N C6N C7N 116.5(8) . .
C5N C6N C7N 122.9(9) . .
N8N C7N C6N 118.2(8) . .
N8N C7N H7N 120.9 . .
C6N C7N H7N 120.9 . .
O11N C10N N9N 126.0(7) . .
O11N C10N C12N 117.2(7) . .
N9N C10N C12N 116.6(6) . .
C17N C12N C13N 119.2(7) . .
C17N C12N C10N 117.9(6) . .
C13N C12N C10N 122.8(7) . .
C14N C13N C12N 119.4(7) . .
C14N C13N H13N 120.3 . .
C12N C13N H13N 120.3 . .
C13N C14N C15N 122.5(6) . .
C13N C14N S18N 118.0(6) . .
C15N C14N S18N 119.2(5) . .
C14N C15N C16N 119.7(7) . .
C14N C15N H15N 120.1 . .
C16N C15N H15N 120.1 . .
C17N C16N C15N 116.6(7) . .
C17N C16N C23N 118.1(6) . .
C15N C16N C23N 125.1(7) . .
C12N C17N C16N 122.6(7) . .
C12N C17N H17N 118.7 . .
C16N C17N H17N 118.7 . .
O22N C23N N24N 123.9(8) . .
O22N C23N C16N 118.1(7) . .
N24N C23N C16N 117.8(6) . .
N25N C26N C27N 118.0(8) . .
N25N C26N H26N 121.0 . .
C27N C26N H26N 121.0 . .
C28N C27N N32N 120.9(10) . .
C28N C27N C26N 125.4(10) . .
N32N C27N C26N 113.7(9) . .
C27N C28N C29N 123.4(14) . .
C27N C28N H28N 118.3 . .
C29N C28N H28N 118.3 . .
C28N C29N C30N 116.7(14) . .
C28N C29N H29N 121.7 . .
C30N C29N H29N 121.7 . .
C31N C30N C29N 115.5(13) . .
C31N C30N H30N 122.2 . .
C29N C30N H30N 122.2 . .
N32N C31N C30N 126.5(14) . .
N32N C31N H31N 116.7 . .
C30N C31N H31N 116.7 . .
C6N N1N C2N 119.8(8) . .
C6N N1N Zn14 110.4(6) . .
C2N N1N Zn14 129.6(7) . .
C7N N8N N9N 122.1(7) . .
C7N N8N Zn14 119.3(6) . .
N9N N8N Zn14 118.7(5) . .
C10N N9N N8N 108.8(6) . .
C23N N24N N25N 108.4(6) . .
C26N N25N N24N 122.2(7) . .
C26N N25N Zn15 118.9(6) . .
N24N N25N Zn15 118.7(5) . .
C31N N32N C27N 116.6(11) . .
C31N N32N Zn15 130.4(9) . .
C27N N32N Zn15 112.6(7) . .
C10N O11N Zn14 111.7(5) . .
S18N O19N Na12 122.8(5) . .
S18N O20N Na5 130.5(4) . .
S18N O20N Na4 92.7(3) . .
Na5 O20N Na4 92.69(19) . .
S18N O21N Na11 154.4(5) . .
S18N O21N Na4 99.3(3) . .
Na11 O21N Na4 84.2(3) . .
C23N O22N Zn15 113.1(5) . .
O20N S18N O21N 111.8(4) . .
O20N S18N O19N 115.1(4) . .
O21N S18N O19N 110.7(4) . .
O20N S18N C14N 105.6(4) . .
O21N S18N C14N 107.1(4) . .
O19N S18N C14N 106.0(3) . .
N1O C2O C3O 122.2(14) . .
N1O C2O H2O 118.9 . .
C3O C2O H2O 118.9 . .
C4O C3O C2O 118.0(15) . .
C4O C3O H3O 121.0 . .
C2O C3O H3O 121.0 . .
C3O C4O C5O 120.2(17) . .
C3O C4O H4O 119.9 . .
C5O C4O H4O 119.9 . .
C4O C5O C6O 120.0(15) . .
C4O C5O H5O 120.0 . .
C6O C5O H5O 120.0 . .
N1O C6O C5O 123.0(11) . .
N1O C6O C7O 115.0(10) . .
C5O C6O C7O 121.9(11) . .
N8O C7O C6O 116.0(10) . .
N8O C7O H7O 122.0 . .
C6O C7O H7O 122.0 . .
O11O C10O N9O 126.6(8) . .
O11O C10O C12O 115.7(8) . .
N9O C10O C12O 117.6(7) . .
C17O C12O C13O 120.0(7) . .
C17O C12O C10O 117.9(6) . .
C13O C12O C10O 122.1(8) . .
C14O C13O C12O 116.7(8) . .
C14O C13O H13O 121.7 . .
C12O C13O H13O 121.7 . .
C13O C14O C15O 123.6(6) . .
C13O C14O S18O 119.2(6) . .
C15O C14O S18O 117.2(6) . .
C14O C15O C16O 118.5(8) . .
C14O C15O H15O 120.8 . .
C16O C15O H15O 120.8 . .
C17O C16O C15O 118.5(8) . .
C17O C16O C23O 120.7(6) . .
C15O C16O C23O 120.7(8) . .
C16O C17O C12O 122.6(6) . .
C16O C17O H17O 118.7 . .
C12O C17O H17O 118.7 . .
O22O C23O N24O 122.7(8) . .
O22O C23O C16O 119.4(7) . .
N24O C23O C16O 117.9(6) . .
N25O C26O C27O 114.3(6) . .
N25O C26O H26O 122.9 . .
C27O C26O H26O 122.9 . .
C28O C27O N32O 122.0(8) . .
C28O C27O C26O 124.9(7) . .
N32O C27O C26O 113.0(7) . .
C27O C28O C29O 117.8(9) . .
C27O C28O H28O 121.1 . .
C29O C28O H28O 121.1 . .
C30O C29O C28O 119.2(10) . .
C30O C29O H29O 120.4 . .
C28O C29O H29O 120.4 . .
C31O C30O C29O 118.0(12) . .
C31O C30O H30O 121.0 . .
C29O C30O H30O 121.0 . .
N32O C31O C30O 124.0(11) . .
N32O C31O H31O 118.0 . .
C30O C31O H31O 118.0 . .
C6O N1O C2O 116.6(12) . .
C6O N1O Zn15 113.2(7) . .
C2O N1O Zn15 129.5(9) . .
C7O N8O N9O 122.1(8) . .
C7O N8O Zn15 121.2(7) . .
N9O N8O Zn15 116.5(6) . .
C10O N9O N8O 110.2(7) . .
C23O N24O N25O 108.8(6) . .
C26O N25O N24O 121.6(6) . .
C26O N25O Cu16 119.5(6) . .
N24O N25O Cu16 118.7(5) . .
C31O N32O C27O 118.8(9) . .
C31O N32O Cu16 128.9(7) . .
C27O N32O Cu16 112.2(6) . .
C10O O11O Zn15 110.3(6) . .
S18O O19O Na2 122.2(4) . .
S18O O19O Na7 91.1(3) . .
Na2 O19O Na7 95.7(2) . .
S18O O20O Na7 102.2(4) . .
S18O O21O Na6 122.7(4) . .
C23O O22O Cu16 110.8(6) . .
O19O S18O O21O 115.9(4) . .
O19O S18O O20O 111.7(4) . .
O21O S18O O20O 110.1(4) . .
O19O S18O C14O 106.8(4) . .
O21O S18O C14O 104.2(4) . .
O20O S18O C14O 107.5(4) . .
N1P C2P C3P 121.3(7) . .
N1P C2P H2P 119.3 . .
C3P C2P H2P 119.3 . .
C4P C3P C2P 121.1(8) . .
C4P C3P H3P 119.4 . .
C2P C3P H3P 119.4 . .
C3P C4P C5P 118.6(7) . .
C3P C4P H4P 120.7 . .
C5P C4P H4P 120.7 . .
C6P C5P C4P 117.8(7) . .
C6P C5P H5P 121.1 . .
C4P C5P H5P 121.1 . .
N1P C6P C5P 122.8(7) . .
N1P C6P C7P 116.5(6) . .
C5P C6P C7P 120.7(6) . .
N8P C7P C6P 119.9(6) . .
N8P C7P H7P 120.1 . .
C6P C7P H7P 120.1 . .
O11P C10P N9P 121.7(7) . .
O11P C10P C12P 121.5(6) . .
N9P C10P C12P 116.8(6) . .
C17P C12P C13P 118.8(7) . .
C17P C12P C10P 125.5(6) . .
C13P C12P C10P 115.6(6) . .
C14P C13P C12P 118.8(7) . .
C14P C13P H13P 120.6 . .
C12P C13P H13P 120.6 . .
C13P C14P C15P 122.3(6) . .
C13P C14P S18P 118.9(6) . .
C15P C14P S18P 118.8(7) . .
C14P C15P C16P 118.6(8) . .
C14P C15P H15P 120.7 . .
C16P C15P H15P 120.7 . .
C17P C16P C15P 118.6(7) . .
C17P C16P C23P 119.4(6) . .
C15P C16P C23P 121.9(7) . .
C12P C17P C16P 122.8(6) . .
C12P C17P H17P 118.6 . .
C16P C17P H17P 118.6 . .
O22P C23P N24P 126.5(7) . .
O22P C23P C16P 117.9(6) . .
N24P C23P C16P 115.6(6) . .
N25P C26P C27P 119.8(8) . .
N25P C26P H26P 120.1 . .
C27P C26P H26P 120.1 . .
C28P C27P N32P 121.4(9) . .
C28P C27P C26P 124.0(9) . .
N32P C27P C26P 114.2(7) . .
C27P C28P C29P 119.7(10) . .
C27P C28P H28P 120.2 . .
C29P C28P H28P 120.2 . .
C30P C29P C28P 118.8(10) . .
C30P C29P H29P 120.6 . .
C28P C29P H29P 120.6 . .
C29P C30P C31P 120.9(10) . .
C29P C30P H30P 119.5 . .
C31P C30P H30P 119.5 . .
N32P C31P C30P 120.1(9) . .
N32P C31P H31P 119.9 . .
C30P C31P H31P 119.9 . .
C2P N1P C6P 118.3(6) . .
C2P N1P Cu16 125.4(5) . .
C6P N1P Cu16 116.3(5) . .
C7P N8P N9P 120.9(6) . .
C7P N8P Cu16 109.6(5) . .
N9P N8P Cu16 128.9(5) . .
N8P N9P C10P 128.3(7) . .
N8P N9P H9P 115.9 . .
C10P N9P H9P 115.9 . .
C23P N24P N25P 109.4(6) . .
C26P N25P N24P 121.1(7) . .
C26P N25P Zn13 120.4(6) . .
N24P N25P Zn13 118.5(4) . .
C31P N32P C27P 118.7(7) . .
C31P N32P Zn13 130.0(6) . .
C27P N32P Zn13 111.0(6) . .
S18P O19P Na12 157.8(9) . .
C23P O22P Zn13 110.3(5) . .
O19P S18P O20P 119.1(9) . .
O19P S18P O21P 109.4(8) . .
O20P S18P O21P 109.1(9) . .
O19P S18P C14P 105.2(5) . .
O20P S18P C14P 107.2(5) . .
O21P S18P C14P 106.0(5) . .
O21E Na1 O20I 92.6(2) . .
O21E Na1 O19G 90.6(2) . .
O20I Na1 O19G 85.4(2) . .
O21E Na1 O5 173.5(3) . .
O20I Na1 O5 90.3(3) . .
O19G Na1 O5 95.4(2) . .
O21E Na1 O1 93.4(2) . .
O20I Na1 O1 94.5(2) . .
O19G Na1 O1 176.0(2) . .
O5 Na1 O1 80.6(2) . .
O21E Na1 O2 98.6(2) . .
O20I Na1 O2 168.8(3) . .
O19G Na1 O2 93.9(2) . .
O5 Na1 O2 78.5(2) . .
O1 Na1 O2 85.38(18) . .
O21M Na2 O20A 92.9(2) . .
O21M Na2 O2 97.1(2) . .
O20A Na2 O2 100.8(2) . .
O21M Na2 O19O 87.3(2) . .
O20A Na2 O19O 84.2(2) . .
O2 Na2 O19O 173.1(2) . .
O21M Na2 O1 100.5(2) . .
O20A Na2 O1 162.8(2) . .
O2 Na2 O1 88.32(18) . .
O19O Na2 O1 85.6(2) . .
O21M Na2 O5 175.5(2) . .
O20A Na2 O5 89.8(2) . .
O2 Na2 O5 78.9(2) . .
O19O Na2 O5 96.6(2) . .
O1 Na2 O5 77.64(19) . .
O21G Na3 O3 126.2(3) . .
O21G Na3 O1T 90.6(3) . .
O3 Na3 O1T 81.2(3) . .
O21G Na3 O21K 108.0(3) . .
O3 Na3 O21K 122.6(2) . .
O1T Na3 O21K 80.6(3) . .
O21G Na3 O21I 111.5(3) . .
O3 Na3 O21I 94.4(2) . .
O1T Na3 O21I 154.7(3) . .
O21K Na3 O21I 80.9(2) . .
O21G Na3 O20I 79.3(2) . .
O3 Na3 O20I 81.5(2) . .
O1T Na3 O20I 149.0(3) . .
O21K Na3 O20I 130.3(2) . .
O21I Na3 O20I 52.32(17) . .
O10 Na4 O19F 160.0(3) . 1_565
O10 Na4 O4 89.8(3) . .
O19F Na4 O4 83.8(3) 1_565 .
O10 Na4 O19H 92.4(3) . 1_565
O19F Na4 O19H 81.7(3) 1_565 1_565
O4 Na4 O19H 143.4(2) . 1_565
O10 Na4 O21N 109.2(3) . .
O19F Na4 O21N 89.6(3) 1_565 .
O4 Na4 O21N 127.1(2) . .
O19H Na4 O21N 86.3(2) 1_565 .
O10 Na4 O20N 90.8(3) . .
O19F Na4 O20N 105.8(2) 1_565 .
O4 Na4 O20N 75.5(2) . .
O19H Na4 O20N 141.0(2) 1_565 .
O21N Na4 O20N 56.13(18) . .
O20N Na5 O28 87.6(4) . .
O20N Na5 O9 177.7(3) . .
O28 Na5 O9 90.3(4) . .
O20N Na5 O20F 84.6(2) . 1_565
O28 Na5 O20F 92.2(7) . 1_565
O9 Na5 O20F 96.5(3) . 1_565
O20N Na5 O4 80.5(2) . .
O28 Na5 O4 167.6(4) . .
O9 Na5 O4 101.5(3) . .
O20F Na5 O4 90.0(2) 1_565 .
O20N Na5 O13 91.4(3) . .
O28 Na5 O13 94.1(8) . .
O9 Na5 O13 87.8(3) . .
O20F Na5 O13 172.4(3) 1_565 .
O4 Na5 O13 83.0(3) . .
O20C Na6 O21O 100.8(3) . .
O20C Na6 O8 126.6(3) . .
O21O Na6 O8 115.4(3) . .
O20C Na6 O21A 85.1(3) . .
O21O Na6 O21A 124.1(3) . .
O8 Na6 O21A 103.2(2) . .
O20C Na6 O20A 132.0(3) . .
O21O Na6 O20A 85.0(2) . .
O8 Na6 O20A 90.8(2) . .
O21A Na6 O20A 54.55(17) . .
O20C Na6 O21 84.7(4) . .
O21O Na6 O21 80.0(3) . .
O8 Na6 O21 65.8(3) . .
O21A Na6 O21 155.3(3) . .
O20A Na6 O21 142.6(3) . .
O11 Na7 O20M 88.8(3) . .
O11 Na7 O19A 135.5(3) . .
O20M Na7 O19A 97.7(3) . .
O11 Na7 O20O 89.9(3) . .
O20M Na7 O20O 153.6(3) . .
O19A Na7 O20O 101.6(3) . .
O11 Na7 O19O 108.7(3) . .
O20M Na7 O19O 101.2(3) . .
O19A Na7 O19O 113.0(2) . .
O20O Na7 O19O 54.6(2) . .
O22 Na8 O20E 89.1(4) . .
O22 Na8 O20G 82.8(4) . .
O20E Na8 O20G 132.2(4) . .
O22 Na8 O19I 166.8(5) . .
O20E Na8 O19I 94.7(3) . .
O20G Na8 O19I 103.6(3) . .
O22 Na8 O36 89.9(7) . .
O20E Na8 O36 135.0(7) . .
O20G Na8 O36 92.2(7) . .
O19I Na8 O36 78.5(7) . .
O21J Na9A O20D 171.8(5) . 1_565
O21J Na9A O99A 90.0(7) . .
O20D Na9A O99A 98.2(7) 1_565 .
O21J Na9A O15 94.0(4) . .
O20D Na9A O15 82.7(3) 1_565 .
O99A Na9A O15 109.7(8) . .
O21J Na9A O7 98.2(3) . .
O20D Na9A O7 80.8(3) 1_565 .
O99A Na9A O7 101.9(7) . .
O15 Na9A O7 146.0(4) . .
O15 Na9B O20D 89.7(5) . 1_565
O15 Na9B O19B 77.8(5) . 1_565
O20D Na9B O19B 99.4(4) 1_565 1_565
O15 Na9B O19J 113.0(5) . .
O20D Na9B O19J 156.8(6) 1_565 .
O19B Na9B O19J 82.0(4) 1_565 .
O15 Na9B O21J 93.1(5) . .
O20D Na9B O21J 132.0(5) 1_565 .
O19B Na9B O21J 128.0(5) 1_565 .
O19J Na9B O21J 54.6(3) . .
O15 Na9B O7 158.1(6) . .
O20D Na9B O7 75.7(4) 1_565 .
O19B Na9B O7 120.2(5) 1_565 .
O19J Na9B O7 83.5(4) . .
O21J Na9B O7 85.0(3) . .
O15 Na9B O13 141.4(5) . .
O20D Na9B O13 92.1(4) 1_565 .
O19B Na9B O13 63.9(4) 1_565 .
O19J Na9B O13 67.6(4) . .
O21J Na9B O13 113.5(4) . .
O7 Na9B O13 56.9(3) . .
O19L Na10 O13 120.6(6) . .
O19L Na10 O19J 103.3(5) . .
O13 Na10 O19J 86.0(4) . .
O19L Na10 O21B 104.4(5) . 1_565
O13 Na10 O21B 123.4(4) . 1_565
O19J Na10 O21B 116.5(4) . 1_565
O19L Na10 O19B 161.7(5) . 1_565
O13 Na10 O19B 75.4(4) . 1_565
O19J Na10 O19B 85.8(4) . 1_565
O21B Na10 O19B 57.3(3) 1_565 1_565
O29 Na11 O21N 168.7(6) . .
O29 Na11 O38 124.3(7) . 1_565
O21N Na11 O38 64.7(5) . 1_565
O29 Na11 O21F 89.0(5) . 1_565
O21N Na11 O21F 92.4(4) . 1_565
O38 Na11 O21F 53.5(5) 1_565 1_565
O29 Na11 O19H 86.0(4) . 1_565
O21N Na11 O19H 83.9(3) . 1_565
O38 Na11 O19H 147.2(6) 1_565 1_565
O21F Na11 O19H 123.3(4) 1_565 1_565
O29 Na11 O19F 90.2(6) . 1_565
O21N Na11 O19F 81.7(3) . 1_565
O38 Na11 O19F 94.9(5) 1_565 1_565
O21F Na11 O19F 53.2(2) 1_565 1_565
O19H Na11 O19F 70.4(3) 1_565 1_565
O19P Na12 O38 76.4(8) . 1_565
O19P Na12 O19N 113.1(7) . .
O38 Na12 O19N 71.2(7) 1_565 .
O19P Na12 O20F 147.7(7) . 1_565
O38 Na12 O20F 94.3(7) 1_565 1_565
O19N Na12 O20F 92.1(5) . 1_565
O19P Na12 O21F 96.2(6) . 1_565
O38 Na12 O21F 52.6(6) 1_565 1_565
O19N Na12 O21F 107.0(5) . 1_565
O20F Na12 O21F 55.7(3) 1_565 1_565
Na1 O1 Na2 82.15(17) . .
Na2 O2 Na1 82.00(18) . .
Na4 O4 Na5 96.3(2) . .
Na1 O5 Na2 81.4(2) . .
Na10 O13 Na5 101.7(5) . .
Na10 O13 Na9B 82.3(4) . .
Na5 O13 Na9B 173.8(5) . .
Na12 O38 Na11 127.1(10) 1_545 1_545
O1S C1S N1S 121.3(13) . .
O1S C1S H1S 119.3 . .
N1S C1S H1S 119.3 . .
N1S C2S H2S1 109.5 . .
N1S C2S H2S2 109.5 . .
H2S1 C2S H2S2 109.5 . .
N1S C2S H2S3 109.5 . .
H2S1 C2S H2S3 109.5 . .
H2S2 C2S H2S3 109.5 . .
N1S C3S H3S1 109.5 . .
N1S C3S H3S2 109.5 . .
H3S1 C3S H3S2 109.5 . .
N1S C3S H3S3 109.5 . .
H3S1 C3S H3S3 109.5 . .
H3S2 C3S H3S3 109.5 . .
C1S N1S C2S 124.0(9) . .
C1S N1S C3S 119.8(10) . .
C2S N1S C3S 115.3(10) . .
O1T C1T N1T 124.9(13) . .
O1T C1T H1T 117.6 . .
N1T C1T H1T 117.6 . .
N1T C2T H2T1 109.5 . .
N1T C2T H2T2 109.5 . .
H2T1 C2T H2T2 109.5 . .
N1T C2T H2T3 109.5 . .
H2T1 C2T H2T3 109.5 . .
H2T2 C2T H2T3 109.5 . .
N1T C3T H3T1 109.5 . .
N1T C3T H3T2 109.5 . .
H3T1 C3T H3T2 109.5 . .
N1T C3T H3T3 109.5 . .
H3T1 C3T H3T3 109.5 . .
H3T2 C3T H3T3 109.5 . .
C1T N1T C2T 123.4(12) . .
C1T N1T C3T 121.4(13) . .
C2T N1T C3T 114.7(13) . .
C1T O1T Na3 114.0(9) . .

loop_
_geom_bond_atom_site_label_1
_geom_bond_atom_site_label_2
_geom_bond_distance
_geom_bond_site_symmetry_2
Zn1 N25D 2.022(7) .
Zn1 N8A 2.035(7) .
Zn1 O11A 2.062(5) .
Zn1 N1A 2.143(6) .
Zn1 O22D 2.160(5) .
Zn1 N32D 2.244(8) .
Cu2 N25A 1.947(5) .
Cu2 O22A 2.033(5) .
Cu2 N32A 2.036(6) .
Cu2 N8B 2.072(5) .
Cu2 N1B 2.154(6) .
Zn3 N8C 2.020(7) .
Zn3 N25B 2.058(8) .
Zn3 O11C 2.096(7) .
Zn3 O22B 2.118(5) .
Zn3 N1C 2.173(10) .
Zn3 N32B 2.293(8) .
Zn4 N25C 2.029(7) .
Zn4 N8D 2.039(6) .
Zn4 O11D 2.075(6) .
Zn4 O22C 2.133(6) .
Zn4 N1D 2.195(6) .
Zn4 N32C 2.238(7) .
Zn5 N8E 2.043(5) .
Zn5 N25H 2.060(6) .
Zn5 O11E 2.100(5) .
Zn5 O22H 2.109(4) .
Zn5 N1E 2.194(6) .
Zn5 N32H 2.243(6) .
Zn6 N8F 2.060(7) .
Zn6 N25E 2.063(6) .
Zn6 O22E 2.076(5) .
Zn6 O11F 2.124(6) .
Zn6 N32E 2.161(6) .
Zn6 N1F 2.252(9) .
Zn7 N25F 2.033(7) .
Zn7 N8G 2.042(7) .
Zn7 O22F 2.073(7) .
Zn7 O11G 2.112(6) .
Zn7 N32F 2.183(8) .
Zn7 N1G 2.225(7) .
Cu8 N25G 1.919(5) .
Cu8 O22G 2.024(5) .
Cu8 N8H 2.029(5) .
Cu8 N32G 2.030(6) .
Cu8 N1H 2.178(6) .
Zn9 N25L 2.026(8) .
Zn9 N8I 2.046(7) .
Zn9 O22L 2.066(7) .
Zn9 N32L 2.159(9) .
Zn9 O11I 2.162(5) .
Zn9 N1I 2.243(8) .
Cu10 N25I 1.950(5) .
Cu10 O22I 1.960(5) .
Cu10 N32I 2.011(6) .
Cu10 N8J 2.125(6) .
Cu10 N1J 2.147(6) .
Zn11 N8K 2.032(6) .
Zn11 N25J 2.056(6) .
Zn11 O11K 2.085(5) .
Zn11 O22J 2.125(5) .
Zn11 N1K 2.147(6) .
Zn11 N32J 2.307(6) .
Zn12 N8L 2.027(8) .
Zn12 N25K 2.046(7) .
Zn12 O22K 2.088(6) .
Zn12 O11L 2.131(6) .
Zn12 N32K 2.202(7) .
Zn12 N1L 2.215(8) .
Zn13 N8M 2.025(5) .
Zn13 N25P 2.054(6) .
Zn13 O11M 2.098(5) .
Zn13 O22P 2.144(5) .
Zn13 N1M 2.168(6) .
Zn13 N32P 2.290(7) .
Zn14 N8N 2.042(6) .
Zn14 N25M 2.044(6) .
Zn14 O22M 2.085(5) .
Zn14 O11N 2.125(5) .
Zn14 N32M 2.177(7) .
Zn14 N1N 2.246(7) .
Zn15 N25N 2.022(7) .
Zn15 N8O 2.046(7) .
Zn15 O22N 2.077(6) .
Zn15 O11O 2.141(6) .
Zn15 N32N 2.149(10) .
Zn15 N1O 2.251(10) .
Cu16 N25O 1.919(6) .
Cu16 O22O 2.020(7) .
Cu16 N32O 2.029(8) .
Cu16 N1P 2.033(6) .
Cu16 N8P 2.285(6) .
C2A N1A 1.344(12) .
C2A C3A 1.401(14) .
C2A H2A 0.9500 .
C3A C4A 1.42(2) .
C3A H3A 0.9500 .
C4A C5A 1.301(18) .
C4A H4A 0.9500 .
C5A C6A 1.399(13) .
C5A H5A 0.9500 .
C6A N1A 1.324(12) .
C6A C7A 1.487(12) .
C7A N8A 1.222(11) .
C7A H7A 0.9500 .
C10A O11A 1.255(9) .
C10A N9A 1.337(10) .
C10A C12A 1.492(10) .
C12A C13A 1.400(9) .
C12A C17A 1.406(10) .
C13A C14A 1.385(10) .
C13A H13A 0.9500 .
C14A C15A 1.389(9) .
C14A S18A 1.776(5) .
C15A C16A 1.365(9) .
C15A H15A 0.9500 .
C16A C17A 1.411(10) .
C16A C23A 1.477(10) .
C17A H17A 0.9500 .
C23A O22A 1.288(8) .
C23A N24A 1.301(9) .
C26A N25A 1.254(10) .
C26A C27A 1.473(10) .
C26A H26A 0.9500 .
C27A C28A 1.367(10) .
C27A N32A 1.390(9) .
C28A C29A 1.374(12) .
C28A H28A 0.9500 .
C29A C30A 1.413(13) .
C29A H29A 0.9500 .
C30A C31A 1.372(12) .
C30A H30A 0.9500 .
C31A N32A 1.326(10) .
C31A H31A 0.9500 .
N8A N9A 1.389(9) .
N24A N25A 1.371(8) .
O19A S18A 1.432(5) .
O19A Na7 2.401(6) .
O20A S18A 1.438(5) .
O20A Na2 2.350(6) .
O20A Na6 2.600(7) .
O21A S18A 1.455(5) .
O21A Na6 2.598(8) .
C2B N1B 1.333(9) .
C2B C3B 1.382(11) .
C2B H2B 0.9500 .
C3B C4B 1.334(12) .
C3B H3B 0.9500 .
C4B C5B 1.392(11) .
C4B H4B 0.9500 .
C5B C6B 1.403(10) .
C5B H5B 0.9500 .
C6B N1B 1.333(9) .
C6B C7B 1.463(10) .
C7B N8B 1.288(9) .
C7B H7B 0.9500 .
C10B O11B 1.224(9) .
C10B N9B 1.380(8) .
C10B C12B 1.482(10) .
C12B C13B 1.393(10) .
C12B C17B 1.395(10) .
C13B C14B 1.373(11) .
C13B H13B 0.9500 .
C14B C15B 1.368(12) .
C14B S18B 1.782(6) .
C15B C16B 1.385(11) .
C15B H15B 0.9500 .
C16B C17B 1.398(10) .
C16B C23B 1.497(11) .
C17B H17B 0.9500 .
C23B O22B 1.255(10) .
C23B N24B 1.324(11) .
C26B N25B 1.279(14) .
C26B C27B 1.444(16) .
C26B H26B 0.9500 .
C27B N32B 1.322(16) .
C27B C28B 1.395(17) .
C28B C29B 1.39(2) .
C28B H28B 0.9500 .
C29B C30B 1.36(2) .
C29B H29B 0.9500 .
C30B C31B 1.44(2) .
C30B H30B 0.9500 .
C31B N32B 1.329(15) .
C31B H31B 0.9500 .
N8B N9B 1.382(8) .
N9B H9B 0.8800 .
N24B N25B 1.369(11) .
O19B S18B 1.409(7) .
O19B Na9B 2.502(12) 1_545
O19B Na10 2.551(13) 1_545
O20B S18B 1.431(7) .
O21B S18B 1.440(7) .
O21B Na10 2.403(11) 1_545
C2C N1C 1.304(16) .
C2C C3C 1.41(2) .
C2C H2C 0.9500 .
C3C C4C 1.35(2) .
C3C H3C 0.9500 .
C4C C5C 1.331(19) .
C4C H4C 0.9500 .
C5C C6C 1.413(17) .
C5C H5C 0.9500 .
C6C N1C 1.328(14) .
C6C C7C 1.456(16) .
C7C N8C 1.319(13) .
C7C H7C 0.9500 .
C10C O11C 1.252(11) .
C10C N9C 1.351(12) .
C10C C12C 1.508(15) .
C12C C17C 1.397(13) .
C12C C13C 1.421(12) .
C13C C14C 1.355(15) .
C13C H13C 0.9500 .
C14C C15C 1.417(14) .
C14C S18C 1.791(7) .
C15C C16C 1.427(12) .
C15C H15C 0.9500 .
C16C C17C 1.369(14) .
C16C C23C 1.504(13) .
C17C H17C 0.9500 .
C23C O22C 1.268(11) .
C23C N24C 1.305(13) .
C26C N25C 1.256(14) .
C26C C27C 1.453(16) .
C26C H26C 0.9500 .
C27C N32C 1.345(12) .
C27C C28C 1.394(14) .
C28C C29C 1.46(2) .
C28C H28C 0.9500 .
C29C C30C 1.26(2) .
C29C H29C 0.9500 .
C30C C31C 1.438(16) .
C30C H30C 0.9500 .
C31C N32C 1.343(14) .
C31C H31C 0.9500 .
N8C N9C 1.332(12) .
N24C N25C 1.415(11) .
O19C S18C 1.409(8) .
O20C S18C 1.444(6) .
O20C Na6 2.246(8) .
O21C S18C 1.430(7) .
C2D N1D 1.299(11) .
C2D C3D 1.395(12) .
C2D H2D 0.9500 .
C3D C4D 1.403(14) .
C3D H3D 0.9500 .
C4D C5D 1.380(15) .
C4D H4D 0.9500 .
C5D C6D 1.391(11) .
C5D H5D 0.9500 .
C6D N1D 1.355(10) .
C6D C7D 1.440(12) .
C7D N8D 1.297(11) .
C7D H7D 0.9500 .
C10D O11D 1.255(10) .
C10D N9D 1.362(10) .
C10D C12D 1.480(11) .
C12D C13D 1.393(10) .
C12D C17D 1.394(11) .
C13D C14D 1.379(11) .
C13D H13D 0.9500 .
C14D C15D 1.382(12) .
C14D S18D 1.781(6) .
C15D C16D 1.385(11) .
C15D H15D 0.9500 .
C16D C17D 1.413(11) .
C16D C23D 1.454(12) .
C17D H17D 0.9500 .
C23D O22D 1.284(10) .
C23D N24D 1.361(10) .
C26D N25D 1.285(11) .
C26D C27D 1.445(13) .
C26D H26D 0.9500 .
C27D C28D 1.385(13) .
C27D N32D 1.389(12) .
C28D C29D 1.349(17) .
C28D H28D 0.9500 .
C29D C30D 1.37(2) .
C29D H29D 0.9500 .
C30D C31D 1.423(18) .
C30D H30D 0.9500 .
C31D N32D 1.294(13) .
C31D H31D 0.9500 .
N8D N9D 1.372(9) .
N24D N25D 1.356(10) .
O19D S18D 1.437(5) .
O20D S18D 1.435(6) .
O20D Na9A 2.268(8) 1_545
O20D Na9B 2.310(11) 1_545
O21D S18D 1.476(6) .
C2E N1E 1.330(10) .
C2E C3E 1.359(13) .
C2E H2E 0.9500 .
C3E C4E 1.389(13) .
C3E H3E 0.9500 .
C4E C5E 1.391(11) .
C4E H4E 0.9500 .
C5E C6E 1.383(11) .
C5E H5E 0.9500 .
C6E N1E 1.344(9) .
C6E C7E 1.443(10) .
C7E N8E 1.304(9) .
C7E H7E 0.9500 .
C10E O11E 1.276(9) .
C10E N9E 1.348(9) .
C10E C12E 1.486(10) .
C12E C17E 1.388(10) .
C12E C13E 1.395(10) .
C13E C14E 1.401(11) .
C13E H13E 0.9500 .
C14E C15E 1.367(10) .
C14E S18E 1.778(6) .
C15E C16E 1.423(10) .
C15E H15E 0.9500 .
C16E C17E 1.359(11) .
C16E C23E 1.494(10) .
C17E H17E 0.9500 .
C23E O22E 1.265(9) .
C23E N24E 1.345(10) .
C26E N25E 1.277(11) .
C26E C27E 1.492(14) .
C26E H26E 0.9500 .
C27E C28E 1.339(14) .
C27E N32E 1.368(13) .
C28E C29E 1.383(19) .
C28E H28E 0.9500 .
C29E C30E 1.41(2) .
C29E H29E 0.9500 .
C30E C31E 1.345(16) .
C30E H30E 0.9500 .
C31E N32E 1.296(12) .
C31E H31E 0.9500 .
N8E N9E 1.371(8) .
N24E N25E 1.355(10) .
O19E S18E 1.441(6) .
O20E S18E 1.440(6) .
O20E Na8 2.383(9) .
O21E S18E 1.437(5) .
O21E Na1 2.302(5) .
C2F N1F 1.336(14) .
C2F C3F 1.411(17) .
C2F H2F 0.9500 .
C3F C4F 1.37(2) .
C3F H3F 0.9500 .
C4F C5F 1.349(18) .
C4F H4F 0.9500 .
C5F C6F 1.366(15) .
C5F H5F 0.9500 .
C6F N1F 1.367(13) .
C6F C7F 1.449(15) .
C7F N8F 1.266(13) .
C7F H7F 0.9500 .
C10F O11F 1.276(9) .
C10F N9F 1.329(11) .
C10F C12F 1.532(12) .
C12F C17F 1.374(12) .
C12F C13F 1.376(11) .
C13F C14F 1.403(12) .
C13F H13F 0.9500 .
C14F C15F 1.367(13) .
C14F S18F 1.778(6) .
C15F C16F 1.418(11) .
C15F H15F 0.9500 .
C16F C17F 1.366(12) .
C16F C23F 1.496(13) .
C17F H17F 0.9500 .
C23F O22F 1.263(10) .
C23F N24F 1.330(12) .
C26F N25F 1.286(12) .
C26F C27F 1.448(15) .
C26F H26F 0.9500 .
C27F C28F 1.347(15) .
C27F N32F 1.370(12) .
C28F C29F 1.449(19) .
C28F H28F 0.9500 .
C29F C30F 1.326(18) .
C29F H29F 0.9500 .
C30F C31F 1.379(17) .
C30F H30F 0.9500 .
C31F N32F 1.313(14) .
C31F H31F 0.9500 .
N8F N9F 1.356(11) .
N24F N25F 1.350(11) .
O19F S18F 1.430(6) .
O19F Na4 2.350(7) 1_545
O19F Na11 2.788(11) 1_545
O20F S18F 1.447(6) .
O20F Na12 2.317(14) 1_545
O20F Na5 2.404(8) 1_545
O21F S18F 1.426(7) .
O21F Na11 2.525(11) 1_545
O21F Na12 2.712(16) 1_545
C2G N1G 1.338(15) .
C2G C3G 1.410(17) .
C2G H2G 0.9500 .
C3G C4G 1.36(2) .
C3G H3G 0.9500 .
C4G C5G 1.368(19) .
C4G H4G 0.9500 .
C5G C6G 1.386(14) .
C5G H5G 0.9500 .
C6G N1G 1.348(12) .
C6G C7G 1.431(15) .
C7G N8G 1.289(12) .
C7G H7G 0.9500 .
C10G O11G 1.254(10) .
C10G N9G 1.369(11) .
C10G C12G 1.473(12) .
C12G C17G 1.395(11) .
C12G C13G 1.397(10) .
C13G C14G 1.365(12) .
C13G H13G 0.9500 .
C14G C15G 1.387(11) .
C14G S18G 1.788(6) .
C15G C16G 1.396(9) .
C15G H15G 0.9500 .
C16G C17G 1.360(11) .
C16G C23G 1.476(11) .
C17G H17G 0.9500 .
C23G O22G 1.284(8) .
C23G N24G 1.340(10) .
C26G N25G 1.268(10) .
C26G C27G 1.462(10) .
C26G H26G 0.9500 .
C27G C28G 1.357(11) .
C27G N32G 1.385(9) .
C28G C29G 1.349(13) .
C28G H28G 0.9500 .
C29G C30G 1.402(13) .
C29G H29G 0.9500 .
C30G C31G 1.421(13) .
C30G H30G 0.9500 .
C31G N32G 1.288(11) .
C31G H31G 0.9500 .
N8G N9G 1.367(11) .
N24G N25G 1.383(9) .
O19G S18G 1.448(5) .
O19G Na1 2.339(6) .
O20G S18G 1.444(6) .
O20G Na8 2.397(9) .
O21G S18G 1.419(6) .
O21G Na3 2.280(6) .
C2H N1H 1.307(10) .
C2H C3H 1.383(13) .
C2H H2H 0.9500 .
C3H C4H 1.405(14) .
C3H H3H 0.9500 .
C4H C5H 1.383(12) .
C4H H4H 0.9500 .
C5H C6H 1.421(11) .
C5H H5H 0.9500 .
C6H N1H 1.330(9) .
C6H C7H 1.452(10) .
C7H N8H 1.286(9) .
C7H H7H 0.9500 .
C10H O11H 1.221(8) .
C10H N9H 1.357(8) .
C10H C12H 1.455(9) .
C12H C17H 1.402(9) .
C12H C13H 1.416(8) .
C13H C14H 1.384(10) .
C13H H13H 0.9500 .
C14H C15H 1.383(9) .
C14H S18H 1.785(5) .
C15H C16H 1.403(9) .
C15H H15H 0.9500 .
C16H C17H 1.393(9) .
C16H C23H 1.480(9) .
C17H H17H 0.9500 .
C23H O22H 1.276(8) .
C23H N24H 1.331(9) .
C26H N25H 1.284(10) .
C26H C27H 1.464(11) .
C26H H26H 0.9500 .
C27H N32H 1.352(12) .
C27H C28H 1.381(13) .
C28H C29H 1.415(18) .
C28H H28H 0.9500 .
C29H C30H 1.29(2) .
C29H H29H 0.9500 .
C30H C31H 1.386(18) .
C30H H30H 0.9500 .
C31H N32H 1.312(12) .
C31H H31H 0.9500 .
N8H N9H 1.385(8) .
N9H H9H 0.8800 .
N24H N25H 1.355(8) .
O19H S18H 1.453(5) .
O19H Na4 2.394(6) 1_545
O19H Na11 2.592(10) 1_545
O20H S18H 1.431(5) .
O21H S18H 1.439(6) .
C2I N1I 1.357(14) .
C2I C3I 1.433(19) .
C2I H2I 0.9500 .
C3I C4I 1.39(2) .
C3I H3I 0.9500 .
C4I C5I 1.327(19) .
C4I H4I 0.9500 .
C5I C6I 1.401(16) .
C5I H5I 0.9500 .
C6I N1I 1.322(14) .
C6I C7I 1.476(13) .
C7I N8I 1.252(12) .
C7I H7I 0.9500 .
C10I O11I 1.274(9) .
C10I N9I 1.347(10) .
C10I C12I 1.480(9) .
C12I C13I 1.391(9) .
C12I C17I 1.398(10) .
C13I C14I 1.424(10) .
C13I H13I 0.9500 .
C14I C15I 1.358(10) .
C14I S18I 1.779(5) .
C15I C16I 1.418(9) .
C15I H15I 0.9500 .
C16I C17I 1.358(10) .
C16I C23I 1.472(10) .
C17I H17I 0.9500 .
C23I O22I 1.288(8) .
C23I N24I 1.321(9) .
C26I N25I 1.254(9) .
C26I C27I 1.460(10) .
C26I H26I 0.9500 .
C27I C28I 1.369(11) .
C27I N32I 1.375(8) .
C28I C29I 1.405(11) .
C28I H28I 0.9500 .
C29I C30I 1.354(12) .
C29I H29I 0.9500 .
C30I C31I 1.389(12) .
C30I H30I 0.9500 .
C31I N32I 1.355(10) .
C31I H31I 0.9500 .
N8I N9I 1.377(9) .
N24I N25I 1.359(8) .
O19I S18I 1.436(6) .
O19I Na8 2.400(7) .
O20I S18I 1.448(5) .
O20I Na1 2.313(6) .
O20I Na3 2.895(8) .
O21I S18I 1.441(5) .
O21I Na3 2.406(6) .
C2J N1J 1.326(10) .
C2J C3J 1.355(12) .
C2J H2J 0.9500 .
C3J C4J 1.428(11) .
C3J H3J 0.9500 .
C4J C5J 1.367(12) .
C4J H4J 0.9500 .
C5J C6J 1.370(10) .
C5J H5J 0.9500 .
C6J N1J 1.373(8) .
C6J C7J 1.463(10) .
C7J N8J 1.232(10) .
C7J H7J 0.9500 .
C10J O11J 1.206(9) .
C10J N9J 1.394(9) .
C10J C12J 1.464(10) .
C12J C13J 1.383(10) .
C12J C17J 1.423(9) .
C13J C14J 1.371(12) .
C13J H13J 0.9500 .
C14J C15J 1.395(11) .
C14J S18J 1.782(6) .
C15J C16J 1.406(9) .
C15J H15J 0.9500 .
C16J C17J 1.378(10) .
C16J C23J 1.510(9) .
C17J H17J 0.9500 .
C23J O22J 1.279(9) .
C23J N24J 1.314(10) .
C26J N25J 1.269(11) .
C26J C27J 1.454(11) .
C26J H26J 0.9500 .
C27J N32J 1.351(10) .
C27J C28J 1.373(12) .
C28J C29J 1.391(13) .
C28J H28J 0.9500 .
C29J C30J 1.403(14) .
C29J H29J 0.9500 .
C30J C31J 1.379(13) .
C30J H30J 0.9500 .
C31J N32J 1.325(11) .
C31J H31J 0.9500 .
N8J N9J 1.372(9) .
N9J H9J 0.8800 .
N24J N25J 1.393(8) .
O19J S18J 1.434(7) .
O19J Na10 2.317(10) .
O19J Na9B 2.554(13) .
O20J S18J 1.425(6) .
O21J S18J 1.443(7) .
O21J Na9A 2.192(9) .
O21J Na9B 2.558(11) .
C2K N1K 1.308(11) .
C2K C3K 1.406(14) .
C2K H2K 0.9500 .
C3K C4K 1.381(15) .
C3K H3K 0.9500 .
C4K C5K 1.374(14) .
C4K H4K 0.9500 .
C5K C6K 1.370(11) .
C5K H5K 0.9500 .
C6K N1K 1.368(9) .
C6K C7K 1.479(11) .
C7K N8K 1.303(10) .
C7K H7K 0.9500 .
C10K O11K 1.292(9) .
C10K N9K 1.327(10) .
C10K C12K 1.481(11) .
C12K C17K 1.381(11) .
C12K C13K 1.431(10) .
C13K C14K 1.372(12) .
C13K H13K 0.9500 .
C14K C15K 1.386(12) .
C14K S18K 1.787(6) .
C15K C16K 1.415(11) .
C15K H15K 0.9500 .
C16K C17K 1.400(11) .
C16K C23K 1.461(11) .
C17K H17K 0.9500 .
C23K O22K 1.265(9) .
C23K N24K 1.350(10) .
C26K N25K 1.266(11) .
C26K C27K 1.457(13) .
C26K H26K 0.9500 .
C27K N32K 1.360(11) .
C27K C28K 1.363(12) .
C28K C29K 1.403(14) .
C28K H28K 0.9500 .
C29K C30K 1.379(15) .
C29K H29K 0.9500 .
C30K C31K 1.377(14) .
C30K H30K 0.9500 .
C31K N32K 1.345(12) .
C31K H31K 0.9500 .
N8K N9K 1.372(9) .
N24K N25K 1.364(9) .
O19K S18K 1.423(8) .
O20K S18K 1.426(8) .
O21K S18K 1.428(6) .
O21K Na3 2.397(6) .
C2L N1L 1.291(15) .
C2L C3L 1.404(18) .
C2L H2L 0.9500 .
C3L C4L 1.331(19) .
C3L H3L 0.9500 .
C4L C5L 1.408(18) .
C4L H4L 0.9500 .
C5L C6L 1.361(15) .
C5L H5L 0.9500 .
C6L N1L 1.335(14) .
C6L C7L 1.461(16) .
C7L N8L 1.282(15) .
C7L H7L 0.9500 .
C10L O11L 1.236(11) .
C10L N9L 1.329(13) .
C10L C12L 1.502(12) .
C12L C17L 1.381(13) .
C12L C13L 1.390(12) .
C13L C14L 1.347(15) .
C13L H13L 0.9500 .
C14L C15L 1.411(16) .
C14L S18L 1.769(7) .
C15L C16L 1.385(13) .
C15L H15L 0.9500 .
C16L C17L 1.400(12) .
C16L C23L 1.463(14) .
C17L H17L 0.9500 .
C23L O22L 1.300(11) .
C23L N24L 1.323(12) .
C26L N25L 1.268(13) .
C26L C27L 1.499(15) .
C26L H26L 0.9500 .
C27L N32L 1.339(13) .
C27L C28L 1.404(15) .
C28L C29L 1.375(18) .
C28L H28L 0.9500 .
C29L C30L 1.382(18) .
C29L H29L 0.9500 .
C30L C31L 1.380(17) .
C30L H30L 0.9500 .
C31L N32L 1.310(15) .
C31L H31L 0.9500 .
N8L N9L 1.367(11) .
N24L N25L 1.412(13) .
O19L S18L 1.484(10) .
O19L Na10 2.215(13) .
O20L S18L 1.401(9) .
O21L S18L 1.435(9) .
C2M N1M 1.328(10) .
C2M C3M 1.362(13) .
C2M H2M 0.9500 .
C3M C4M 1.378(14) .
C3M H3M 0.9500 .
C4M C5M 1.398(12) .
C4M H4M 0.9500 .
C5M C6M 1.371(12) .
C5M H5M 0.9500 .
C6M N1M 1.358(9) .
C6M C7M 1.456(10) .
C7M N8M 1.298(10) .
C7M H7M 0.9500 .
C10M O11M 1.284(8) .
C10M N9M 1.329(9) .
C10M C12M 1.472(10) .
C12M C13M 1.393(9) .
C12M C17M 1.405(10) .
C13M C14M 1.385(10) .
C13M H13M 0.9500 .
C14M C15M 1.399(10) .
C14M S18M 1.791(6) .
C15M C16M 1.377(10) .
C15M H15M 0.9500 .
C16M C17M 1.396(10) .
C16M C23M 1.484(10) .
C17M H17M 0.9500 .
C23M O22M 1.241(8) .
C23M N24M 1.337(10) .
C26M N25M 1.282(10) .
C26M C27M 1.454(12) .
C26M H26M 0.9500 .
C27M N32M 1.320(11) .
C27M C28M 1.400(14) .
C28M C29M 1.370(15) .
C28M H28M 0.9500 .
C29M C30M 1.342(16) .
C29M H29M 0.9500 .
C30M C31M 1.424(14) .
C30M H30M 0.9500 .
C31M N32M 1.356(11) .
C31M H31M 0.9500 .
N8M N9M 1.374(8) .
N24M N25M 1.395(9) .
O19M S18M 1.449(6) .
O20M S18M 1.431(6) .
O20M Na7 2.311(9) .
O21M S18M 1.425(5) .
O21M Na2 2.316(6) .
C2N N1N 1.350(13) .
C2N C3N 1.397(16) .
C2N H2N 0.9500 .
C3N C4N 1.290(17) .
C3N H3N 0.9500 .
C4N C5N 1.439(16) .
C4N H4N 0.9500 .
C5N C6N 1.382(13) .
C5N H5N 0.9500 .
C6N N1N 1.337(12) .
C6N C7N 1.435(13) .
C7N N8N 1.265(12) .
C7N H7N 0.9500 .
C10N O11N 1.258(9) .
C10N N9N 1.329(11) .
C10N C12N 1.501(10) .
C12N C17N 1.380(11) .
C12N C13N 1.381(10) .
C13N C14N 1.368(11) .
C13N H13N 0.9500 .
C14N C15N 1.370(11) .
C14N S18N 1.781(6) .
C15N C16N 1.418(10) .
C15N H15N 0.9500 .
C16N C17N 1.403(11) .
C16N C23N 1.457(11) .
C17N H17N 0.9500 .
C23N O22N 1.258(9) .
C23N N24N 1.363(11) .
C26N N25N 1.268(12) .
C26N C27N 1.443(14) .
C26N H26N 0.9500 .
C27N C28N 1.329(17) .
C27N N32N 1.376(14) .
C28N C29N 1.339(19) .
C28N H28N 0.9500 .
C29N C30N 1.47(2) .
C29N H29N 0.9500 .
C30N C31N 1.34(2) .
C30N H30N 0.9500 .
C31N N32N 1.323(15) .
C31N H31N 0.9500 .
N8N N9N 1.384(9) .
N24N N25N 1.371(10) .
O19N S18N 1.449(6) .
O19N Na12 2.300(14) .
O20N S18N 1.437(5) .
O20N Na5 2.324(6) .
O20N Na4 2.604(7) .
O21N S18N 1.439(6) .
O21N Na11 2.358(10) .
O21N Na4 2.447(7) .
C2O N1O 1.339(16) .
C2O C3O 1.43(2) .
C2O H2O 0.9500 .
C3O C4O 1.29(3) .
C3O H3O 0.9500 .
C4O C5O 1.35(2) .
C4O H4O 0.9500 .
C5O C6O 1.365(18) .
C5O H5O 0.9500 .
C6O N1O 1.302(15) .
C6O C7O 1.484(16) .
C7O N8O 1.267(14) .
C7O H7O 0.9500 .
C10O O11O 1.269(10) .
C10O N9O 1.314(12) .
C10O C12O 1.496(12) .
C12O C17O 1.379(12) .
C12O C13O 1.411(9) .
C13O C14O 1.378(12) .
C13O H13O 0.9500 .
C14O C15O 1.386(12) .
C14O S18O 1.784(6) .
C15O C16O 1.406(10) .
C15O H15O 0.9500 .
C16O C17O 1.366(12) .
C16O C23O 1.475(12) .
C17O H17O 0.9500 .
C23O O22O 1.285(8) .
C23O N24O 1.345(11) .
C26O N25O 1.258(11) .
C26O C27O 1.500(12) .
C26O H26O 0.9500 .
C27O C28O 1.352(14) .
C27O N32O 1.364(10) .
C28O C29O 1.426(16) .
C28O H28O 0.9500 .
C29O C30O 1.386(17) .
C29O H29O 0.9500 .
C30O C31O 1.350(18) .
C30O H30O 0.9500 .
C31O N32O 1.315(14) .
C31O H31O 0.9500 .
N8O N9O 1.404(11) .
N24O N25O 1.366(10) .
O19O S18O 1.409(6) .
O19O Na2 2.416(7) .
O19O Na7 2.731(8) .
O20O S18O 1.469(6) .
O20O Na7 2.435(8) .
O21O S18O 1.445(6) .
O21O Na6 2.251(6) .
C2P N1P 1.330(11) .
C2P C3P 1.418(11) .
C2P H2P 0.9500 .
C3P C4P 1.344(12) .
C3P H3P 0.9500 .
C4P C5P 1.418(13) .
C4P H4P 0.9500 .
C5P C6P 1.404(10) .
C5P H5P 0.9500 .
C6P N1P 1.363(9) .
C6P C7P 1.457(11) .
C7P N8P 1.263(10) .
C7P H7P 0.9500 .
C10P O11P 1.224(9) .
C10P N9P 1.357(9) .
C10P C12P 1.478(11) .
C12P C17P 1.377(10) .
C12P C13P 1.415(10) .
C13P C14P 1.399(13) .
C13P H13P 0.9500 .
C14P C15P 1.401(13) .
C14P S18P 1.792(6) .
C15P C16P 1.408(10) .
C15P H15P 0.9500 .
C16P C17P 1.406(11) .
C16P C23P 1.479(11) .
C17P H17P 0.9500 .
C23P O22P 1.264(9) .
C23P N24P 1.344(10) .
C26P N25P 1.285(11) .
C26P C27P 1.412(13) .
C26P H26P 0.9500 .
C27P C28P 1.357(13) .
C27P N32P 1.388(12) .
C28P C29P 1.386(16) .
C28P H28P 0.9500 .
C29P C30P 1.363(17) .
C29P H29P 0.9500 .
C30P C31P 1.391(15) .
C30P H30P 0.9500 .
C31P N32P 1.350(12) .
C31P H31P 0.9500 .
N8P N9P 1.346(10) .
N9P H9P 0.8800 .
N24P N25P 1.362(10) .
O19P S18P 1.401(8) .
O19P Na12 1.855(16) .
O20P S18P 1.420(8) .
O21P S18P 1.466(8) .
Na1 O5 2.438(7) .
Na1 O1 2.477(5) .
Na1 O2 2.567(6) .
Na2 O2 2.412(6) .
Na2 O1 2.497(5) .
Na2 O5 2.573(7) .
Na3 O3 2.349(7) .
Na3 O1T 2.383(9) .
Na4 O10 2.255(8) .
Na4 O19F 2.350(7) 1_565
Na4 O4 2.385(7) .
Na4 O19H 2.394(6) 1_565
Na5 O28 2.378(12) .
Na5 O9 2.391(8) .
Na5 O20F 2.404(8) 1_565
Na5 O4 2.409(7) .
Na5 O13 2.452(11) .
Na6 O8 2.382(9) .
Na6 O21 2.662(12) .
Na7 O11 2.307(9) .
Na8 O22 2.246(13) .
Na8 O36 2.50(3) .
Na9A O20D 2.268(8) 1_565
Na9A O99A 2.35(3) .
Na9A O15 2.472(11) .
Na9A O7 2.610(10) .
Na9B O15 2.130(15) .
Na9B O20D 2.310(11) 1_565
Na9B O19B 2.502(12) 1_565
Na9B O7 2.818(12) .
Na9B O13 3.003(16) .
Na10 O13 2.246(12) .
Na10 O21B 2.403(11) 1_565
Na10 O19B 2.551(13) 1_565
Na11 O29 2.345(15) .
Na11 O38 2.44(2) 1_565
Na11 O21F 2.525(11) 1_565
Na11 O19H 2.592(10) 1_565
Na11 O19F 2.787(11) 1_565
Na12 O38 2.24(2) 1_565
Na12 O20F 2.317(14) 1_565
Na12 O21F 2.712(16) 1_565
O38 Na12 2.24(2) 1_545
O38 Na11 2.44(2) 1_545
O48 O49 0.93(5) 2_565
O49 O48 0.93(5) 2_464
C1S O1S 1.231(15) .
C1S N1S 1.334(14) .
C1S H1S 0.9500 .
C2S N1S 1.406(11) .
C2S H2S1 0.9800 .
C2S H2S2 0.9800 .
C2S H2S3 0.9800 .
C3S N1S 1.421(10) .
C3S H3S1 0.9800 .
C3S H3S2 0.9800 .
C3S H3S3 0.9800 .
C1T O1T 1.229(15) .
C1T N1T 1.331(15) .
C1T H1T 0.9500 .
C2T N1T 1.409(12) .
C2T H2T1 0.9800 .
C2T H2T2 0.9800 .
C2T H2T3 0.9800 .
C3T N1T 1.419(12) .
C3T H3T1 0.9800 .
C3T H3T2 0.9800 .
C3T H3T3 0.9800 .

loop_
_geom_torsion_atom_site_label_1
_geom_torsion_atom_site_label_2
_geom_torsion_atom_site_label_3
_geom_torsion_atom_site_label_4
_geom_torsion
_geom_torsion_site_symmetry_1
_geom_torsion_site_symmetry_4
N1A C2A C3A C4A -3.7(18) . .
C2A C3A C4A C5A 6(2) . .
C3A C4A C5A C6A -4(2) . .
C4A C5A C6A N1A 0(2) . .
C4A C5A C6A C7A 178.6(13) . .
N1A C6A C7A N8A 0.6(13) . .
C5A C6A C7A N8A -177.8(10) . .
O11A C10A C12A C13A 178.9(7) . .
N9A C10A C12A C13A 0.0(11) . .
O11A C10A C12A C17A -0.8(10) . .
N9A C10A C12A C17A -179.6(6) . .
C17A C12A C13A C14A 1.7(10) . .
C10A C12A C13A C14A -177.9(7) . .
C12A C13A C14A C15A -1.1(10) . .
C12A C13A C14A S18A 174.8(5) . .
C13A C14A C15A C16A 0.6(10) . .
S18A C14A C15A C16A -175.3(5) . .
C14A C15A C16A C17A -0.8(9) . .
C14A C15A C16A C23A 178.1(6) . .
C13A C12A C17A C16A -1.9(10) . .
C10A C12A C17A C16A 177.7(6) . .
C15A C16A C17A C12A 1.5(9) . .
C23A C16A C17A C12A -177.5(6) . .
C15A C16A C23A O22A -156.5(6) . .
C17A C16A C23A O22A 22.4(9) . .
C15A C16A C23A N24A 21.1(9) . .
C17A C16A C23A N24A -160.0(6) . .
N25A C26A C27A C28A 178.7(7) . .
N25A C26A C27A N32A 3.5(9) . .
N32A C27A C28A C29A 1.3(12) . .
C26A C27A C28A C29A -173.6(8) . .
C27A C28A C29A C30A -0.9(13) . .
C28A C29A C30A C31A 0.1(14) . .
C29A C30A C31A N32A 0.3(14) . .
C5A C6A N1A C2A 2.4(15) . .
C7A C6A N1A C2A -176.2(9) . .
C5A C6A N1A Zn1 178.2(9) . .
C7A C6A N1A Zn1 -0.3(10) . .
C3A C2A N1A C6A -0.5(15) . .
C3A C2A N1A Zn1 -175.6(8) . .
C6A C7A N8A N9A 177.1(7) . .
C6A C7A N8A Zn1 -0.7(11) . .
O11A C10A N9A N8A -4.0(10) . .
C12A C10A N9A N8A 174.8(6) . .
C7A N8A N9A C10A -178.7(8) . .
Zn1 N8A N9A C10A -0.9(8) . .
O22A C23A N24A N25A -2.9(9) . .
C16A C23A N24A N25A 179.8(5) . .
C27A C26A N25A N24A -174.2(6) . .
C27A C26A N25A Cu2 3.6(9) . .
C23A N24A N25A C26A 177.7(6) . .
C23A N24A N25A Cu2 -0.2(7) . .
C30A C31A N32A C27A 0.1(12) . .
C30A C31A N32A Cu2 -176.4(6) . .
C28A C27A N32A C31A -0.9(11) . .
C26A C27A N32A C31A 174.6(7) . .
C28A C27A N32A Cu2 176.3(6) . .
C26A C27A N32A Cu2 -8.2(8) . .
N9A C10A O11A Zn1 6.7(10) . .
C12A C10A O11A Zn1 -172.1(5) . .
N24A C23A O22A Cu2 4.3(8) . .
C16A C23A O22A Cu2 -178.5(4) . .
Na7 O19A S18A O20A 25.0(5) . .
Na7 O19A S18A O21A -103.0(4) . .
Na7 O19A S18A C14A 141.6(3) . .
Na7 O19A S18A Na6 -39.3(5) . .
Na2 O20A S18A O19A 40.2(8) . .
Na6 O20A S18A O19A -122.5(3) . .
Na2 O20A S18A O21A 169.4(6) . .
Na6 O20A S18A O21A 6.7(3) . .
Na2 O20A S18A C14A -76.4(7) . .
Na6 O20A S18A C14A 120.8(3) . .
Na2 O20A S18A Na6 162.7(8) . .
Na2 O20A S18A Na7 57.4(6) . .
Na6 O20A S18A Na7 -105.33(19) . .
Na6 O21A S18A O19A 123.0(3) . .
Na6 O21A S18A O20A -6.7(3) . .
Na6 O21A S18A C14A -121.2(3) . .
Na6 O21A S18A Na7 76.3(3) . .
C13A C14A S18A O19A 44.0(6) . .
C15A C14A S18A O19A -140.1(5) . .
C13A C14A S18A O20A 165.8(6) . .
C15A C14A S18A O20A -18.3(6) . .
C13A C14A S18A O21A -76.4(6) . .
C15A C14A S18A O21A 99.5(6) . .
C13A C14A S18A Na6 -135.1(5) . .
C15A C14A S18A Na6 40.8(6) . .
C13A C14A S18A Na7 80.8(6) . .
C15A C14A S18A Na7 -103.3(5) . .
N1B C2B C3B C4B -0.8(12) . .
C2B C3B C4B C5B 0.6(13) . .
C3B C4B C5B C6B 0.6(12) . .
C4B C5B C6B N1B -1.7(11) . .
C4B C5B C6B C7B -179.2(7) . .
N1B C6B C7B N8B -2.6(9) . .
C5B C6B C7B N8B 174.9(6) . .
O11B C10B C12B C13B 6.9(10) . .
N9B C10B C12B C13B -172.4(6) . .
O11B C10B C12B C17B -174.6(7) . .
N9B C10B C12B C17B 6.1(10) . .
C17B C12B C13B C14B 2.5(11) . .
C10B C12B C13B C14B -178.9(7) . .
C12B C13B C14B C15B 0.0(12) . .
C12B C13B C14B S18B 179.9(6) . .
C13B C14B C15B C16B -0.7(13) . .
S18B C14B C15B C16B 179.3(6) . .
C14B C15B C16B C17B -1.0(12) . .
C14B C15B C16B C23B -178.4(8) . .
C13B C12B C17B C16B -4.3(11) . .
C10B C12B C17B C16B 177.2(7) . .
C15B C16B C17B C12B 3.6(11) . .
C23B C16B C17B C12B -179.0(7) . .
C15B C16B C23B O22B 174.8(8) . .
C17B C16B C23B O22B -2.6(12) . .
C15B C16B C23B N24B -5.9(12) . .
C17B C16B C23B N24B 176.8(8) . .
N25B C26B C27B N32B -3(2) . .
N25B C26B C27B C28B 170.0(16) . .
N32B C27B C28B C29B -9(3) . .
C26B C27B C28B C29B 178.7(18) . .
C27B C28B C29B C30B 8(3) . .
C28B C29B C30B C31B -3(4) . .
C29B C30B C31B N32B -2(4) . .
C3B C2B N1B C6B -0.2(10) . .
C3B C2B N1B Cu2 179.6(5) . .
C5B C6B N1B C2B 1.5(10) . .
C7B C6B N1B C2B 179.0(6) . .
C5B C6B N1B Cu2 -178.3(5) . .
C7B C6B N1B Cu2 -0.9(7) . .
C6B C7B N8B N9B -179.5(6) . .
C6B C7B N8B Cu2 4.9(7) . .
O11B C10B N9B N8B 0.0(11) . .
C12B C10B N9B N8B 179.3(6) . .
C7B N8B N9B C10B -2.5(10) . .
Cu2 N8B N9B C10B 172.9(5) . .
O22B C23B N24B N25B 1.1(14) . .
C16B C23B N24B N25B -178.1(8) . .
C27B C26B N25B N24B -179.6(12) . .
C27B C26B N25B Zn3 6.7(19) . .
C23B N24B N25B C26B -177.8(12) . .
C23B N24B N25B Zn3 -3.9(11) . .
C28B C27B N32B C31B 3(3) . .
C26B C27B N32B C31B 176.3(16) . .
C28B C27B N32B Zn3 -174.1(15) . .
C26B C27B N32B Zn3 -1.1(18) . .
C30B C31B N32B C27B 2(3) . .
C30B C31B N32B Zn3 179.2(16) . .
N24B C23B O22B Zn3 2.0(12) . .
C16B C23B O22B Zn3 -178.8(6) . .
Na9B O19B S18B O20B 37.5(16) 1_545 .
Na10 O19B S18B O20B 126.4(5) 1_545 .
Na9B O19B S18B O21B -92.0(15) 1_545 .
Na10 O19B S18B O21B -3.1(5) 1_545 .
Na9B O19B S18B C14B 154.3(13) 1_545 .
Na10 O19B S18B C14B -116.8(4) 1_545 .
Na9B O19B S18B Na10 -88.9(13) 1_545 1_545
Na10 O21B S18B O19B 3.3(6) 1_545 .
Na10 O21B S18B O20B -128.6(5) 1_545 .
Na10 O21B S18B C14B 118.0(4) 1_545 .
C15B C14B S18B O19B -132.7(8) . .
C13B C14B S18B O19B 47.4(8) . .
C15B C14B S18B O20B -9.4(9) . .
C13B C14B S18B O20B 170.7(8) . .
C15B C14B S18B O21B 107.7(8) . .
C13B C14B S18B O21B -72.3(8) . .
C15B C14B S18B Na10 163.6(6) . 1_545
C13B C14B S18B Na10 -16.3(8) . 1_545
N1C C2C C3C C4C -4(2) . .
C2C C3C C4C C5C 8(2) . .
C3C C4C C5C C6C -8(2) . .
C4C C5C C6C N1C 2.5(17) . .
C4C C5C C6C C7C -176.8(11) . .
N1C C6C C7C N8C -0.3(13) . .
C5C C6C C7C N8C 179.1(9) . .
O11C C10C C12C C17C 16.4(12) . .
N9C C10C C12C C17C -161.3(8) . .
O11C C10C C12C C13C -164.7(8) . .
N9C C10C C12C C13C 17.6(12) . .
C17C C12C C13C C14C 1.0(12) . .
C10C C12C C13C C14C -178.0(8) . .
C12C C13C C14C C15C 0.5(14) . .
C12C C13C C14C S18C -177.7(7) . .
C13C C14C C15C C16C -1.9(13) . .
S18C C14C C15C C16C 176.3(6) . .
C14C C15C C16C C17C 1.9(12) . .
C14C C15C C16C C23C 178.0(8) . .
C15C C16C C17C C12C -0.6(13) . .
C23C C16C C17C C12C -176.6(8) . .
C13C C12C C17C C16C -0.9(12) . .
C10C C12C C17C C16C 178.0(8) . .
C17C C16C C23C O22C -3.1(12) . .
C15C C16C C23C O22C -179.1(8) . .
C17C C16C C23C N24C 178.6(8) . .
C15C C16C C23C N24C 2.5(12) . .
N25C C26C C27C N32C -4.8(14) . .
N25C C26C C27C C28C 172.9(10) . .
N32C C27C C28C C29C 2.9(16) . .
C26C C27C C28C C29C -174.8(10) . .
C27C C28C C29C C30C -0.7(19) . .
C28C C29C C30C C31C 0(2) . .
C29C C30C C31C N32C -1(2) . .
C3C C2C N1C C6C -0.7(18) . .
C3C C2C N1C Zn3 177.2(10) . .
C5C C6C N1C C2C 1.6(15) . .
C7C C6C N1C C2C -179.0(10) . .
C5C C6C N1C Zn3 -176.6(8) . .
C7C C6C N1C Zn3 2.7(11) . .
C6C C7C N8C N9C 179.4(8) . .
C6C C7C N8C Zn3 -2.7(11) . .
C7C N8C N9C C10C -178.1(8) . .
Zn3 N8C N9C C10C 4.0(9) . .
O11C C10C N9C N8C -0.1(12) . .
C12C C10C N9C N8C 177.3(7) . .
O22C C23C N24C N25C 3.3(12) . .
C16C C23C N24C N25C -178.6(7) . .
C27C C26C N25C N24C 179.6(8) . .
C27C C26C N25C Zn4 4.0(12) . .
C23C N24C N25C C26C 178.3(8) . .
C23C N24C N25C Zn4 -6.1(8) . .
C30C C31C N32C C27C 2.8(15) . .
C30C C31C N32C Zn4 171.3(8) . .
C28C C27C N32C C31C -4.0(15) . .
C26C C27C N32C C31C 173.6(10) . .
C28C C27C N32C Zn4 -174.4(9) . .
C26C C27C N32C Zn4 3.2(10) . .
N9C C10C O11C Zn3 -3.4(11) . .
C12C C10C O11C Zn3 179.1(5) . .
N24C C23C O22C Zn4 0.8(11) . .
C16C C23C O22C Zn4 -177.4(6) . .
Na6 O20C S18C O19C 104.8(11) . .
Na6 O20C S18C O21C -125.7(10) . .
Na6 O20C S18C C14C -11.3(13) . .
C13C C14C S18C O19C -168.7(8) . .
C15C C14C S18C O19C 12.9(9) . .
C13C C14C S18C O21C 70.1(9) . .
C15C C14C S18C O21C -108.2(8) . .
C13C C14C S18C O20C -49.0(9) . .
C15C C14C S18C O20C 132.7(8) . .
N1D C2D C3D C4D -1.9(17) . .
C2D C3D C4D C5D 0.7(17) . .
C3D C4D C5D C6D -0.1(17) . .
C4D C5D C6D N1D 0.6(15) . .
C4D C5D C6D C7D 179.3(10) . .
N1D C6D C7D N8D -3.1(12) . .
C5D C6D C7D N8D 178.1(8) . .
O11D C10D C12D C13D -170.2(8) . .
N9D C10D C12D C13D 8.3(11) . .
O11D C10D C12D C17D 4.1(11) . .
N9D C10D C12D C17D -177.4(6) . .
C17D C12D C13D C14D -2.1(12) . .
C10D C12D C13D C14D 172.0(8) . .
C12D C13D C14D C15D 3.8(13) . .
C12D C13D C14D S18D -171.4(6) . .
C13D C14D C15D C16D -2.0(13) . .
S18D C14D C15D C16D 173.2(6) . .
C14D C15D C16D C17D -1.6(12) . .
C14D C15D C16D C23D -175.6(7) . .
C13D C12D C17D C16D -1.4(11) . .
C10D C12D C17D C16D -176.0(7) . .
C15D C16D C17D C12D 3.3(11) . .
C23D C16D C17D C12D 177.7(7) . .
C15D C16D C23D O22D 173.2(7) . .
C17D C16D C23D O22D -0.9(10) . .
C15D C16D C23D N24D -2.5(12) . .
C17D C16D C23D N24D -176.6(7) . .
N25D C26D C27D C28D -174.0(8) . .
N25D C26D C27D N32D 4.9(11) . .
N32D C27D C28D C29D 1.2(15) . .
C26D C27D C28D C29D -179.9(9) . .
C27D C28D C29D C30D 0.6(17) . .
C28D C29D C30D C31D 0.0(17) . .
C29D C30D C31D N32D -2.8(16) . .
C3D C2D N1D C6D 2.5(15) . .
C3D C2D N1D Zn4 175.5(8) . .
C5D C6D N1D C2D -1.7(13) . .
C7D C6D N1D C2D 179.5(8) . .
C5D C6D N1D Zn4 -175.9(7) . .
C7D C6D N1D Zn4 5.3(9) . .
C6D C7D N8D N9D 178.5(7) . .
C6D C7D N8D Zn4 -1.2(10) . .
O11D C10D N9D N8D -0.3(10) . .
C12D C10D N9D N8D -178.7(6) . .
C7D N8D N9D C10D 179.3(7) . .
Zn4 N8D N9D C10D -1.0(7) . .
O22D C23D N24D N25D 0.1(10) . .
C16D C23D N24D N25D 175.6(6) . .
C27D C26D N25D N24D 178.5(7) . .
C27D C26D N25D Zn1 -0.2(10) . .
C23D N24D N25D C26D -179.6(7) . .
C23D N24D N25D Zn1 -0.8(8) . .
C30D C31D N32D C27D 4.6(14) . .
C30D C31D N32D Zn1 -170.5(7) . .
C28D C27D N32D C31D -3.7(12) . .
C26D C27D N32D C31D 177.3(8) . .
C28D C27D N32D Zn1 172.5(7) . .
C26D C27D N32D Zn1 -6.5(9) . .
N9D C10D O11D Zn4 1.4(10) . .
C12D C10D O11D Zn4 179.7(5) . .
N24D C23D O22D Zn1 0.5(9) . .
C16D C23D O22D Zn1 -175.0(5) . .
Na9A O20D S18D O19D -51.9(9) 1_545 .
Na9B O20D S18D O19D -86.7(7) 1_545 .
Na9A O20D S18D O21D 74.8(8) 1_545 .
Na9B O20D S18D O21D 40.0(6) 1_545 .
Na9A O20D S18D C14D -170.2(7) 1_545 .
Na9B O20D S18D C14D 155.0(5) 1_545 .
Na9A O20D S18D Na9B 34.8(5) 1_545 1_545
C13D C14D S18D O20D -21.5(8) . .
C15D C14D S18D O20D 163.0(7) . .
C13D C14D S18D O19D -143.5(7) . .
C15D C14D S18D O19D 41.1(8) . .
C13D C14D S18D O21D 97.5(7) . .
C15D C14D S18D O21D -77.9(8) . .
C13D C14D S18D Na9B -1.0(10) . 1_545
C15D C14D S18D Na9B -176.5(6) . 1_545
N1E C2E C3E C4E -1.0(15) . .
C2E C3E C4E C5E 3.4(15) . .
C3E C4E C5E C6E -2.6(14) . .
C4E C5E C6E N1E -0.6(12) . .
C4E C5E C6E C7E 179.2(8) . .
N1E C6E C7E N8E 1.2(10) . .
C5E C6E C7E N8E -178.7(7) . .
O11E C10E C12E C17E 11.3(10) . .
N9E C10E C12E C17E -168.1(7) . .
O11E C10E C12E C13E -171.0(7) . .
N9E C10E C12E C13E 9.6(11) . .
C17E C12E C13E C14E 0.0(11) . .
C10E C12E C13E C14E -177.7(7) . .
C12E C13E C14E C15E -1.5(12) . .
C12E C13E C14E S18E -177.8(6) . .
C13E C14E C15E C16E 2.8(11) . .
S18E C14E C15E C16E 179.0(6) . .
C14E C15E C16E C17E -2.7(11) . .
C14E C15E C16E C23E 178.2(7) . .
C15E C16E C17E C12E 1.2(12) . .
C23E C16E C17E C12E -179.6(7) . .
C13E C12E C17E C16E 0.1(11) . .
C10E C12E C17E C16E 177.9(7) . .
C17E C16E C23E O22E 6.3(11) . .
C15E C16E C23E O22E -174.5(7) . .
C17E C16E C23E N24E -171.5(7) . .
C15E C16E C23E N24E 7.7(11) . .
N25E C26E C27E C28E 179.6(11) . .
N25E C26E C27E N32E -4.7(14) . .
N32E C27E C28E C29E 4(2) . .
C26E C27E C28E C29E 179.0(13) . .
C27E C28E C29E C30E 2(2) . .
C28E C29E C30E C31E -4(2) . .
C29E C30E C31E N32E 1(2) . .
C3E C2E N1E C6E -2.3(12) . .
C3E C2E N1E Zn5 178.6(7) . .
C5E C6E N1E C2E 3.1(11) . .
C7E C6E N1E C2E -176.8(7) . .
C5E C6E N1E Zn5 -177.7(6) . .
C7E C6E N1E Zn5 2.5(8) . .
C6E C7E N8E N9E 178.9(6) . .
C6E C7E N8E Zn5 -4.7(9) . .
O11E C10E N9E N8E -0.8(10) . .
C12E C10E N9E N8E 178.6(6) . .
C7E N8E N9E C10E -179.1(6) . .
Zn5 N8E N9E C10E 4.6(7) . .
O22E C23E N24E N25E -0.1(12) . .
C16E C23E N24E N25E 177.5(7) . .
C27E C26E N25E N24E -178.8(8) . .
C27E C26E N25E Zn6 8.4(12) . .
C23E N24E N25E C26E -176.0(9) . .
C23E N24E N25E Zn6 -3.0(9) . .
C30E C31E N32E C27E 4.4(19) . .
C30E C31E N32E Zn6 -177.5(12) . .
C28E C27E N32E C31E -6.6(17) . .
C26E C27E N32E C31E 177.8(10) . .
C28E C27E N32E Zn6 174.9(10) . .
C26E C27E N32E Zn6 -0.7(11) . .
N9E C10E O11E Zn5 -3.0(9) . .
C12E C10E O11E Zn5 177.6(5) . .
N24E C23E O22E Zn6 3.0(11) . .
C16E C23E O22E Zn6 -174.6(5) . .
Na1 O21E S18E O20E 54.6(8) . .
Na1 O21E S18E O19E -174.4(7) . .
Na1 O21E S18E C14E -60.0(9) . .
Na8 O20E S18E O21E -13.9(6) . .
Na8 O20E S18E O19E -145.2(5) . .
Na8 O20E S18E C14E 100.7(5) . .
C15E C14E S18E O21E 151.5(6) . .
C13E C14E S18E O21E -32.1(7) . .
C15E C14E S18E O20E 31.4(8) . .
C13E C14E S18E O20E -152.2(7) . .
C15E C14E S18E O19E -88.2(7) . .
C13E C14E S18E O19E 88.2(7) . .
N1F C2F C3F C4F 0.8(17) . .
C2F C3F C4F C5F -1.7(19) . .
C3F C4F C5F C6F 0.7(18) . .
C4F C5F C6F N1F 1.3(16) . .
C4F C5F C6F C7F 179.0(11) . .
C5F C6F C7F N8F 178.8(10) . .
N1F C6F C7F N8F -3.3(14) . .
O11F C10F C12F C17F -3.4(9) . .
N9F C10F C12F C17F 176.7(7) . .
O11F C10F C12F C13F -177.7(7) . .
N9F C10F C12F C13F 2.4(10) . .
C17F C12F C13F C14F 0.2(11) . .
C10F C12F C13F C14F 174.3(7) . .
C12F C13F C14F C15F -1.1(12) . .
C12F C13F C14F S18F -176.2(6) . .
C13F C14F C15F C16F 0.7(12) . .
S18F C14F C15F C16F 175.9(6) . .
C14F C15F C16F C17F 0.5(11) . .
C14F C15F C16F C23F -176.6(7) . .
C15F C16F C17F C12F -1.3(11) . .
C23F C16F C17F C12F 175.8(7) . .
C13F C12F C17F C16F 1.0(11) . .
C10F C12F C17F C16F -173.3(7) . .
C17F C16F C23F O22F -1.1(11) . .
C15F C16F C23F O22F 175.9(7) . .
C17F C16F C23F N24F -178.0(7) . .
C15F C16F C23F N24F -1.0(11) . .
N25F C26F C27F C28F -173.3(9) . .
N25F C26F C27F N32F 6.1(11) . .
N32F C27F C28F C29F -3.1(15) . .
C26F C27F C28F C29F 176.4(9) . .
C27F C28F C29F C30F 2.8(16) . .
C28F C29F C30F C31F -0.4(18) . .
C29F C30F C31F N32F -2.0(17) . .
C3F C2F N1F C6F 1.1(14) . .
C3F C2F N1F Zn6 177.0(8) . .
C5F C6F N1F C2F -2.1(13) . .
C7F C6F N1F C2F 179.9(9) . .
C5F C6F N1F Zn6 -178.8(8) . .
C7F C6F N1F Zn6 3.2(10) . .
C6F C7F N8F N9F -176.9(8) . .
C6F C7F N8F Zn6 1.4(12) . .
O11F C10F N9F N8F 3.4(11) . .
C12F C10F N9F N8F -176.7(6) . .
C7F N8F N9F C10F 178.1(8) . .
Zn6 N8F N9F C10F -0.2(8) . .
O22F C23F N24F N25F -1.9(11) . .
C16F C23F N24F N25F 174.7(6) . .
C27F C26F N25F N24F 173.3(7) . .
C27F C26F N25F Zn7 -2.2(10) . .
C23F N24F N25F C26F -175.7(8) . .
C23F N24F N25F Zn7 -0.2(9) . .
C30F C31F N32F C27F 1.8(14) . .
C30F C31F N32F Zn7 -168.7(7) . .
C28F C27F N32F C31F 0.7(13) . .
C26F C27F N32F C31F -178.7(8) . .
C28F C27F N32F Zn7 172.8(8) . .
C26F C27F N32F Zn7 -6.6(9) . .
N9F C10F O11F Zn6 -4.6(9) . .
C12F C10F O11F Zn6 175.6(5) . .
N24F C23F O22F Zn7 2.9(10) . .
C16F C23F O22F Zn7 -173.7(5) . .
Na11 O21F S18F O19F 24.3(5) 1_545 .
Na12 O21F S18F O19F 130.5(4) 1_545 .
Na11 O21F S18F O20F -104.1(5) 1_545 .
Na12 O21F S18F O20F 2.1(5) 1_545 .
Na11 O21F S18F C14F 140.3(4) 1_545 .
Na12 O21F S18F C14F -113.4(4) 1_545 .
Na11 O21F S18F Na12 -106.3(4) 1_545 1_545
Na12 O21F S18F Na11 106.3(4) 1_545 1_545
Na11 O21F S18F Na4 -15.4(4) 1_545 1_545
Na12 O21F S18F Na4 90.9(4) 1_545 1_545
Na4 O19F S18F O21F -95.3(6) 1_545 .
Na11 O19F S18F O21F -21.6(5) 1_545 .
Na4 O19F S18F O20F 32.6(6) 1_545 .
Na11 O19F S18F O20F 106.3(4) 1_545 .
Na4 O19F S18F C14F 146.1(5) 1_545 .
Na11 O19F S18F C14F -140.2(4) 1_545 .
Na4 O19F S18F Na12 -19.6(9) 1_545 1_545
Na11 O19F S18F Na12 54.1(6) 1_545 1_545
Na4 O19F S18F Na11 -73.8(5) 1_545 1_545
Na11 O19F S18F Na4 73.8(5) 1_545 1_545
Na12 O20F S18F O21F -2.6(6) 1_545 .
Na5 O20F S18F O21F 145.5(6) 1_545 .
Na12 O20F S18F O19F -131.5(5) 1_545 .
Na5 O20F S18F O19F 16.6(7) 1_545 .
Na12 O20F S18F C14F 115.3(5) 1_545 .
Na5 O20F S18F C14F -96.7(6) 1_545 .
Na5 O20F S18F Na12 148.1(8) 1_545 1_545
Na12 O20F S18F Na11 -61.0(5) 1_545 1_545
Na5 O20F S18F Na11 87.1(6) 1_545 1_545
Na12 O20F S18F Na4 -112.6(4) 1_545 1_545
Na5 O20F S18F Na4 35.5(5) 1_545 1_545
C15F C14F S18F O21F 143.0(7) . .
C13F C14F S18F O21F -41.7(8) . .
C15F C14F S18F O19F -95.3(7) . .
C13F C14F S18F O19F 80.0(7) . .
C15F C14F S18F O20F 23.4(8) . .
C13F C14F S18F O20F -161.3(6) . .
C15F C14F S18F Na12 73.3(8) . 1_545
C13F C14F S18F Na12 -111.4(7) . 1_545
C15F C14F S18F Na11 -162.1(5) . 1_545
C13F C14F S18F Na11 13.3(9) . 1_545
C15F C14F S18F Na4 -68.3(7) . 1_545
C13F C14F S18F Na4 107.0(7) . 1_545
N1G C2G C3G C4G 2(3) . .
C2G C3G C4G C5G 1(2) . .
C3G C4G C5G C6G -1(2) . .
C4G C5G C6G N1G -2.2(19) . .
C4G C5G C6G C7G -177.6(13) . .
N1G C6G C7G N8G 7.5(14) . .
C5G C6G C7G N8G -176.9(11) . .
O11G C10G C12G C17G -0.2(11) . .
N9G C10G C12G C17G -179.0(7) . .
O11G C10G C12G C13G 176.7(8) . .
N9G C10G C12G C13G -2.1(12) . .
C17G C12G C13G C14G 0.3(11) . .
C10G C12G C13G C14G -176.6(8) . .
C12G C13G C14G C15G -1.2(12) . .
C12G C13G C14G S18G 176.8(6) . .
C13G C14G C15G C16G 0.6(11) . .
S18G C14G C15G C16G -177.4(6) . .
C14G C15G C16G C17G 0.8(10) . .
C14G C15G C16G C23G 176.9(7) . .
C15G C16G C17G C12G -1.7(11) . .
C23G C16G C17G C12G -177.9(7) . .
C13G C12G C17G C16G 1.2(11) . .
C10G C12G C17G C16G 178.3(7) . .
C17G C16G C23G O22G 18.6(10) . .
C15G C16G C23G O22G -157.4(7) . .
C17G C16G C23G N24G -159.6(7) . .
C15G C16G C23G N24G 24.3(10) . .
N25G C26G C27G C28G -179.1(7) . .
N25G C26G C27G N32G 2.1(9) . .
N32G C27G C28G C29G 0.8(12) . .
C26G C27G C28G C29G -177.9(8) . .
C27G C28G C29G C30G 2.6(14) . .
C28G C29G C30G C31G -2.7(16) . .
C29G C30G C31G N32G -0.6(17) . .
C3G C2G N1G C6G -6(2) . .
C3G C2G N1G Zn7 -171.5(12) . .
C5G C6G N1G C2G 5.7(16) . .
C7G C6G N1G C2G -178.5(11) . .
C5G C6G N1G Zn7 173.7(9) . .
C7G C6G N1G Zn7 -10.5(11) . .
C6G C7G N8G N9G 175.7(8) . .
C6G C7G N8G Zn7 0.2(12) . .
C7G N8G N9G C10G -174.2(8) . .
Zn7 N8G N9G C10G 1.3(9) . .
O11G C10G N9G N8G -2.2(11) . .
C12G C10G N9G N8G 176.6(7) . .
O22G C23G N24G N25G 3.0(9) . .
C16G C23G N24G N25G -178.9(6) . .
C27G C26G N25G N24G -174.7(6) . .
C27G C26G N25G Cu8 5.5(8) . .
C23G N24G N25G C26G 174.6(6) . .
C23G N24G N25G Cu8 -5.6(7) . .
C30G C31G N32G C27G 3.8(15) . .
C30G C31G N32G Cu8 -172.8(8) . .
C28G C27G N32G C31G -3.9(12) . .
C26G C27G N32G C31G 174.9(8) . .
C28G C27G N32G Cu8 173.3(6) . .
C26G C27G N32G Cu8 -7.9(7) . .
N9G C10G O11G Zn7 1.9(10) . .
C12G C10G O11G Zn7 -176.8(6) . .
N24G C23G O22G Cu8 0.8(8) . .
C16G C23G O22G Cu8 -177.4(5) . .
Na3 O21G S18G O20G -53.8(9) . .
Na3 O21G S18G O19G 75.9(8) . .
Na3 O21G S18G C14G -169.2(7) . .
Na3 O21G S18G Na8 -10.4(10) . .
Na8 O20G S18G O21G 114.3(5) . .
Na8 O20G S18G O19G -17.4(5) . .
Na8 O20G S18G C14G -131.6(4) . .
Na1 O19G S18G O21G -21.7(7) . .
Na1 O19G S18G O20G 107.7(5) . .
Na1 O19G S18G C14G -136.7(5) . .
Na1 O19G S18G Na8 96.2(5) . .
C13G C14G S18G O21G 122.0(8) . .
C15G C14G S18G O21G -60.0(7) . .
C13G C14G S18G O20G 3.6(8) . .
C15G C14G S18G O20G -178.4(6) . .
C13G C14G S18G O19G -115.5(7) . .
C15G C14G S18G O19G 62.5(7) . .
C13G C14G S18G Na8 -34.7(8) . .
C15G C14G S18G Na8 143.4(5) . .
N1H C2H C3H C4H -1.2(15) . .
C2H C3H C4H C5H 1.5(14) . .
C3H C4H C5H C6H -0.7(13) . .
C4H C5H C6H N1H -0.6(12) . .
C4H C5H C6H C7H -179.7(8) . .
N1H C6H C7H N8H 1.2(10) . .
C5H C6H C7H N8H -179.7(7) . .
O11H C10H C12H C17H 174.7(7) . .
N9H C10H C12H C17H -5.2(9) . .
O11H C10H C12H C13H -4.0(10) . .
N9H C10H C12H C13H 176.0(6) . .
C17H C12H C13H C14H -0.1(10) . .
C10H C12H C13H C14H 178.7(6) . .
C12H C13H C14H C15H -0.2(11) . .
C12H C13H C14H S18H 178.8(5) . .
C13H C14H C15H C16H 2.0(11) . .
S18H C14H C15H C16H -176.9(5) . .
C14H C15H C16H C17H -3.5(10) . .
C14H C15H C16H C23H -178.5(6) . .
C15H C16H C17H C12H 3.3(10) . .
C23H C16H C17H C12H 178.5(6) . .
C13H C12H C17H C16H -1.5(9) . .
C10H C12H C17H C16H 179.8(6) . .
C17H C16H C23H O22H -3.0(9) . .
C15H C16H C23H O22H 172.0(6) . .
C17H C16H C23H N24H 177.8(6) . .
C15H C16H C23H N24H -7.2(10) . .
N25H C26H C27H N32H 2.7(12) . .
N25H C26H C27H C28H -176.0(10) . .
N32H C27H C28H C29H -3.6(18) . .
C26H C27H C28H C29H 175.0(11) . .
C27H C28H C29H C30H 4(2) . .
C28H C29H C30H C31H -5(3) . .
C29H C30H C31H N32H 5(3) . .
C3H C2H N1H C6H -0.1(13) . .
C3H C2H N1H Cu8 -176.9(7) . .
C5H C6H N1H C2H 1.1(11) . .
C7H C6H N1H C2H -179.9(7) . .
C5H C6H N1H Cu8 178.5(6) . .
C7H C6H N1H Cu8 -2.4(8) . .
C6H C7H N8H N9H 179.6(6) . .
C6H C7H N8H Cu8 0.9(9) . .
O11H C10H N9H N8H 2.0(11) . .
C12H C10H N9H N8H -178.1(6) . .
C7H N8H N9H C10H 4.8(11) . .
Cu8 N8H N9H C10H -176.5(5) . .
O22H C23H N24H N25H -2.2(10) . .
C16H C23H N24H N25H 176.8(6) . .
C27H C26H N25H N24H 178.6(7) . .
C27H C26H N25H Zn5 1.8(11) . .
C23H N24H N25H C26H -173.3(7) . .
C23H N24H N25H Zn5 3.5(8) . .
C30H C31H N32H C27H -3.6(19) . .
C30H C31H N32H Zn5 -171.7(12) . .
C28H C27H N32H C31H 3.3(15) . .
C26H C27H N32H C31H -175.4(9) . .
C28H C27H N32H Zn5 173.5(9) . .
C26H C27H N32H Zn5 -5.2(10) . .
N24H C23H O22H Zn5 0.0(8) . .
C16H C23H O22H Zn5 -179.1(4) . .
Na4 O19H S18H O20H -148.2(6) 1_545 .
Na11 O19H S18H O20H 1.3(5) 1_545 .
Na4 O19H S18H O21H 81.6(7) 1_545 .
Na11 O19H S18H O21H -129.0(4) 1_545 .
Na4 O19H S18H C14H -32.3(8) 1_545 .
Na11 O19H S18H C14H 117.1(4) 1_545 .
C15H C14H S18H O20H -23.5(7) . .
C13H C14H S18H O20H 157.6(6) . .
C15H C14H S18H O21H 95.8(7) . .
C13H C14H S18H O21H -83.1(6) . .
C15H C14H S18H O19H -144.5(6) . .
C13H C14H S18H O19H 36.6(7) . .
N1I C2I C3I C4I 6(2) . .
C2I C3I C4I C5I -5(2) . .
C3I C4I C5I C6I 4(2) . .
C4I C5I C6I N1I -4(2) . .
C4I C5I C6I C7I 177.6(13) . .
N1I C6I C7I N8I 3.6(15) . .
C5I C6I C7I N8I -177.6(12) . .
O11I C10I C12I C13I 170.8(7) . .
N9I C10I C12I C13I -5.9(11) . .
O11I C10I C12I C17I -5.3(10) . .
N9I C10I C12I C17I 178.0(7) . .
C17I C12I C13I C14I 0.7(10) . .
C10I C12I C13I C14I -175.3(7) . .
C12I C13I C14I C15I 0.0(10) . .
C12I C13I C14I S18I 172.8(5) . .
C13I C14I C15I C16I -0.5(11) . .
S18I C14I C15I C16I -173.3(5) . .
C14I C15I C16I C17I 0.3(10) . .
C14I C15I C16I C23I 176.2(6) . .
C15I C16I C17I C12I 0.4(11) . .
C23I C16I C17I C12I -175.7(6) . .
C13I C12I C17I C16I -0.9(11) . .
C10I C12I C17I C16I 175.4(7) . .
C17I C16I C23I O22I 14.0(10) . .
C15I C16I C23I O22I -162.0(6) . .
C17I C16I C23I N24I -169.6(7) . .
C15I C16I C23I N24I 14.4(10) . .
N25I C26I C27I C28I 177.7(7) . .
N25I C26I C27I N32I 1.5(9) . .
N32I C27I C28I C29I -0.9(11) . .
C26I C27I C28I C29I -176.8(7) . .
C27I C28I C29I C30I 2.8(12) . .
C28I C29I C30I C31I -3.7(14) . .
C29I C30I C31I N32I 2.6(14) . .
C5I C6I N1I C2I 5.0(18) . .
C7I C6I N1I C2I -176.2(11) . .
C5I C6I N1I Zn9 175.8(10) . .
C7I C6I N1I Zn9 -5.4(12) . .
C3I C2I N1I C6I -6.0(18) . .
C3I C2I N1I Zn9 -175.3(10) . .
C6I C7I N8I N9I 179.1(9) . .
C6I C7I N8I Zn9 0.5(13) . .
O11I C10I N9I N8I 1.8(11) . .
C12I C10I N9I N8I 178.1(7) . .
C7I N8I N9I C10I -172.9(9) . .
Zn9 N8I N9I C10I 5.7(9) . .
O22I C23I N24I N25I -1.4(10) . .
C16I C23I N24I N25I -177.5(6) . .
C27I C26I N25I N24I -174.4(6) . .
C27I C26I N25I Cu10 3.7(8) . .
C23I N24I N25I C26I 176.3(7) . .
C23I N24I N25I Cu10 -1.8(7) . .
C30I C31I N32I C27I -0.7(12) . .
C30I C31I N32I Cu10 -178.5(6) . .
C28I C27I N32I C31I -0.1(11) . .
C26I C27I N32I C31I 176.2(7) . .
C28I C27I N32I Cu10 178.0(6) . .
C26I C27I N32I Cu10 -5.7(7) . .
N9I C10I O11I Zn9 -7.5(10) . .
C12I C10I O11I Zn9 176.1(5) . .
N24I C23I O22I Cu10 3.8(9) . .
C16I C23I O22I Cu10 180.0(5) . .
Na8 O19I S18I O21I -89.7(6) . .
Na8 O19I S18I O20I 37.5(6) . .
Na8 O19I S18I C14I 154.6(5) . .
Na8 O19I S18I Na3 -38.9(7) . .
Na3 O21I S18I O19I 120.1(3) . .
Na3 O21I S18I O20I -8.7(4) . .
Na3 O21I S18I C14I -122.6(3) . .
Na1 O20I S18I O19I 24.3(9) . .
Na3 O20I S18I O19I -121.3(3) . .
Na1 O20I S18I O21I 152.4(7) . .
Na3 O20I S18I O21I 6.8(3) . .
Na1 O20I S18I C14I -94.1(8) . .
Na3 O20I S18I C14I 120.3(3) . .
Na1 O20I S18I Na3 145.6(9) . .
C15I C14I S18I O19I -132.3(6) . .
C13I C14I S18I O19I 54.7(7) . .
C15I C14I S18I O21I 107.3(6) . .
C13I C14I S18I O21I -65.7(6) . .
C15I C14I S18I O20I -10.1(7) . .
C13I C14I S18I O20I 176.9(6) . .
C15I C14I S18I Na3 60.7(6) . .
C13I C14I S18I Na3 -112.3(5) . .
N1J C2J C3J C4J 0.0(14) . .
C2J C3J C4J C5J -0.7(14) . .
C3J C4J C5J C6J 1.0(13) . .
C4J C5J C6J N1J -0.8(12) . .
C4J C5J C6J C7J -179.2(8) . .
C5J C6J C7J N8J 176.2(8) . .
N1J C6J C7J N8J -2.2(11) . .
O11J C10J C12J C13J -2.2(12) . .
N9J C10J C12J C13J -178.9(8) . .
O11J C10J C12J C17J 178.0(8) . .
N9J C10J C12J C17J 1.3(12) . .
C17J C12J C13J C14J 0.6(12) . .
C10J C12J C13J C14J -179.2(8) . .
C12J C13J C14J C15J 1.5(14) . .
C12J C13J C14J S18J -178.4(7) . .
C13J C14J C15J C16J -1.4(14) . .
S18J C14J C15J C16J 178.4(6) . .
C14J C15J C16J C17J -0.7(12) . .
C14J C15J C16J C23J -176.0(8) . .
C15J C16J C17J C12J 2.7(11) . .
C23J C16J C17J C12J 178.2(7) . .
C13J C12J C17J C16J -2.7(11) . .
C10J C12J C17J C16J 177.1(7) . .
C17J C16J C23J O22J 1.1(10) . .
C15J C16J C23J O22J 176.5(7) . .
C17J C16J C23J N24J -177.5(7) . .
C15J C16J C23J N24J -2.1(11) . .
N25J C26J C27J N32J -0.8(12) . .
N25J C26J C27J C28J -177.2(9) . .
N32J C27J C28J C29J -2.1(16) . .
C26J C27J C28J C29J 174.2(10) . .
C27J C28J C29J C30J 4.6(18) . .
C28J C29J C30J C31J -4.6(19) . .
C29J C30J C31J N32J 2.3(18) . .
C3J C2J N1J C6J 0.2(12) . .
C3J C2J N1J Cu10 177.8(7) . .
C5J C6J N1J C2J 0.2(10) . .
C7J C6J N1J C2J 178.6(7) . .
C5J C6J N1J Cu10 -177.9(6) . .
C7J C6J N1J Cu10 0.5(8) . .
C6J C7J N8J N9J -176.5(9) . .
C6J C7J N8J Cu10 2.7(10) . .
C7J N8J N9J C10J -11.2(17) . .
Cu10 N8J N9J C10J 169.5(8) . .
O11J C10J N9J N8J 8.9(16) . .
C12J C10J N9J N8J -174.3(9) . .
O22J C23J N24J N25J 1.2(11) . .
C16J C23J N24J N25J 179.6(6) . .
C27J C26J N25J N24J 177.5(7) . .
C27J C26J N25J Zn11 3.0(11) . .
C23J N24J N25J C26J -178.4(8) . .
C23J N24J N25J Zn11 -3.7(8) . .
C30J C31J N32J C27J 0.2(15) . .
C30J C31J N32J Zn11 -174.3(9) . .
C28J C27J N32J C31J -0.4(13) . .
C26J C27J N32J C31J -176.9(8) . .
C28J C27J N32J Zn11 175.2(8) . .
C26J C27J N32J Zn11 -1.3(9) . .
N24J C23J O22J Zn11 1.7(10) . .
C16J C23J O22J Zn11 -176.7(5) . .
Na10 O19J S18J O20J -18(3) . .
Na9B O19J S18J O20J 119.0(5) . .
Na10 O19J S18J O21J -146(2) . .
Na9B O19J S18J O21J -9.6(5) . .
Na10 O19J S18J C14J 101(2) . .
Na9B O19J S18J C14J -122.5(4) . .
Na10 O19J S18J Na9B -137(2) . .
Na10 O19J S18J Na9A -147(2) . .
Na9B O19J S18J Na9A -10.6(3) . .
Na9A O21J S18J O20J -132.7(5) . .
Na9B O21J S18J O20J -121.5(4) . .
Na9A O21J S18J O19J -1.7(6) . .
Na9B O21J S18J O19J 9.5(5) . .
Na9A O21J S18J C14J 112.6(5) . .
Na9B O21J S18J C14J 123.8(4) . .
Na9A O21J S18J Na9B -11.2(4) . .
Na9B O21J S18J Na9A 11.2(4) . .
C13J C14J S18J O20J 144.7(9) . .
C15J C14J S18J O20J -35.2(10) . .
C13J C14J S18J O19J 19.4(10) . .
C15J C14J S18J O19J -160.5(8) . .
C13J C14J S18J O21J -96.3(8) . .
C15J C14J S18J O21J 83.8(8) . .
C13J C14J S18J Na9B -39.0(10) . .
C15J C14J S18J Na9B 141.1(7) . .
C13J C14J S18J Na9A -60.1(9) . .
C15J C14J S18J Na9A 120.0(7) . .
N1K C2K C3K C4K 0.5(16) . .
C2K C3K C4K C5K -1.6(15) . .
C3K C4K C5K C6K 1.8(13) . .
C4K C5K C6K N1K -1.0(11) . .
C4K C5K C6K C7K 178.8(7) . .
N1K C6K C7K N8K -2.8(9) . .
C5K C6K C7K N8K 177.4(7) . .
O11K C10K C12K C17K 8.7(9) . .
N9K C10K C12K C17K -170.8(7) . .
O11K C10K C12K C13K -173.8(7) . .
N9K C10K C12K C13K 6.8(10) . .
C17K C12K C13K C14K -1.6(11) . .
C10K C12K C13K C14K -179.2(7) . .
C12K C13K C14K C15K 0.4(13) . .
C12K C13K C14K S18K -179.4(6) . .
C13K C14K C15K C16K 0.9(13) . .
S18K C14K C15K C16K -179.2(6) . .
C14K C15K C16K C17K -1.0(12) . .
C14K C15K C16K C23K 176.3(8) . .
C13K C12K C17K C16K 1.6(11) . .
C10K C12K C17K C16K 179.3(7) . .
C15K C16K C17K C12K -0.3(11) . .
C23K C16K C17K C12K -177.8(7) . .
C17K C16K C23K O22K -2.4(11) . .
C15K C16K C23K O22K -179.7(8) . .
C17K C16K C23K N24K 177.7(7) . .
C15K C16K C23K N24K 0.4(12) . .
N25K C26K C27K N32K -0.5(11) . .
N25K C26K C27K C28K 179.9(8) . .
N32K C27K C28K C29K -3.3(13) . .
C26K C27K C28K C29K 176.3(8) . .
C27K C28K C29K C30K 1.8(14) . .
C28K C29K C30K C31K -1.1(15) . .
C29K C30K C31K N32K 1.9(16) . .
C3K C2K N1K C6K 0.3(13) . .
C3K C2K N1K Zn11 176.2(7) . .
C5K C6K N1K C2K -0.1(10) . .
C7K C6K N1K C2K -179.9(7) . .
C5K C6K N1K Zn11 -176.5(5) . .
C7K C6K N1K Zn11 3.7(7) . .
C6K C7K N8K N9K -177.6(6) . .
C6K C7K N8K Zn11 0.3(8) . .
O11K C10K N9K N8K 1.1(9) . .
C12K C10K N9K N8K -179.5(6) . .
C7K N8K N9K C10K -178.2(6) . .
Zn11 N8K N9K C10K 3.9(7) . .
O22K C23K N24K N25K -0.2(10) . .
C16K C23K N24K N25K 179.8(7) . .
C27K C26K N25K N24K 177.3(7) . .
C27K C26K N25K Zn12 -6.3(10) . .
C23K N24K N25K C26K 173.7(7) . .
C23K N24K N25K Zn12 -2.7(8) . .
C30K C31K N32K C27K -3.2(14) . .
C30K C31K N32K Zn12 174.5(7) . .
C28K C27K N32K C31K 3.9(12) . .
C26K C27K N32K C31K -175.7(8) . .
C28K C27K N32K Zn12 -174.2(7) . .
C26K C27K N32K Zn12 6.2(9) . .
N9K C10K O11K Zn11 -5.1(9) . .
C12K C10K O11K Zn11 175.5(5) . .
N24K C23K O22K Zn12 2.7(10) . .
C16K C23K O22K Zn12 -177.2(5) . .
Na3 O21K S18K O19K -146.1(10) . .
Na3 O21K S18K O20K 84.9(10) . .
Na3 O21K S18K C14K -30.8(11) . .
C13K C14K S18K O19K 102.0(9) . .
C15K C14K S18K O19K -77.9(10) . .
C13K C14K S18K O20K -139.5(8) . .
C15K C14K S18K O20K 40.7(9) . .
C13K C14K S18K O21K -19.0(9) . .
C15K C14K S18K O21K 161.1(7) . .
N1L C2L C3L C4L -12(3) . .
C2L C3L C4L C5L 6(3) . .
C3L C4L C5L C6L -2(2) . .
C4L C5L C6L N1L 1(2) . .
C4L C5L C6L C7L -176.5(14) . .
N1L C6L C7L N8L 0.9(18) . .
C5L C6L C7L N8L 179.0(13) . .
O11L C10L C12L C17L -6.8(10) . .
N9L C10L C12L C17L 172.5(7) . .
O11L C10L C12L C13L 179.0(9) . .
N9L C10L C12L C13L -1.6(12) . .
C17L C12L C13L C14L -0.6(15) . .
C10L C12L C13L C14L 173.5(10) . .
C12L C13L C14L C15L 0.3(19) . .
C12L C13L C14L S18L -175.6(8) . .
C13L C14L C15L C16L -0.1(19) . .
S18L C14L C15L C16L 175.9(8) . .
C14L C15L C16L C17L 0.2(15) . .
C14L C15L C16L C23L -175.8(9) . .
C13L C12L C17L C16L 0.7(12) . .
C10L C12L C17L C16L -173.9(7) . .
C15L C16L C17L C12L -0.5(12) . .
C23L C16L C17L C12L 175.7(7) . .
C15L C16L C23L O22L 170.5(9) . .
C17L C16L C23L O22L -5.5(11) . .
C15L C16L C23L N24L -8.7(13) . .
C17L C16L C23L N24L 175.2(7) . .
N25L C26L C27L N32L 4.2(12) . .
N25L C26L C27L C28L -174.4(9) . .
N32L C27L C28L C29L -2.9(16) . .
C26L C27L C28L C29L 175.7(9) . .
C27L C28L C29L C30L 3.6(16) . .
C28L C29L C30L C31L -3.3(16) . .
C29L C30L C31L N32L 2.2(17) . .
C3L C2L N1L C6L 12(2) . .
C3L C2L N1L Zn12 -177.1(13) . .
C5L C6L N1L C2L -7(2) . .
C7L C6L N1L C2L 171.3(14) . .
C5L C6L N1L Zn12 -179.1(10) . .
C7L C6L N1L Zn12 -1.1(13) . .
C6L C7L N8L N9L 177.9(10) . .
C6L C7L N8L Zn12 -0.2(16) . .
O11L C10L N9L N8L 3.5(12) . .
C12L C10L N9L N8L -175.7(6) . .
C7L N8L N9L C10L 175.6(10) . .
Zn12 N8L N9L C10L -6.3(9) . .
O22L C23L N24L N25L -1.2(12) . .
C16L C23L N24L N25L 178.0(7) . .
C27L C26L N25L N24L 177.9(7) . .
C27L C26L N25L Zn9 -5.1(11) . .
C23L N24L N25L C26L -179.9(8) . .
C23L N24L N25L Zn9 3.0(9) . .
C30L C31L N32L C27L -1.2(15) . .
C30L C31L N32L Zn9 -175.9(8) . .
C28L C27L N32L C31L 1.6(14) . .
C26L C27L N32L C31L -177.0(9) . .
C28L C27L N32L Zn9 177.1(8) . .
C26L C27L N32L Zn9 -1.5(10) . .
N9L C10L O11L Zn12 0.7(11) . .
C12L C10L O11L Zn12 179.9(5) . .
N24L C23L O22L Zn9 -1.0(11) . .
C16L C23L O22L Zn9 179.8(5) . .
Na10 O19L S18L O20L 85.2(12) . .
Na10 O19L S18L O21L -46.0(13) . .
Na10 O19L S18L C14L -160.1(10) . .
C13L C14L S18L O20L -160.9(13) . .
C15L C14L S18L O20L 22.9(15) . .
C13L C14L S18L O21L -27.7(14) . .
C15L C14L S18L O21L 156.1(12) . .
C13L C14L S18L O19L 87.7(13) . .
C15L C14L S18L O19L -88.4(12) . .
C13L C14L S18L Na10 73.8(13) . .
C15L C14L S18L Na10 -102.4(10) . .
N1M C2M C3M C4M -0.7(13) . .
C2M C3M C4M C5M 2.0(13) . .
C3M C4M C5M C6M -2.7(12) . .
C4M C5M C6M N1M 2.3(11) . .
C4M C5M C6M C7M 179.0(7) . .
N1M C6M C7M N8M -1.0(9) . .
C5M C6M C7M N8M -177.9(7) . .
O11M C10M C12M C13M -169.0(6) . .
N9M C10M C12M C13M 13.2(9) . .
O11M C10M C12M C17M 12.1(9) . .
N9M C10M C12M C17M -165.7(6) . .
C17M C12M C13M C14M 1.6(10) . .
C10M C12M C13M C14M -177.3(6) . .
C12M C13M C14M C15M -0.8(11) . .
C12M C13M C14M S18M -177.9(5) . .
C13M C14M C15M C16M 0.2(11) . .
S18M C14M C15M C16M 177.3(5) . .
C14M C15M C16M C17M -0.6(10) . .
C14M C15M C16M C23M 178.7(7) . .
C15M C16M C17M C12M 1.5(10) . .
C23M C16M C17M C12M -177.8(6) . .
C13M C12M C17M C16M -2.0(10) . .
C10M C12M C17M C16M 176.9(6) . .
C15M C16M C23M O22M -171.6(7) . .
C17M C16M C23M O22M 7.7(10) . .
C15M C16M C23M N24M 6.6(10) . .
C17M C16M C23M N24M -174.1(6) . .
N25M C26M C27M N32M -2.8(13) . .
N25M C26M C27M C28M 178.9(10) . .
N32M C27M C28M C29M 4(2) . .
C26M C27M C28M C29M -177.9(13) . .
C27M C28M C29M C30M -3(3) . .
C28M C29M C30M C31M 1(3) . .
C29M C30M C31M N32M 0(2) . .
C3M C2M N1M C6M 0.2(11) . .
C3M C2M N1M Zn13 -179.4(6) . .
C5M C6M N1M C2M -1.0(10) . .
C7M C6M N1M C2M -178.0(6) . .
C5M C6M N1M Zn13 178.7(6) . .
C7M C6M N1M Zn13 1.7(7) . .
C6M C7M N8M N9M 179.4(6) . .
C6M C7M N8M Zn13 -0.4(8) . .
O11M C10M N9M N8M -0.8(9) . .
C12M C10M N9M N8M 176.8(5) . .
C7M N8M N9M C10M -176.2(6) . .
Zn13 N8M N9M C10M 3.6(7) . .
O22M C23M N24M N25M -3.4(10) . .
C16M C23M N24M N25M 178.6(6) . .
C27M C26M N25M N24M 176.9(7) . .
C27M C26M N25M Zn14 0.9(11) . .
C23M N24M N25M C26M -178.7(7) . .
C23M N24M N25M Zn14 -2.6(7) . .
C28M C27M N32M C31M -3.5(16) . .
C26M C27M N32M C31M 178.2(10) . .
C28M C27M N32M Zn14 -178.6(9) . .
C26M C27M N32M Zn14 3.2(11) . .
C30M C31M N32M C27M 1.7(17) . .
C30M C31M N32M Zn14 176.0(10) . .
N9M C10M O11M Zn13 -2.0(8) . .
C12M C10M O11M Zn13 -179.6(4) . .
N24M C23M O22M Zn14 7.4(9) . .
C16M C23M O22M Zn14 -174.7(5) . .
Na2 O21M S18M O20M 60.3(9) . .
Na2 O21M S18M O19M -171.3(8) . .
Na2 O21M S18M C14M -55.4(9) . .
Na2 O21M S18M Na7 47.2(8) . .
Na7 O20M S18M O21M -21.0(5) . .
Na7 O20M S18M O19M -149.4(4) . .
Na7 O20M S18M C14M 94.6(4) . .
C13M C14M S18M O21M -30.7(7) . .
C15M C14M S18M O21M 152.1(6) . .
C13M C14M S18M O20M -151.1(6) . .
C15M C14M S18M O20M 31.7(7) . .
C13M C14M S18M O19M 89.0(7) . .
C15M C14M S18M O19M -88.1(7) . .
C13M C14M S18M Na7 -111.5(6) . .
C15M C14M S18M Na7 71.4(6) . .
N1N C2N C3N C4N -3(2) . .
C2N C3N C4N C5N 1(2) . .
C3N C4N C5N C6N 0(2) . .
C4N C5N C6N N1N 1.0(17) . .
C4N C5N C6N C7N -180.0(11) . .
N1N C6N C7N N8N -3.7(13) . .
C5N C6N C7N N8N 177.2(10) . .
O11N C10N C12N C17N 3.8(10) . .
N9N C10N C12N C17N -179.9(7) . .
O11N C10N C12N C13N -171.7(7) . .
N9N C10N C12N C13N 4.6(10) . .
C17N C12N C13N C14N -1.6(10) . .
C10N C12N C13N C14N 173.8(7) . .
C12N C13N C14N C15N -0.5(11) . .
C12N C13N C14N S18N -174.8(5) . .
C13N C14N C15N C16N 0.8(11) . .
S18N C14N C15N C16N 175.0(5) . .
C14N C15N C16N C17N 1.0(10) . .
C14N C15N C16N C23N -173.0(7) . .
C13N C12N C17N C16N 3.6(10) . .
C10N C12N C17N C16N -172.1(6) . .
C15N C16N C17N C12N -3.3(10) . .
C23N C16N C17N C12N 171.2(6) . .
C17N C16N C23N O22N -5.1(10) . .
C15N C16N C23N O22N 168.9(7) . .
C17N C16N C23N N24N -179.7(6) . .
C15N C16N C23N N24N -5.7(10) . .
N25N C26N C27N C28N -175.8(11) . .
N25N C26N C27N N32N 1.6(14) . .
N32N C27N C28N C29N 3(2) . .
C26N C27N C28N C29N -179.6(15) . .
C27N C28N C29N C30N -7(3) . .
C28N C29N C30N C31N 5(3) . .
C29N C30N C31N N32N 0(3) . .
C5N C6N N1N C2N -2.8(15) . .
C7N C6N N1N C2N 178.1(10) . .
C5N C6N N1N Zn14 -177.1(8) . .
C7N C6N N1N Zn14 3.8(10) . .
C3N C2N N1N C6N 3.7(18) . .
C3N C2N N1N Zn14 176.7(10) . .
C6N C7N N8N N9N -178.0(8) . .
C6N C7N N8N Zn14 1.4(12) . .
O11N C10N N9N N8N 0.8(10) . .
C12N C10N N9N N8N -175.2(6) . .
C7N N8N N9N C10N 178.3(8) . .
Zn14 N8N N9N C10N -1.0(8) . .
O22N C23N N24N N25N -1.0(10) . .
C16N C23N N24N N25N 173.2(6) . .
C27N C26N N25N N24N 174.8(8) . .
C27N C26N N25N Zn15 -0.5(12) . .
C23N N24N N25N C26N -179.2(8) . .
C23N N24N N25N Zn15 -3.9(8) . .
C30N C31N N32N C27N -4(2) . .
C30N C31N N32N Zn15 -176.0(12) . .
C28N C27N N32N C31N 2.2(17) . .
C26N C27N N32N C31N -175.3(10) . .
C28N C27N N32N Zn15 175.7(9) . .
C26N C27N N32N Zn15 -1.8(12) . .
N9N C10N O11N Zn14 -0.3(9) . .
C12N C10N O11N Zn14 175.7(5) . .
N24N C23N O22N Zn15 5.1(10) . .
C16N C23N O22N Zn15 -169.1(5) . .
Na5 O20N S18N O21N 92.8(5) . .
Na4 O20N S18N O21N -3.1(4) . .
Na5 O20N S18N O19N -34.6(6) . .
Na4 O20N S18N O19N -130.4(3) . .
Na5 O20N S18N C14N -151.1(4) . .
Na4 O20N S18N C14N 113.0(3) . .
Na5 O20N S18N Na4 95.9(4) . .
Na5 O20N S18N Na12 -0.2(5) . .
Na4 O20N S18N Na12 -96.1(3) . .
Na11 O21N S18N O20N -92.8(10) . .
Na4 O21N S18N O20N 3.3(4) . .
Na11 O21N S18N O19N 36.8(11) . .
Na4 O21N S18N O19N 133.0(3) . .
Na11 O21N S18N C14N 152.0(9) . .
Na4 O21N S18N C14N -111.9(3) . .
Na11 O21N S18N Na4 -96.1(10) . .
Na11 O21N S18N Na12 8.0(10) . .
Na4 O21N S18N Na12 104.1(3) . .
Na12 O19N S18N O20N 72.1(7) . .
Na12 O19N S18N O21N -55.8(6) . .
Na12 O19N S18N C14N -171.6(6) . .
Na12 O19N S18N Na4 1.5(8) . .
C13N C14N S18N O20N -167.0(6) . .
C15N C14N S18N O20N 18.6(7) . .
C13N C14N S18N O21N -47.7(7) . .
C15N C14N S18N O21N 137.8(6) . .
C13N C14N S18N O19N 70.5(7) . .
C15N C14N S18N O19N -103.9(6) . .
C13N C14N S18N Na4 -104.1(6) . .
C15N C14N S18N Na4 81.4(6) . .
C13N C14N S18N Na12 62.7(8) . .
C15N C14N S18N Na12 -111.7(7) . .
N1O C2O C3O C4O -1(3) . .
C2O C3O C4O C5O 1(3) . .
C3O C4O C5O C6O -1(3) . .
C4O C5O C6O N1O -1(2) . .
C4O C5O C6O C7O 176.2(16) . .
N1O C6O C7O N8O 6.9(16) . .
C5O C6O C7O N8O -170.1(12) . .
O11O C10O C12O C17O -6.4(10) . .
N9O C10O C12O C17O 177.6(7) . .
O11O C10O C12O C13O 173.7(7) . .
N9O C10O C12O C13O -2.3(11) . .
C17O C12O C13O C14O 1.2(10) . .
C10O C12O C13O C14O -179.0(7) . .
C12O C13O C14O C15O -1.8(11) . .
C12O C13O C14O S18O 177.4(5) . .
C13O C14O C15O C16O 3.0(12) . .
S18O C14O C15O C16O -176.1(6) . .
C14O C15O C16O C17O -3.6(11) . .
C14O C15O C16O C23O -179.5(7) . .
C15O C16O C17O C12O 3.2(11) . .
C23O C16O C17O C12O 179.1(7) . .
C13O C12O C17O C16O -2.0(11) . .
C10O C12O C17O C16O 178.1(7) . .
C17O C16O C23O O22O 10.9(11) . .
C15O C16O C23O O22O -173.3(7) . .
C17O C16O C23O N24O -168.9(7) . .
C15O C16O C23O N24O 7.0(10) . .
N25O C26O C27O C28O 177.2(8) . .
N25O C26O C27O N32O -6.1(10) . .
N32O C27O C28O C29O 1.2(14) . .
C26O C27O C28O C29O 177.5(9) . .
C27O C28O C29O C30O -3.5(17) . .
C28O C29O C30O C31O 1(2) . .
C29O C30O C31O N32O 4(2) . .
C5O C6O N1O C2O 1(2) . .
C7O C6O N1O C2O -176.3(12) . .
C5O C6O N1O Zn15 172.2(11) . .
C7O C6O N1O Zn15 -4.8(14) . .
C3O C2O N1O C6O 0(2) . .
C3O C2O N1O Zn15 -169.6(12) . .
C6O C7O N8O N9O 178.1(9) . .
C6O C7O N8O Zn15 -5.7(14) . .
O11O C10O N9O N8O -3.7(12) . .
C12O C10O N9O N8O 171.8(7) . .
C7O N8O N9O C10O -175.7(9) . .
Zn15 N8O N9O C10O 7.9(9) . .
O22O C23O N24O N25O -2.6(10) . .
C16O C23O N24O N25O 177.2(6) . .
C27O C26O N25O N24O -179.7(6) . .
C27O C26O N25O Cu16 6.4(9) . .
C23O N24O N25O C26O -178.0(7) . .
C23O N24O N25O Cu16 -4.1(8) . .
C30O C31O N32O C27O -6(2) . .
C30O C31O N32O Cu16 178.2(12) . .
C28O C27O N32O C31O 3.5(15) . .
C26O C27O N32O C31O -173.2(11) . .
C28O C27O N32O Cu16 179.9(7) . .
C26O C27O N32O Cu16 3.1(9) . .
N9O C10O O11O Zn15 -2.0(11) . .
C12O C10O O11O Zn15 -177.5(5) . .
N24O C23O O22O Cu16 7.3(10) . .
C16O C23O O22O Cu16 -172.4(5) . .
Na2 O19O S18O O21O -24.1(6) . .
Na7 O19O S18O O21O -121.5(3) . .
Na2 O19O S18O O20O 103.1(5) . .
Na7 O19O S18O O20O 5.6(4) . .
Na2 O19O S18O C14O -139.6(4) . .
Na7 O19O S18O C14O 122.9(3) . .
Na2 O19O S18O Na7 97.4(4) . .
Na2 O19O S18O Na6 14.2(5) . .
Na7 O19O S18O Na6 -83.2(2) . .
Na7 O19O S18O Na2 -97.4(4) . .
Na6 O21O S18O O19O 89.9(6) . .
Na6 O21O S18O O20O -38.1(6) . .
Na6 O21O S18O C14O -153.1(5) . .
Na6 O21O S18O Na7 16.5(7) . .
Na6 O21O S18O Na2 75.5(4) . .
Na7 O20O S18O O19O -6.5(4) . .
Na7 O20O S18O O21O 123.8(4) . .
Na7 O20O S18O C14O -123.3(3) . .
Na7 O20O S18O Na6 102.6(2) . .
Na7 O20O S18O Na2 34.0(4) . .
C13O C14O S18O O19O -102.8(7) . .
C15O C14O S18O O19O 76.4(7) . .
C13O C14O S18O O21O 134.1(6) . .
C15O C14O S18O O21O -46.7(7) . .
C13O C14O S18O O20O 17.3(7) . .
C15O C14O S18O O20O -163.5(6) . .
C13O C14O S18O Na7 -35.7(8) . .
C15O C14O S18O Na7 143.5(5) . .
C13O C14O S18O Na6 112.5(6) . .
C15O C14O S18O Na6 -68.3(8) . .
C13O C14O S18O Na2 -134.6(5) . .
C15O C14O S18O Na2 44.6(8) . .
N1P C2P C3P C4P -4.4(14) . .
C2P C3P C4P C5P 2.9(13) . .
C3P C4P C5P C6P 0.5(12) . .
C4P C5P C6P N1P -3.0(12) . .
C4P C5P C6P C7P 179.0(8) . .
N1P C6P C7P N8P 6.8(11) . .
C5P C6P C7P N8P -175.1(8) . .
O11P C10P C12P C17P 147.7(8) . .
N9P C10P C12P C17P -30.2(11) . .
O11P C10P C12P C13P -28.6(11) . .
N9P C10P C12P C13P 153.6(7) . .
C17P C12P C13P C14P 2.4(12) . .
C10P C12P C13P C14P 178.9(8) . .
C12P C13P C14P C15P -2.1(14) . .
C12P C13P C14P S18P 178.4(7) . .
C13P C14P C15P C16P 1.3(14) . .
S18P C14P C15P C16P -179.2(7) . .
C14P C15P C16P C17P -0.8(12) . .
C14P C15P C16P C23P -178.7(8) . .
C13P C12P C17P C16P -1.9(11) . .
C10P C12P C17P C16P -178.1(7) . .
C15P C16P C17P C12P 1.1(12) . .
C23P C16P C17P C12P 179.1(7) . .
C17P C16P C23P O22P -0.4(11) . .
C15P C16P C23P O22P 177.6(8) . .
C17P C16P C23P N24P -180.0(7) . .
C15P C16P C23P N24P -2.0(11) . .
N25P C26P C27P C28P 179.2(11) . .
N25P C26P C27P N32P 5.7(15) . .
N32P C27P C28P C29P -6.0(19) . .
C26P C27P C28P C29P -179.0(12) . .
C27P C28P C29P C30P 6(2) . .
C28P C29P C30P C31P -4(2) . .
C29P C30P C31P N32P 2(2) . .
C3P C2P N1P C6P 1.9(12) . .
C3P C2P N1P Cu16 -177.6(6) . .
C5P C6P N1P C2P 1.7(11) . .
C7P C6P N1P C2P 179.8(7) . .
C5P C6P N1P Cu16 -178.7(6) . .
C7P C6P N1P Cu16 -0.6(9) . .
C6P C7P N8P N9P 179.8(7) . .
C6P C7P N8P Cu16 -8.4(10) . .
C7P N8P N9P C10P 20.0(13) . .
Cu16 N8P N9P C10P -150.0(6) . .
O11P C10P N9P N8P -6.7(13) . .
C12P C10P N9P N8P 171.1(7) . .
O22P C23P N24P N25P 1.6(11) . .
C16P C23P N24P N25P -178.8(6) . .
C27P C26P N25P N24P 177.3(9) . .
C27P C26P N25P Zn13 -1.0(14) . .
C23P N24P N25P C26P -179.8(8) . .
C23P N24P N25P Zn13 -1.5(8) . .
C30P C31P N32P C27P -2.4(16) . .
C30P C31P N32P Zn13 -176.5(9) . .
C28P C27P N32P C31P 4.3(15) . .
C26P C27P N32P C31P 178.0(9) . .
C28P C27P N32P Zn13 179.5(9) . .
C26P C27P N32P Zn13 -6.9(11) . .
N24P C23P O22P Zn13 -1.0(9) . .
C16P C23P O22P Zn13 179.4(5) . .
Na12 O19P S18P O20P -154(3) . .
Na12 O19P S18P O21P 79(3) . .
Na12 O19P S18P C14P -34(3) . .
C13P C14P S18P O19P 41.1(11) . .
C15P C14P S18P O19P -138.4(10) . .
C13P C14P S18P O20P 168.8(11) . .
C15P C14P S18P O20P -10.6(12) . .
C13P C14P S18P O21P -74.8(10) . .
C15P C14P S18P O21P 105.8(10) . .
C13P C14P S18P Na12 34.0(8) . .
C15P C14P S18P Na12 -145.5(8) . .
S18P O19P Na12 O38 142(3) . 1_565
S18P O19P Na12 O19N 80(3) . .
S18P O19P Na12 O20F -142(2) . 1_565
S18P O19P Na12 O21F -169(3) . 1_565
S18P O19P Na12 S18F -159(2) . 1_565
S18P O19P Na12 S18N 98(3) . .
S18P O19P Na12 Na11 156(3) . .
O1S C1S N1S C2S -11(3) . .
O1S C1S N1S C3S -180(2) . .
O1T C1T N1T C2T 9(3) . .
Na3 C1T N1T C2T -50(3) . .
O1T C1T N1T C3T -179.5(17) . .
Na3 C1T N1T C3T 122(2) . .
N1T C1T O1T Na3 -139.7(13) . .

loop_
_platon_squeeze_void_nr
_platon_squeeze_void_average_x
_platon_squeeze_void_average_y
_platon_squeeze_void_average_z
_platon_squeeze_void_volume
_platon_squeeze_void_count_electrons
_platon_squeeze_void_content
1 0.246 0.500 0.400 6288 1157 ' '
